data_1571663
loop_
_publ_author_name
'Liu, Xin-Ran'
'Cui, Peng-Fei'
'Garc&#xed;a-Rodeja, Yago'
'Sol&#xe0;, Miquel'
'Jin, Guo-Xin'

_publ_section_title
;
 Formation and reactivity of a unique M&#x22ef;C-H interaction stabilized
 by carborane cages.
;
_journal_issue 24
_journal_name_full 'Chemical science'
_journal_page_first 9274
_journal_page_last 9280
_journal_paper_doi 10.1039/d4sc01158a
_journal_volume 15
_journal_year 2024
_chemical_formula_moiety '2(C45 H79 B30 Ir3 N3 S3)'
_chemical_formula_sum 'C90 H158 B60 Ir6 N6 S6'
_chemical_formula_weight 3318.37
_space_group_crystal_system triclinic
_space_group_IT_number 2
_space_group_name_Hall '-P 1'
_space_group_name_H-M_alt 'P -1'
_atom_sites_solution_hydrogens mixed
_audit_creation_date 2023-10-03
_audit_creation_method
;
Olex2 1.3
(compiled Nov 21 2019 18:26:39 for OlexSys, GUI svn.r6003)
;
_audit_update_record
;
2023-10-25 deposited with the CCDC.	2024-05-16 downloaded from the CCDC.
;
_cell_angle_alpha 91.778(2)
_cell_angle_beta 91.812(2)
_cell_angle_gamma 103.9010(10)
_cell_formula_units_Z 2
_cell_length_a 17.6388(6)
_cell_length_b 18.5304(7)
_cell_length_c 24.0367(9)
_cell_measurement_reflns_used 9088
_cell_measurement_temperature 173.0
_cell_measurement_theta_max 52.16
_cell_measurement_theta_min 3.20
_cell_volume 7616.5(5)
_computing_cell_refinement 'Bruker SMART'
_computing_data_collection 'Bruker SMART'
_computing_data_reduction 'Bruker SAINT'
_computing_molecular_graphics 'Olex2 1.3 (Dolomanov et al., 2009)'
_computing_publication_material 'Olex2 1.3 (Dolomanov et al., 2009)'
_computing_structure_refinement 'SHELXL 2018/3 (Sheldrick, 2015)'
_computing_structure_solution 'SHELXT 2018/2 (Sheldrick, 2018)'
_diffrn_ambient_temperature 173.0
_diffrn_measured_fraction_theta_full 0.994
_diffrn_measured_fraction_theta_max 0.994
_diffrn_measurement_device_type 'Bruker APEX-II CCD'
_diffrn_measurement_method '\f and \w scans'
_diffrn_radiation_monochromator graphite
_diffrn_radiation_type GaK\a
_diffrn_radiation_wavelength 1.34139
_diffrn_reflns_av_R_equivalents 0.0460
_diffrn_reflns_av_unetI/netI 0.0343
_diffrn_reflns_Laue_measured_fraction_full 0.994
_diffrn_reflns_Laue_measured_fraction_max 0.994
_diffrn_reflns_limit_h_max 20
_diffrn_reflns_limit_h_min -20
_diffrn_reflns_limit_k_max 21
_diffrn_reflns_limit_k_min -21
_diffrn_reflns_limit_l_max 28
_diffrn_reflns_limit_l_min -28
_diffrn_reflns_number 125456
_diffrn_reflns_point_group_measured_fraction_full 0.994
_diffrn_reflns_point_group_measured_fraction_max 0.994
_diffrn_reflns_theta_full 52.299
_diffrn_reflns_theta_max 52.299
_diffrn_reflns_theta_min 3.736
_diffrn_source_current 2.86
_diffrn_source_power 0.1999426
_diffrn_source_voltage 69.91
_diffrn_standards_number 0
_exptl_absorpt_coefficient_mu 7.552
_exptl_absorpt_correction_T_max 0.008
_exptl_absorpt_correction_T_min 0.002
_exptl_absorpt_correction_type multi-scan
_exptl_absorpt_process_details 'SADABS (Sheldrick,1996)'
_exptl_crystal_colour red
_exptl_crystal_colour_primary red
_exptl_crystal_density_diffrn 1.447
_exptl_crystal_description block
_exptl_crystal_F_000 3196
_exptl_crystal_size_max 0.18
_exptl_crystal_size_mid 0.15
_exptl_crystal_size_min 0.12
_refine_diff_density_max 2.618
_refine_diff_density_min -1.691
_refine_diff_density_rms 0.124
_refine_ls_extinction_method none
_refine_ls_goodness_of_fit_ref 1.036
_refine_ls_hydrogen_treatment mixed
_refine_ls_matrix_type full
_refine_ls_number_parameters 1549
_refine_ls_number_reflns 26018
_refine_ls_number_restraints 0
_refine_ls_restrained_S_all 1.036
_refine_ls_R_factor_all 0.0472
_refine_ls_R_factor_gt 0.0395
_refine_ls_shift/su_max 0.001
_refine_ls_shift/su_mean 0.000
_refine_ls_structure_factor_coef Fsqd
_refine_ls_weighting_details 'w=1/[\s^2^(Fo^2^)+(0.0380P)^2^+42.7584P] where P=(Fo^2^+2Fc^2^)/3'
_refine_ls_weighting_scheme calc
_refine_ls_wR_factor_gt 0.0973
_refine_ls_wR_factor_ref 0.1016
_reflns_Friedel_coverage 0.000
_reflns_number_gt 22443
_reflns_number_total 26018
_reflns_threshold_expression 'I > 2\s(I)'
_cod_data_source_file d4sc01158a2.cif
_cod_data_source_block 230218d_0m_a
_cod_depositor_comments 'Adding full bibliography for 1571656--1571663.cif.'
_cod_database_code 1571663
_shelx_shelxl_version_number 2018/3
_shelx_space_group_comment
;
The symmetry employed for this shelxl refinement is uniquely defined
by the following loop, which should always be used as a source of
symmetry information in preference to the above space-group names.
They are only intended as comments.
;
_olex2_refinement_description
;
1. Fixed Uiso
 At 1.2 times of:
  All B(H) groups, All C(H) groups
 At 1.5 times of:
  All C(H,H,H) groups
2.a Aromatic/amide H refined with riding coordinates:
 C00Z(H00Z), C01M(H01M), C01Q(H01Q), C01S(H01S)
2.b Idealised Me refined as rotating group:
 C014(H01N,H01O,H01P), C017(H01A,H01B,H01C), C01V(H01D,H01E,H01F), C01W(H01G,
 H01H,H01I), C01X(H01J,H01K,H01L), C022(H1,H,HA), C023(H2,HB,HC), C027(H02A,
 H02B,H02C), C02B(H3,HD,HE), C02E(H4,HF,HG), C02G(H02G,H02H,H02I), C02H(H5,HH,
 HI), C02J(H02J,H02K,H02L), C02K(H7,HJ,HK), C02L(H8,HL,HM), C02M(H02M,H02N,
 H02O), C02T(H02T,H02U,H02V), C02U(H02W,H02X,H02Y), C02Y(H02,HN,HO), C031(H03A,
 H03B,H03C), C033(H03D,H03E,H03F), C03D(H03X,H03Y,HP), C03K(H03,HQ,HR),
 C03R(H03N,H03O,H03Q), C03W(H03R,H03S,H03V), C042(H04A,H04B,H04E), C048(H04F,
 H04H,H04I), C04H(H04O,H04P,H04Q), C04M(H04U,H04V,H04W), C04O(H04Y,HS,HT)
2.c Boron cage BH refined with riding coordinates:
 C00M(H00M), C00T(H00T), C01Y(H01Y), C029(H029), B02A(H02D), B02C(H02E),
 B02D(H02F), B02I(H6), B02N(H02P), B02O(H02Q), C02P(H02R), B02Q(H02S), B02S(H9),
  B02V(H10), B02W(H02Z), B02X(H11), C02Z(H12), B030(H030), B032(H032),
 B034(H034), B035(H035), B036(H036), B038(H038), B03A(H03G), B03B(H03W),
 B03C(H03H), B03E(H03I), B03F(H03J), B03G(H03Z), B03H(H03K), B03J(H03L),
 B03L(H03M), B03M(H13), B03N(H14), B03O(H15), B03P(H03P), B03S(H16), B03T(H03T),
  B03U(H03U), B03V(H17), B03X(H18), B03Z(H19), B040(H040), B041(H041),
 B043(H043), B044(H044), B045(H045), B046(H046), B047(H047), B049(H049),
 B04A(H04K), B04B(H04L), B04C(H04C), B04D(H04D), B04E(H04M), B04F(H04N),
 B04G(H04G), B04I(H04R), B04J(H04J), B04K(H04S), B04L(H04T), B04N(H04X)
;
_smtbx_masks_void_probe_radius 1.2
_smtbx_masks_void_truncation_radius 1.2
_olex2_submission_special_instructions 'No special instructions were received'

loop_
_space_group_symop_operation_xyz
'x, y, z'
'-x, -y, -z'

loop_
_atom_site_label
_atom_site_type_symbol
_atom_site_fract_x
_atom_site_fract_y
_atom_site_fract_z
_atom_site_U_iso_or_equiv
_atom_site_adp_type
_atom_site_occupancy
_atom_site_site_symmetry_order
_atom_site_calc_flag
_atom_site_refinement_flags_posn
_atom_site_refinement_flags_adp
_atom_site_refinement_flags_occupancy
_atom_site_disorder_assembly
_atom_site_disorder_group
Ir01 Ir -0.07138(2) 0.55118(2) 0.25836(2) 0.03233(7) Uani 1 1 d . . . . .
Ir02 Ir 0.42517(2) 0.56128(2) 0.23902(2) 0.03436(7) Uani 1 1 d . . . . .
Ir03 Ir 0.28667(2) 0.88471(2) 0.41642(2) 0.03428(7) Uani 1 1 d . . . . .
Ir04 Ir 0.45039(2) 0.44188(2) 0.16936(2) 0.03512(7) Uani 1 1 d . . . . .
Ir05 Ir -0.04071(2) 0.43320(2) 0.32268(2) 0.03552(7) Uani 1 1 d . . . . .
Ir06 Ir 0.78127(2) 0.89512(2) 0.11595(2) 0.04454(8) Uani 1 1 d . . . . .
S007 S 0.02965(8) 0.55584(8) 0.32381(6) 0.0311(3) Uani 1 1 d . . . . .
S008 S 0.52576(8) 0.56232(9) 0.17860(6) 0.0332(3) Uani 1 1 d . . . . .
S009 S 0.40251(8) 0.84927(8) 0.43770(7) 0.0374(3) Uani 1 1 d . . . . .
S00A S 0.32936(10) 0.92267(9) 0.32879(7) 0.0452(4) Uani 1 1 d . . . . .
S00B S 0.89424(10) 0.86474(9) 0.08403(8) 0.0468(4) Uani 1 1 d . . . . .
S00C S 0.83730(10) 0.92478(10) 0.20579(8) 0.0517(4) Uani 1 1 d . . . . .
N00D N 0.0316(3) 0.6580(3) 0.4093(2) 0.0354(12) Uani 1 1 d . . . . .
N00E N 0.3074(3) 0.7105(3) 0.4516(2) 0.0330(11) Uani 1 1 d . . . . .
N00F N 0.5316(3) 0.6684(3) 0.1013(2) 0.0417(13) Uani 1 1 d . . . . .
N00G N 0.8017(3) 0.7242(3) 0.0610(2) 0.0374(12) Uani 1 1 d . . . . .
N00H N 0.7191(3) 0.8111(3) 0.2380(2) 0.0412(13) Uani 1 1 d . . . . .
N00I N 0.2067(3) 0.8122(3) 0.2869(2) 0.0403(12) Uani 1 1 d . . . . .
C00J C 0.7446(3) 0.7361(3) 0.0957(2) 0.0336(13) Uani 1 1 d . . . . .
C00K C -0.0348(4) 0.5489(4) 0.1684(2) 0.0384(14) Uani 1 1 d . . . . .
C00L C -0.1182(4) 0.5314(4) 0.1717(3) 0.0410(15) Uani 1 1 d . . . . .
C00M C 0.4103(3) 0.6556(3) 0.5223(2) 0.0346(13) Uani 1 1 d . . . . .
H00M H 0.346848 0.626965 0.524111 0.042 Uiso 1 1 calc R U . . .
C00N C 0.4088(3) 0.5792(4) 0.1074(2) 0.0349(14) Uani 1 1 d . . . . .
C00O C 0.7625(4) 0.7801(3) 0.1467(2) 0.0351(14) Uani 1 1 d . . . . .
H00O H 0.816(4) 0.780(4) 0.166(3) 0.042 Uiso 1 1 d . U . . .
C00P C -0.0692(4) 0.6500(4) 0.2106(3) 0.0396(15) Uani 1 1 d . . . . .
C00Q C 0.2461(3) 0.7252(3) 0.4196(2) 0.0331(13) Uani 1 1 d . . . . .
C00R C -0.0300(4) 0.3405(4) 0.3731(3) 0.0511(18) Uani 1 1 d . . . . .
C00S C 0.3798(4) 0.5395(4) 0.3231(3) 0.0423(16) Uani 1 1 d . . . . .
C00T C 0.9014(4) 0.6689(4) -0.0090(3) 0.0392(15) Uani 1 1 d . . . . .
H00T H 0.839499 0.635497 -0.007955 0.047 Uiso 1 1 calc R U . . .
C00U C -0.1403(3) 0.5940(4) 0.1962(2) 0.0386(15) Uani 1 1 d . . . . .
C00V C 0.4934(3) 0.6106(4) 0.1238(2) 0.0347(14) Uani 1 1 d . . . . .
C00W C -0.0821(4) 0.3113(4) 0.3253(3) 0.0511(18) Uani 1 1 d . . . . .
C00X C 0.3581(4) 0.6038(4) 0.3015(3) 0.0386(15) Uani 1 1 d . . . . .
C00Y C -0.0051(4) 0.6211(3) 0.1924(2) 0.0364(14) Uani 1 1 d . . . . .
C00Z C 0.6685(3) 0.6981(4) 0.0826(2) 0.0373(14) Uani 1 1 d . . . . .
H00Z H 0.656233 0.668980 0.048764 0.045 Uiso 1 1 calc R U . . .
C010 C 0.2595(4) 0.7725(3) 0.3729(3) 0.0357(14) Uani 1 1 d . . . . .
H010 H 0.304(4) 0.778(4) 0.357(3) 0.043 Uiso 1 1 d . U . . .
C011 C 0.4636(4) 0.5566(4) 0.3297(2) 0.0391(15) Uani 1 1 d . . . . .
C012 C -0.0889(3) 0.5648(3) 0.3912(3) 0.0353(14) Uani 1 1 d . . . . .
C013 C 0.7017(4) 0.7808(3) 0.1844(3) 0.0368(14) Uani 1 1 d . . . . .
C014 C 0.5116(4) 0.5070(4) 0.3534(3) 0.0524(18) Uani 1 1 d . . . . .
H01N H 0.486059 0.454939 0.343476 0.079 Uiso 1 1 calc R U . . .
H01O H 0.516160 0.514187 0.394046 0.079 Uiso 1 1 calc R U . . .
H01P H 0.563798 0.519524 0.338144 0.079 Uiso 1 1 calc R U . . .
C015 C 0.0457(4) 0.3729(4) 0.3527(3) 0.0477(17) Uani 1 1 d . . . . .
C016 C 0.1087(3) 0.6938(3) 0.3956(2) 0.0333(13) Uani 1 1 d . . . . .
C017 C 0.0138(4) 0.5008(4) 0.1417(3) 0.0492(17) Uani 1 1 d . . . . .
H01A H 0.066583 0.513415 0.158967 0.074 Uiso 1 1 calc R U . . .
H01B H 0.016670 0.509598 0.101719 0.074 Uiso 1 1 calc R U . . .
H01C H -0.010670 0.448219 0.147069 0.074 Uiso 1 1 calc R U . . .
C018 C -0.0057(3) 0.6008(3) 0.3810(2) 0.0323(13) Uani 1 1 d . . . . .
C019 C 0.4929(3) 0.6286(4) 0.3114(2) 0.0382(15) Uani 1 1 d . . . . .
C01A C 0.5290(4) 0.3676(4) 0.1993(3) 0.0433(16) Uani 1 1 d . . . . .
C01B C 0.4516(4) 0.3333(4) 0.2101(3) 0.0494(17) Uani 1 1 d . . . . .
C01C C 0.2481(4) 0.8969(4) 0.5015(3) 0.0456(17) Uani 1 1 d . . . . .
C01D C 0.0421(4) 0.3624(4) 0.2926(3) 0.0492(17) Uani 1 1 d . . . . .
C01E C 0.9292(4) 0.7494(3) 0.0261(3) 0.0384(14) Uani 1 1 d . . . . .
C01F C 0.8673(4) 0.7734(3) 0.0582(3) 0.0374(14) Uani 1 1 d . . . . .
B01G B 0.3726(4) 0.4880(4) 0.1216(3) 0.0402(17) Uani 1 1 d . . . . .
C01H C 0.4384(3) 0.7309(3) 0.4870(3) 0.0345(13) Uani 1 1 d . . . . .
C01I C 0.5340(4) 0.3791(4) 0.1404(3) 0.0439(16) Uani 1 1 d . . . . .
C01J C 0.4571(4) 0.3483(4) 0.1146(3) 0.0429(15) Uani 1 1 d . . . . .
C01K C 0.1827(4) 0.8936(4) 0.4647(3) 0.0476(17) Uani 1 1 d . . . . .
C01L C 0.2797(4) 0.8906(4) 0.2208(3) 0.0477(17) Uani 1 1 d . . . . .
C01M C 0.1706(3) 0.6866(3) 0.4303(3) 0.0357(14) Uani 1 1 d . . . . .
H01M H 0.161334 0.655450 0.461278 0.043 Uiso 1 1 calc R U . . .
C01N C 0.3745(3) 0.7581(3) 0.4568(2) 0.0337(13) Uani 1 1 d . . . . .
C01O C -0.0356(5) 0.3257(4) 0.2769(3) 0.0533(18) Uani 1 1 d . . . . .
C01P C 0.7803(4) 0.8659(4) 0.2489(3) 0.0446(16) Uani 1 1 d . . . . .
C01Q C 0.1199(4) 0.7400(4) 0.3505(3) 0.0406(15) Uani 1 1 d . . . . .
H01Q H 0.076231 0.745802 0.328544 0.049 Uiso 1 1 calc R U . . .
C01R C 0.1947(4) 0.7774(3) 0.3376(3) 0.0382(14) Uani 1 1 d . . . . .
C01S C 0.6257(4) 0.7430(4) 0.1692(3) 0.0445(16) Uani 1 1 d . . . . .
H01S H 0.584541 0.744930 0.193314 0.053 Uiso 1 1 calc R U . . .
C01T C 0.4046(4) 0.3213(4) 0.1582(3) 0.0498(17) Uani 1 1 d . . . . .
C01U C 0.6093(3) 0.7023(4) 0.1190(3) 0.0385(15) Uani 1 1 d . . . . .
C01V C -0.0648(4) 0.7287(4) 0.2302(3) 0.0479(16) Uani 1 1 d . . . . .
H01D H -0.110957 0.730262 0.251328 0.072 Uiso 1 1 calc R U . . .
H01E H -0.062812 0.760068 0.197932 0.072 Uiso 1 1 calc R U . . .
H01F H -0.017553 0.747050 0.254072 0.072 Uiso 1 1 calc R U . . .
C01W C 0.0791(4) 0.6622(4) 0.1968(3) 0.0459(16) Uani 1 1 d . . . . .
H01G H 0.086909 0.700580 0.226864 0.069 Uiso 1 1 calc R U . . .
H01H H 0.094119 0.685702 0.161529 0.069 Uiso 1 1 calc R U . . .
H01I H 0.111523 0.627349 0.204931 0.069 Uiso 1 1 calc R U . . .
C01X C -0.1734(4) 0.4608(4) 0.1475(3) 0.0542(19) Uani 1 1 d . . . . .
H01J H -0.146946 0.419957 0.147962 0.081 Uiso 1 1 calc R U . . .
H01K H -0.188907 0.468540 0.109065 0.081 Uiso 1 1 calc R U . . .
H01L H -0.219936 0.448307 0.169853 0.081 Uiso 1 1 calc R U . . .
C01Y C 0.3487(4) 0.6324(5) 0.1201(3) 0.0515(18) Uani 1 1 d . . . . .
H01Y H 0.368873 0.691187 0.136989 0.062 Uiso 1 1 calc R U . . .
C01Z C 0.4288(4) 0.6593(4) 0.2931(3) 0.0415(15) Uani 1 1 d . . . . .
C020 C 0.3071(4) 0.9621(4) 0.4893(3) 0.0481(17) Uani 1 1 d . . . . .
C021 C 0.2664(4) 0.8688(4) 0.2802(3) 0.0442(16) Uani 1 1 d . . . . .
C022 C 0.3253(4) 0.4699(4) 0.3408(3) 0.057(2) Uani 1 1 d . . . . .
H1 H 0.276362 0.460659 0.318331 0.085 Uiso 1 1 calc R U . . .
H H 0.314318 0.475446 0.380237 0.085 Uiso 1 1 calc R U . . .
HA H 0.349453 0.427865 0.335550 0.085 Uiso 1 1 calc R U . . .
C023 C 0.5789(4) 0.6687(4) 0.3117(3) 0.0478(17) Uani 1 1 d . . . . .
H2 H 0.608186 0.636775 0.293196 0.072 Uiso 1 1 calc R U . . .
HB H 0.599019 0.680249 0.350206 0.072 Uiso 1 1 calc R U . . .
HC H 0.584849 0.715007 0.291777 0.072 Uiso 1 1 calc R U . . .
C024 C 0.2018(4) 0.9534(4) 0.4266(3) 0.0464(16) Uani 1 1 d . . . . .
C025 C 0.2788(4) 0.9959(4) 0.4439(3) 0.0457(16) Uani 1 1 d . . . . .
B026 B 0.3542(4) 0.5600(5) 0.1662(3) 0.0403(17) Uani 1 1 d . . . . .
C027 C 0.1174(4) 0.4084(5) 0.3877(3) 0.066(2) Uani 1 1 d . . . . .
H02A H 0.144117 0.455135 0.371442 0.099 Uiso 1 1 calc R U . . .
H02B H 0.152556 0.374714 0.388928 0.099 Uiso 1 1 calc R U . . .
H02C H 0.102590 0.418607 0.425522 0.099 Uiso 1 1 calc R U . . .
C028 C 0.8033(4) 0.8801(4) 0.3116(3) 0.0515(18) Uani 1 1 d . . . . .
C029 C 0.2090(4) 0.8574(4) 0.1749(3) 0.0546(19) Uani 1 1 d . . . . .
H029 H 0.153237 0.819987 0.188008 0.066 Uiso 1 1 calc R U . . .
B02A B 0.5613(4) 0.6573(5) 0.5551(4) 0.0476(19) Uani 1 1 d . . . . .
H02D H 0.603684 0.631969 0.578583 0.057 Uiso 1 1 calc R U . . .
C02B C 0.6059(4) 0.4119(5) 0.1105(3) 0.0573(19) Uani 1 1 d . . . . .
H3 H 0.638024 0.375589 0.107600 0.086 Uiso 1 1 calc R U . . .
HD H 0.635630 0.456736 0.131093 0.086 Uiso 1 1 calc R U . . .
HE H 0.591408 0.424820 0.073080 0.086 Uiso 1 1 calc R U . . .
B02C B 0.4680(4) 0.6578(5) 0.5807(3) 0.0425(17) Uani 1 1 d . . . . .
H02E H 0.447773 0.632383 0.620944 0.051 Uiso 1 1 calc R U . . .
B02D B 0.4752(4) 0.6015(4) 0.5202(3) 0.0421(17) Uani 1 1 d . . . . .
H02F H 0.459413 0.539288 0.520729 0.051 Uiso 1 1 calc R U . . .
C02E C 0.4337(4) 0.7378(4) 0.2772(3) 0.0514(18) Uani 1 1 d . . . . .
H4 H 0.482887 0.757137 0.258870 0.077 Uiso 1 1 calc R U . . .
HF H 0.431830 0.768695 0.310782 0.077 Uiso 1 1 calc R U . . .
HG H 0.389633 0.738984 0.251709 0.077 Uiso 1 1 calc R U . . .
B02F B -0.1215(4) 0.4726(4) 0.3696(3) 0.0375(16) Uani 1 1 d . . . . .
C02G C -0.2233(4) 0.6018(4) 0.2002(3) 0.0502(18) Uani 1 1 d . . . . .
H02G H -0.256734 0.554674 0.211412 0.075 Uiso 1 1 calc R U . . .
H02H H -0.242116 0.614548 0.163907 0.075 Uiso 1 1 calc R U . . .
H02I H -0.224801 0.641237 0.227992 0.075 Uiso 1 1 calc R U . . .
C02H C 0.4195(6) 0.3082(5) 0.2655(3) 0.069(2) Uani 1 1 d . . . . .
H5 H 0.454309 0.335781 0.295636 0.104 Uiso 1 1 calc R U . . .
HH H 0.415873 0.254819 0.268408 0.104 Uiso 1 1 calc R U . . .
HI H 0.367397 0.317573 0.268603 0.104 Uiso 1 1 calc R U . . .
B02I B 0.3807(4) 0.5204(5) 0.0525(3) 0.0401(17) Uani 1 1 d . . . . .
H6 H 0.421327 0.501230 0.023712 0.048 Uiso 1 1 calc R U . . .
C02J C 0.1488(5) 0.9738(5) 0.3825(4) 0.069(2) Uani 1 1 d . . . . .
H02J H 0.179525 0.993518 0.350635 0.103 Uiso 1 1 calc R U . . .
H02K H 0.124095 1.011714 0.397826 0.103 Uiso 1 1 calc R U . . .
H02L H 0.108350 0.929500 0.370207 0.103 Uiso 1 1 calc R U . . .
C02K C 0.2752(4) 0.6114(4) 0.2953(3) 0.0508(18) Uani 1 1 d . . . . .
H7 H 0.272798 0.650407 0.269150 0.076 Uiso 1 1 calc R U . . .
HJ H 0.257635 0.624732 0.331618 0.076 Uiso 1 1 calc R U . . .
HK H 0.241356 0.564072 0.281056 0.076 Uiso 1 1 calc R U . . .
C02L C 0.5981(5) 0.3869(5) 0.2400(3) 0.062(2) Uani 1 1 d . . . . .
H8 H 0.631829 0.435101 0.231198 0.093 Uiso 1 1 calc R U . . .
HL H 0.627707 0.348508 0.237329 0.093 Uiso 1 1 calc R U . . .
HM H 0.579830 0.389692 0.277878 0.093 Uiso 1 1 calc R U . . .
C02M C 0.1097(5) 0.3838(5) 0.2558(3) 0.063(2) Uani 1 1 d . . . . .
H02M H 0.090352 0.384371 0.217144 0.095 Uiso 1 1 calc R U . . .
H02N H 0.142023 0.347736 0.258490 0.095 Uiso 1 1 calc R U . . .
H02O H 0.141058 0.433446 0.267440 0.095 Uiso 1 1 calc R U . . .
B02N B 0.5924(5) 0.7393(5) 0.5169(4) 0.051(2) Uani 1 1 d . . . . .
H02P H 0.655793 0.768364 0.515321 0.061 Uiso 1 1 calc R U . . .
B02O B 0.4415(5) 0.7403(4) 0.5582(3) 0.0400(17) Uani 1 1 d . . . . .
H02Q H 0.403588 0.769063 0.582728 0.048 Uiso 1 1 calc R U . . .
C02P C -0.1519(4) 0.6157(5) 0.3781(3) 0.0516(18) Uani 1 1 d . . . . .
H02R H -0.133756 0.674940 0.365622 0.062 Uiso 1 1 calc R U . . .
B02Q B 0.5534(4) 0.6513(5) 0.4802(4) 0.048(2) Uani 1 1 d . . . . .
H02S H 0.590297 0.622588 0.454609 0.058 Uiso 1 1 calc R U . . .
B02R B -0.1428(4) 0.5460(4) 0.3282(3) 0.0370(16) Uani 1 1 d . . . . .
B02S B 0.3684(4) 0.6126(5) 0.0509(3) 0.0445(18) Uani 1 1 d . . . . .
H9 H 0.400368 0.654516 0.021955 0.053 Uiso 1 1 calc R U . . .
C02T C -0.1656(5) 0.2678(5) 0.3264(4) 0.076(3) Uani 1 1 d . . . . .
H02T H -0.194117 0.276264 0.292572 0.114 Uiso 1 1 calc R U . . .
H02U H -0.189926 0.283952 0.359163 0.114 Uiso 1 1 calc R U . . .
H02V H -0.167377 0.214635 0.328367 0.114 Uiso 1 1 calc R U . . .
C02U C -0.0492(5) 0.3303(5) 0.4331(3) 0.061(2) Uani 1 1 d . . . . .
H02W H -0.020511 0.373975 0.455526 0.092 Uiso 1 1 calc R U . . .
H02X H -0.034047 0.285859 0.446059 0.092 Uiso 1 1 calc R U . . .
H02Y H -0.105460 0.324214 0.437064 0.092 Uiso 1 1 calc R U . . .
B02V B 0.2748(4) 0.4867(5) 0.1404(3) 0.046(2) Uani 1 1 d . . . . .
H10 H 0.242504 0.444838 0.169260 0.055 Uiso 1 1 calc R U . . .
B02W B -0.1157(4) 0.5047(5) 0.4417(3) 0.0434(18) Uani 1 1 d . . . . .
H02Z H -0.074278 0.487428 0.471795 0.052 Uiso 1 1 calc R U . . .
B02X B 0.2631(4) 0.5790(5) 0.1412(3) 0.050(2) Uani 1 1 d . . . . .
H11 H 0.224622 0.599332 0.171081 0.059 Uiso 1 1 calc R U . . .
C02Y C 0.3183(5) 1.0674(4) 0.4173(4) 0.065(2) Uani 1 1 d . . . . .
H02 H 0.375127 1.075800 0.422577 0.098 Uiso 1 1 calc R U . . .
HN H 0.301226 1.109000 0.434720 0.098 Uiso 1 1 calc R U . . .
HO H 0.304175 1.063696 0.377376 0.098 Uiso 1 1 calc R U . . .
C02Z C 0.7376(5) 0.8413(5) 0.3553(3) 0.059(2) Uani 1 1 d . . . . .
H12 H 0.679357 0.807487 0.338858 0.071 Uiso 1 1 calc R U . . .
B030 B -0.2195(4) 0.4689(5) 0.3450(3) 0.046(2) Uani 1 1 d . . . . .
H030 H -0.249593 0.426843 0.312024 0.055 Uiso 1 1 calc R U . . .
C031 C 0.1026(5) 0.8414(4) 0.4679(4) 0.068(2) Uani 1 1 d . . . . .
H03A H 0.076254 0.834505 0.430900 0.102 Uiso 1 1 calc R U . . .
H03B H 0.071553 0.862597 0.494042 0.102 Uiso 1 1 calc R U . . .
H03C H 0.108150 0.793158 0.480755 0.102 Uiso 1 1 calc R U . . .
B032 B 0.5401(5) 0.7431(5) 0.5787(4) 0.052(2) Uani 1 1 d . . . . .
H032 H 0.568142 0.774207 0.617630 0.062 Uiso 1 1 calc R U . . .
C033 C -0.0666(6) 0.3014(4) 0.2190(3) 0.070(2) Uani 1 1 d . . . . .
H03D H -0.120807 0.305766 0.214925 0.106 Uiso 1 1 calc R U . . .
H03E H -0.064820 0.249534 0.211753 0.106 Uiso 1 1 calc R U . . .
H03F H -0.034664 0.333024 0.192270 0.106 Uiso 1 1 calc R U . . .
B034 B 0.4544(4) 0.6484(4) 0.4604(3) 0.0399(17) Uani 1 1 d . . . . .
H034 H 0.424732 0.617706 0.421771 0.048 Uiso 1 1 calc R U . . .
B035 B 0.9589(4) 0.6737(5) 0.0504(3) 0.0431(18) Uani 1 1 d . . . . .
H035 H 0.939379 0.645945 0.090024 0.052 Uiso 1 1 calc R U . . .
B036 B 0.9737(5) 0.6226(5) -0.0104(3) 0.049(2) Uani 1 1 d . . . . .
H036 H 0.964753 0.560685 -0.010664 0.059 Uiso 1 1 calc R U . . .
C037 C 0.6670(5) 0.9074(5) 0.0777(4) 0.065(2) Uani 1 1 d . . . . .
B038 B 0.9480(5) 0.6676(5) -0.0691(3) 0.049(2) Uani 1 1 d . . . . .
H038 H 0.922191 0.635052 -0.108038 0.059 Uiso 1 1 calc R U . . .
C039 C 0.7872(5) 0.9774(5) 0.0514(4) 0.065(2) Uani 1 1 d . . . . .
B03A B 0.5193(4) 0.7893(4) 0.5183(3) 0.0462(19) Uani 1 1 d . . . . .
H03G H 0.533522 0.851491 0.516917 0.055 Uiso 1 1 calc R U . . .
B03B B 1.0777(5) 0.7680(5) -0.0109(4) 0.057(2) Uani 1 1 d . . . . .
H03W H 1.139173 0.802528 -0.011660 0.069 Uiso 1 1 calc R U . . .
B03C B -0.2011(4) 0.4421(5) 0.4148(3) 0.0451(19) Uani 1 1 d . . . . .
H03H H -0.218087 0.382939 0.427647 0.054 Uiso 1 1 calc R U . . .
C03D C 0.4384(5) 0.3397(4) 0.0530(3) 0.0563(19) Uani 1 1 d . . . . .
H03X H 0.467499 0.383839 0.034665 0.085 Uiso 1 1 calc R U . . .
H03Y H 0.382186 0.334211 0.046006 0.085 Uiso 1 1 calc R U . . .
HP H 0.453243 0.295499 0.038013 0.085 Uiso 1 1 calc R U . . .
B03E B -0.2352(4) 0.5598(5) 0.3491(3) 0.049(2) Uani 1 1 d . . . . .
H03I H -0.274416 0.579002 0.318314 0.059 Uiso 1 1 calc R U . . .
B03F B 0.5263(4) 0.7340(5) 0.4582(3) 0.0451(18) Uani 1 1 d . . . . .
H03J H 0.544580 0.759691 0.417676 0.054 Uiso 1 1 calc R U . . .
B03G B 0.2923(4) 0.4602(5) 0.0709(3) 0.047(2) Uani 1 1 d . . . . .
H03Z H 0.272476 0.401353 0.054092 0.057 Uiso 1 1 calc R U . . .
B03H B -0.2074(4) 0.5179(6) 0.4618(3) 0.053(2) Uani 1 1 d . . . . .
H03K H -0.228487 0.508049 0.505025 0.064 Uiso 1 1 calc R U . . .
C03I C 0.7234(5) 0.9129(4) 0.0364(4) 0.060(2) Uani 1 1 d . . . . .
B03J B -0.1331(4) 0.5952(5) 0.4470(3) 0.047(2) Uani 1 1 d . . . . .
H03L H -0.103689 0.637679 0.479949 0.056 Uiso 1 1 calc R U . . .
C03K C 0.3214(4) 0.2798(4) 0.1506(4) 0.068(2) Uani 1 1 d . . . . .
H03 H 0.291949 0.291816 0.182039 0.102 Uiso 1 1 calc R U . . .
HQ H 0.318105 0.226204 0.148824 0.102 Uiso 1 1 calc R U . . .
HR H 0.299181 0.293956 0.115879 0.102 Uiso 1 1 calc R U . . .
B03L B 0.2404(6) 0.8404(7) 0.1123(4) 0.068(3) Uani 1 1 d . . . . .
H03M H 0.208991 0.795324 0.081871 0.082 Uiso 1 1 calc R U . . .
B03M B 0.2718(4) 0.6106(6) 0.0716(4) 0.054(2) Uani 1 1 d . . . . .
H13 H 0.239054 0.651194 0.055921 0.064 Uiso 1 1 calc R U . . .
B03N B 1.0240(4) 0.7636(5) 0.0496(4) 0.052(2) Uani 1 1 d . . . . .
H14 H 1.048911 0.795323 0.089093 0.063 Uiso 1 1 calc R U . . .
B03O B 1.0535(5) 0.6832(5) 0.0260(4) 0.055(2) Uani 1 1 d . . . . .
H15 H 1.098531 0.661581 0.049666 0.066 Uiso 1 1 calc R U . . .
B03P B 0.2885(5) 0.8202(6) 0.1744(4) 0.061(2) Uani 1 1 d . . . . .
H03P H 0.289280 0.762406 0.186267 0.074 Uiso 1 1 calc R U . . .
C03Q C 0.6945(6) 0.9646(5) 0.1201(4) 0.077(3) Uani 1 1 d . . . . .
C03R C 0.3845(5) 0.9892(5) 0.5200(4) 0.071(3) Uani 1 1 d . . . . .
H03N H 0.401746 0.946659 0.534488 0.107 Uiso 1 1 calc R U . . .
H03O H 0.379296 1.023029 0.550983 0.107 Uiso 1 1 calc R U . . .
H03Q H 0.423078 1.015560 0.494556 0.107 Uiso 1 1 calc R U . . .
B03S B 1.0468(5) 0.6797(6) -0.0485(4) 0.059(2) Uani 1 1 d . . . . .
H16 H 1.087578 0.656205 -0.074308 0.071 Uiso 1 1 calc R U . . .
B03T B -0.2719(4) 0.4966(6) 0.4008(4) 0.055(2) Uani 1 1 d . . . . .
H03T H -0.336259 0.472965 0.403918 0.066 Uiso 1 1 calc R U . . .
B03U B -0.2286(5) 0.5894(6) 0.4215(4) 0.057(2) Uani 1 1 d . . . . .
H03U H -0.263379 0.627750 0.438350 0.069 Uiso 1 1 calc R U . . .
B03V B 0.2911(4) 0.5381(5) 0.0280(3) 0.050(2) Uani 1 1 d . . . . .
H17 H 0.270926 0.530351 -0.016974 0.060 Uiso 1 1 calc R U . . .
C03W C 0.2512(6) 0.8461(5) 0.5486(3) 0.078(3) Uani 1 1 d . . . . .
H03R H 0.232196 0.794250 0.535048 0.116 Uiso 1 1 calc R U . . .
H03S H 0.218213 0.856725 0.578310 0.116 Uiso 1 1 calc R U . . .
H03V H 0.305253 0.854174 0.563161 0.116 Uiso 1 1 calc R U . . .
B03X B 0.2253(4) 0.5174(6) 0.0837(3) 0.054(2) Uani 1 1 d . . . . .
H18 H 0.160825 0.495834 0.075358 0.065 Uiso 1 1 calc R U . . .
C03Y C 0.7697(7) 1.0089(4) 0.1017(5) 0.081(3) Uani 1 1 d . . . . .
B03Z B 1.0122(6) 0.7582(6) -0.0695(4) 0.064(3) Uani 1 1 d . . . . .
H19 H 1.030139 0.786347 -0.109227 0.077 Uiso 1 1 calc R U . . .
B040 B 0.9167(5) 0.7483(5) -0.0461(3) 0.0478(19) Uani 1 1 d . . . . .
H040 H 0.870352 0.768707 -0.069256 0.057 Uiso 1 1 calc R U . . .
B041 B 0.3682(6) 0.8967(8) 0.1914(4) 0.080(4) Uani 1 1 d . . . . .
H041 H 0.422075 0.889773 0.214415 0.096 Uiso 1 1 calc R U . . .
C042 C 0.7159(7) 0.8666(6) -0.0157(4) 0.092(3) Uani 1 1 d . . . . .
H04A H 0.681047 0.882762 -0.042541 0.138 Uiso 1 1 calc R U . . .
H04B H 0.694143 0.814322 -0.007616 0.138 Uiso 1 1 calc R U . . .
H04E H 0.767499 0.872025 -0.031295 0.138 Uiso 1 1 calc R U . . .
B043 B 0.3438(7) 0.8639(9) 0.1200(4) 0.089(4) Uani 1 1 d . . . . .
H043 H 0.380855 0.834939 0.094865 0.107 Uiso 1 1 calc R U . . .
B044 B 0.9978(5) 0.8093(5) -0.0092(4) 0.055(2) Uani 1 1 d . . . . .
H044 H 1.005175 0.871023 -0.008457 0.066 Uiso 1 1 calc R U . . .
B045 B 0.3322(7) 0.9751(6) 0.2033(4) 0.086(4) Uani 1 1 d . . . . .
H045 H 0.363189 1.020041 0.234030 0.103 Uiso 1 1 calc R U . . .
B046 B 0.8611(6) 0.9620(6) 0.3389(5) 0.076(3) Uani 1 1 d . . . . .
H046 H 0.888972 1.010807 0.314044 0.091 Uiso 1 1 calc R U . . .
B047 B 0.2270(7) 0.9491(5) 0.1950(4) 0.068(3) Uani 1 1 d . . . . .
H047 H 0.187580 0.975446 0.219941 0.082 Uiso 1 1 calc R U . . .
C048 C 0.5874(5) 0.8559(6) 0.0735(5) 0.104(4) Uani 1 1 d . . . . .
H04F H 0.590738 0.807834 0.056912 0.155 Uiso 1 1 calc R U . . .
H04H H 0.552659 0.877390 0.050134 0.155 Uiso 1 1 calc R U . . .
H04I H 0.566663 0.848677 0.110829 0.155 Uiso 1 1 calc R U . . .
B049 B 0.7554(7) 0.9346(6) 0.3497(5) 0.075(3) Uani 1 1 d . . . . .
H049 H 0.713104 0.965079 0.332039 0.090 Uiso 1 1 calc R U . . .
B04A B 0.8930(6) 0.8794(7) 0.3383(4) 0.074(3) Uani 1 1 d . . . . .
H04K H 0.942924 0.874092 0.312148 0.089 Uiso 1 1 calc R U . . .
B04B B 0.8239(8) 0.9705(7) 0.4066(5) 0.093(4) Uani 1 1 d . . . . .
H04L H 0.828181 1.026722 0.426710 0.111 Uiso 1 1 calc R U . . .
B04C B 0.2038(7) 0.9179(7) 0.1250(4) 0.078(3) Uani 1 1 d . . . . .
H04C H 0.148461 0.923552 0.103325 0.093 Uiso 1 1 calc R U . . .
B04D B 0.2922(7) 0.9287(7) 0.0914(4) 0.088(4) Uani 1 1 d . . . . .
H04D H 0.296884 0.943887 0.046727 0.105 Uiso 1 1 calc R U . . .
B04E B 0.8145(6) 0.8036(7) 0.3468(4) 0.069(3) Uani 1 1 d . . . . .
H04M H 0.810951 0.747874 0.326099 0.083 Uiso 1 1 calc R U . . .
B04F B 0.7411(6) 0.8930(7) 0.4140(4) 0.072(3) Uani 1 1 d . . . . .
H04N H 0.688862 0.896764 0.438238 0.087 Uiso 1 1 calc R U . . .
B04G B 0.3711(8) 0.9608(8) 0.1388(5) 0.105(5) Uani 1 1 d . . . . .
H04G H 0.428116 0.996038 0.125704 0.126 Uiso 1 1 calc R U . . .
C04H C 0.8154(9) 1.0767(5) 0.1335(6) 0.143(6) Uani 1 1 d . . . . .
H04O H 0.868078 1.091339 0.119263 0.215 Uiso 1 1 calc R U . . .
H04P H 0.818851 1.065934 0.173076 0.215 Uiso 1 1 calc R U . . .
H04Q H 0.789193 1.117341 0.129184 0.215 Uiso 1 1 calc R U . . .
B04I B 0.7780(7) 0.8127(7) 0.4140(4) 0.076(3) Uani 1 1 d . . . . .
H04R H 0.750499 0.763436 0.438585 0.091 Uiso 1 1 calc R U . . .
B04J B 0.2844(10) 0.9948(7) 0.1415(5) 0.104(5) Uani 1 1 d . . . . .
H04J H 0.283411 1.053022 0.130772 0.125 Uiso 1 1 calc R U . . .
B04K B 0.9058(6) 0.9348(7) 0.3995(5) 0.083(4) Uani 1 1 d . . . . .
H04S H 0.965081 0.967105 0.415128 0.099 Uiso 1 1 calc R U . . .
B04L B 0.8780(7) 0.8379(8) 0.4042(5) 0.091(4) Uani 1 1 d . . . . .
H04T H 0.918033 0.805338 0.422277 0.109 Uiso 1 1 calc R U . . .
C04M C 0.8553(6) 1.0066(6) 0.0178(5) 0.101(4) Uani 1 1 d . . . . .
H04U H 0.859981 0.968764 -0.010417 0.152 Uiso 1 1 calc R U . . .
H04V H 0.902752 1.019274 0.042017 0.152 Uiso 1 1 calc R U . . .
H04W H 0.848567 1.051249 -0.000586 0.152 Uiso 1 1 calc R U . . .
B04N B 0.8348(7) 0.8946(8) 0.4469(5) 0.091(4) Uani 1 1 d . . . . .
H04X H 0.845578 0.900607 0.493193 0.110 Uiso 1 1 calc R U . . .
C04O C 0.6529(9) 0.9814(9) 0.1710(6) 0.145(6) Uani 1 1 d . . . . .
H04Y H 0.615588 0.936084 0.181512 0.217 Uiso 1 1 calc R U . . .
HS H 0.624884 1.019763 0.162730 0.217 Uiso 1 1 calc R U . . .
HT H 0.691200 0.999275 0.201815 0.217 Uiso 1 1 calc R U . . .

loop_
_atom_site_aniso_label
_atom_site_aniso_U_11
_atom_site_aniso_U_22
_atom_site_aniso_U_33
_atom_site_aniso_U_23
_atom_site_aniso_U_13
_atom_site_aniso_U_12
Ir01 0.02288(12) 0.04048(15) 0.03083(14) 0.00702(11) 0.00144(10) 0.00142(11)
Ir02 0.02420(13) 0.04484(16) 0.03206(14) -0.00302(11) -0.00027(10) 0.00525(11)
Ir03 0.03077(14) 0.02979(14) 0.03903(15) 0.00143(11) -0.00138(11) 0.00130(11)
Ir04 0.02710(13) 0.04258(16) 0.03219(14) -0.00311(11) -0.00151(10) 0.00252(11)
Ir05 0.03145(14) 0.03909(15) 0.03208(14) 0.00712(11) 0.00149(11) 0.00006(11)
Ir06 0.04067(16) 0.03447(16) 0.05509(19) 0.00697(13) -0.00183(13) 0.00228(12)
S007 0.0186(6) 0.0384(8) 0.0334(7) 0.0033(6) 0.0033(5) 0.0007(6)
S008 0.0215(7) 0.0438(8) 0.0317(7) -0.0009(6) -0.0014(6) 0.0035(6)
S009 0.0272(7) 0.0318(8) 0.0496(9) 0.0042(7) 0.0000(6) -0.0001(6)
S00A 0.0435(9) 0.0394(9) 0.0432(9) 0.0086(7) -0.0031(7) -0.0089(7)
S00B 0.0383(9) 0.0363(9) 0.0582(10) 0.0018(7) 0.0041(8) -0.0065(7)
S00C 0.0461(10) 0.0433(10) 0.0572(11) -0.0053(8) -0.0005(8) -0.0043(8)
N00D 0.022(2) 0.044(3) 0.035(3) 0.000(2) 0.004(2) -0.001(2)
N00E 0.030(3) 0.036(3) 0.032(3) 0.000(2) 0.001(2) 0.005(2)
N00F 0.023(3) 0.052(3) 0.044(3) 0.007(3) -0.005(2) -0.001(2)
N00G 0.033(3) 0.036(3) 0.038(3) 0.004(2) -0.007(2) -0.002(2)
N00H 0.032(3) 0.044(3) 0.046(3) -0.003(2) 0.001(2) 0.007(2)
N00I 0.035(3) 0.045(3) 0.034(3) 0.010(2) -0.003(2) -0.003(2)
C00J 0.030(3) 0.034(3) 0.036(3) 0.013(3) -0.004(3) 0.004(3)
C00K 0.046(4) 0.041(4) 0.024(3) 0.005(3) 0.009(3) 0.000(3)
C00L 0.037(3) 0.047(4) 0.036(3) 0.006(3) -0.005(3) 0.003(3)
C00M 0.030(3) 0.037(3) 0.034(3) 0.005(3) 0.005(3) 0.003(3)
C00N 0.021(3) 0.054(4) 0.028(3) 0.002(3) -0.001(2) 0.006(3)
C00O 0.032(3) 0.038(3) 0.032(3) 0.012(3) -0.007(3) 0.000(3)
C00P 0.035(3) 0.045(4) 0.036(3) 0.013(3) -0.001(3) 0.003(3)
C00Q 0.027(3) 0.034(3) 0.034(3) -0.003(3) -0.002(2) 0.001(2)
C00R 0.060(5) 0.050(4) 0.045(4) 0.018(3) 0.004(3) 0.013(4)
C00S 0.039(3) 0.057(4) 0.028(3) -0.006(3) 0.007(3) 0.005(3)
C00T 0.037(3) 0.042(4) 0.034(3) -0.001(3) -0.008(3) 0.001(3)
C00U 0.029(3) 0.054(4) 0.031(3) 0.018(3) -0.002(3) 0.005(3)
C00V 0.021(3) 0.046(4) 0.035(3) -0.006(3) 0.001(2) 0.005(3)
C00W 0.061(5) 0.037(4) 0.048(4) 0.016(3) 0.006(3) -0.003(3)
C00X 0.032(3) 0.051(4) 0.033(3) -0.008(3) 0.003(3) 0.013(3)
C00Y 0.036(3) 0.039(3) 0.032(3) 0.009(3) 0.006(3) 0.005(3)
C00Z 0.029(3) 0.046(4) 0.030(3) 0.010(3) -0.007(2) -0.005(3)
C010 0.029(3) 0.039(3) 0.034(3) -0.007(3) 0.005(3) -0.001(3)
C011 0.042(4) 0.045(4) 0.026(3) -0.001(3) -0.004(3) 0.004(3)
C012 0.019(3) 0.042(3) 0.041(3) 0.004(3) 0.002(2) -0.002(3)
C013 0.035(3) 0.035(3) 0.039(3) 0.006(3) -0.002(3) 0.006(3)
C014 0.049(4) 0.062(5) 0.047(4) 0.000(3) -0.006(3) 0.016(4)
C015 0.049(4) 0.051(4) 0.047(4) 0.009(3) 0.003(3) 0.019(3)
C016 0.025(3) 0.037(3) 0.035(3) 0.000(3) 0.001(2) 0.002(2)
C017 0.053(4) 0.049(4) 0.044(4) -0.003(3) 0.011(3) 0.009(3)
C018 0.021(3) 0.038(3) 0.035(3) 0.010(3) 0.004(2) 0.000(3)
C019 0.030(3) 0.051(4) 0.028(3) -0.012(3) -0.004(2) 0.002(3)
C01A 0.052(4) 0.038(4) 0.043(4) -0.002(3) -0.009(3) 0.018(3)
C01B 0.057(4) 0.043(4) 0.046(4) -0.003(3) 0.003(3) 0.008(3)
C01C 0.067(5) 0.043(4) 0.031(3) -0.001(3) 0.016(3) 0.021(3)
C01D 0.058(4) 0.046(4) 0.048(4) 0.014(3) 0.008(3) 0.021(4)
C01E 0.033(3) 0.035(3) 0.041(4) -0.001(3) -0.002(3) -0.002(3)
C01F 0.036(3) 0.035(3) 0.036(3) 0.007(3) 0.000(3) -0.002(3)
B01G 0.020(3) 0.053(5) 0.043(4) -0.004(3) 0.000(3) -0.001(3)
C01H 0.032(3) 0.032(3) 0.037(3) 0.003(3) 0.001(3) 0.003(3)
C01I 0.042(4) 0.047(4) 0.044(4) -0.010(3) -0.003(3) 0.015(3)
C01J 0.045(4) 0.042(4) 0.038(4) -0.009(3) -0.006(3) 0.006(3)
C01K 0.040(4) 0.040(4) 0.062(5) -0.011(3) 0.009(3) 0.008(3)
C01L 0.036(4) 0.051(4) 0.048(4) 0.013(3) -0.004(3) -0.006(3)
C01M 0.030(3) 0.034(3) 0.039(3) -0.001(3) 0.000(3) 0.000(3)
C01N 0.027(3) 0.037(3) 0.034(3) -0.001(3) 0.004(2) 0.003(3)
C01O 0.076(5) 0.040(4) 0.041(4) 0.003(3) 0.001(4) 0.008(4)
C01P 0.031(3) 0.050(4) 0.052(4) -0.007(3) 0.001(3) 0.010(3)
C01Q 0.031(3) 0.045(4) 0.041(4) 0.002(3) -0.001(3) 0.002(3)
C01R 0.038(3) 0.037(3) 0.036(3) 0.003(3) 0.002(3) 0.000(3)
C01S 0.030(3) 0.053(4) 0.049(4) 0.008(3) -0.001(3) 0.006(3)
C01T 0.056(4) 0.046(4) 0.039(4) -0.008(3) -0.006(3) -0.002(3)
C01U 0.031(3) 0.043(4) 0.038(3) 0.013(3) -0.008(3) 0.002(3)
C01V 0.046(4) 0.047(4) 0.052(4) 0.002(3) 0.001(3) 0.013(3)
C01W 0.033(3) 0.050(4) 0.048(4) 0.008(3) 0.007(3) -0.004(3)
C01X 0.048(4) 0.055(4) 0.050(4) 0.005(3) -0.011(3) -0.004(3)
C01Y 0.033(4) 0.072(5) 0.052(4) -0.002(4) -0.004(3) 0.020(3)
C01Z 0.041(4) 0.048(4) 0.035(3) -0.004(3) 0.006(3) 0.009(3)
C020 0.049(4) 0.048(4) 0.050(4) -0.016(3) -0.008(3) 0.021(3)
C021 0.033(3) 0.055(4) 0.043(4) 0.006(3) -0.003(3) 0.008(3)
C022 0.045(4) 0.065(5) 0.050(4) 0.005(4) 0.010(3) -0.009(4)
C023 0.035(3) 0.059(4) 0.041(4) -0.005(3) -0.001(3) -0.005(3)
C024 0.042(4) 0.041(4) 0.056(4) -0.003(3) -0.005(3) 0.012(3)
C025 0.041(4) 0.038(4) 0.060(4) -0.007(3) -0.009(3) 0.015(3)
B026 0.022(3) 0.063(5) 0.035(4) 0.000(3) 0.000(3) 0.009(3)
C027 0.045(4) 0.097(7) 0.062(5) 0.018(5) -0.001(4) 0.027(4)
C028 0.040(4) 0.057(4) 0.053(4) -0.019(4) 0.007(3) 0.006(3)
C029 0.052(4) 0.061(5) 0.042(4) 0.006(3) -0.011(3) -0.003(4)
B02A 0.030(4) 0.051(5) 0.061(5) 0.013(4) -0.004(3) 0.006(3)
C02B 0.047(4) 0.069(5) 0.060(5) -0.008(4) 0.004(4) 0.023(4)
B02C 0.039(4) 0.051(5) 0.037(4) 0.003(3) -0.004(3) 0.011(4)
B02D 0.041(4) 0.042(4) 0.046(4) 0.001(3) 0.004(3) 0.016(3)
C02E 0.051(4) 0.051(4) 0.049(4) -0.003(3) 0.005(3) 0.006(3)
B02F 0.022(3) 0.050(4) 0.035(4) 0.009(3) -0.001(3) -0.002(3)
C02G 0.031(3) 0.062(5) 0.059(4) 0.021(4) -0.005(3) 0.012(3)
C02H 0.093(7) 0.054(5) 0.051(5) 0.009(4) 0.003(4) -0.002(4)
B02I 0.027(3) 0.062(5) 0.028(4) -0.004(3) -0.006(3) 0.006(3)
C02J 0.050(5) 0.065(5) 0.093(6) 0.001(5) -0.024(4) 0.022(4)
C02K 0.036(4) 0.061(5) 0.056(4) -0.015(4) 0.009(3) 0.016(3)
C02L 0.055(5) 0.078(6) 0.058(5) 0.000(4) -0.019(4) 0.028(4)
C02M 0.069(5) 0.073(6) 0.057(5) 0.011(4) 0.020(4) 0.030(4)
B02N 0.033(4) 0.052(5) 0.065(5) 0.010(4) -0.004(4) 0.003(4)
B02O 0.050(4) 0.030(4) 0.038(4) -0.005(3) -0.004(3) 0.007(3)
C02P 0.034(4) 0.073(5) 0.051(4) -0.003(4) 0.004(3) 0.019(3)
B02Q 0.032(4) 0.055(5) 0.058(5) 0.007(4) 0.011(4) 0.008(4)
B02R 0.018(3) 0.050(4) 0.037(4) 0.005(3) -0.002(3) -0.004(3)
B02S 0.033(4) 0.060(5) 0.040(4) 0.001(4) -0.005(3) 0.012(4)
C02T 0.073(6) 0.051(5) 0.087(6) 0.018(4) 0.004(5) -0.019(4)
C02U 0.069(5) 0.070(5) 0.045(4) 0.028(4) 0.012(4) 0.015(4)
B02V 0.021(3) 0.079(6) 0.032(4) 0.000(4) -0.002(3) 0.000(4)
B02W 0.026(4) 0.058(5) 0.040(4) 0.003(4) 0.005(3) -0.002(3)
B02X 0.025(4) 0.079(6) 0.046(5) -0.009(4) -0.006(3) 0.016(4)
C02Y 0.065(5) 0.025(4) 0.100(7) 0.001(4) -0.012(5) 0.002(3)
C02Z 0.053(4) 0.071(5) 0.052(4) -0.003(4) 0.003(4) 0.011(4)
B030 0.016(3) 0.069(5) 0.041(4) 0.011(4) -0.001(3) -0.012(3)
C031 0.054(5) 0.052(5) 0.094(6) -0.012(4) 0.022(4) 0.006(4)
B032 0.051(5) 0.045(5) 0.054(5) 0.002(4) -0.015(4) 0.003(4)
C033 0.100(7) 0.047(5) 0.056(5) -0.008(4) 0.004(5) 0.002(4)
B034 0.037(4) 0.045(4) 0.039(4) 0.001(3) 0.006(3) 0.014(3)
B035 0.038(4) 0.055(5) 0.032(4) 0.000(3) -0.009(3) 0.004(4)
B036 0.040(4) 0.062(5) 0.045(5) 0.004(4) -0.002(4) 0.011(4)
C037 0.053(5) 0.053(5) 0.091(6) 0.032(5) -0.006(4) 0.013(4)
B038 0.049(5) 0.054(5) 0.041(4) 0.002(4) -0.002(4) 0.004(4)
C039 0.050(4) 0.051(5) 0.092(6) 0.034(5) -0.014(4) 0.003(4)
B03A 0.038(4) 0.035(4) 0.057(5) 0.001(4) -0.012(4) -0.006(3)
B03B 0.038(4) 0.064(6) 0.060(5) -0.011(4) 0.011(4) -0.008(4)
B03C 0.030(4) 0.059(5) 0.038(4) 0.009(4) -0.001(3) -0.006(3)
C03D 0.060(5) 0.062(5) 0.044(4) -0.016(4) -0.007(3) 0.012(4)
B03E 0.022(3) 0.075(6) 0.046(5) 0.013(4) 0.002(3) 0.002(4)
B03F 0.029(4) 0.056(5) 0.051(5) 0.010(4) 0.005(3) 0.010(3)
B03G 0.026(4) 0.073(6) 0.040(4) -0.001(4) -0.002(3) 0.004(4)
B03H 0.025(4) 0.089(7) 0.041(4) 0.012(4) 0.012(3) 0.002(4)
C03I 0.064(5) 0.051(5) 0.065(5) 0.023(4) -0.017(4) 0.011(4)
B03J 0.025(4) 0.076(6) 0.037(4) 0.002(4) 0.011(3) 0.007(4)
C03K 0.052(5) 0.051(5) 0.084(6) -0.008(4) -0.002(4) -0.019(4)
B03L 0.063(6) 0.096(8) 0.040(5) 0.011(5) -0.008(4) 0.008(6)
B03M 0.025(4) 0.079(6) 0.057(5) 0.002(4) -0.008(3) 0.014(4)
B03N 0.026(4) 0.067(6) 0.053(5) -0.013(4) -0.005(3) -0.006(4)
B03O 0.037(4) 0.074(6) 0.048(5) -0.013(4) -0.005(4) 0.007(4)
B03P 0.053(5) 0.080(7) 0.051(5) 0.008(5) -0.001(4) 0.015(5)
C03Q 0.088(7) 0.055(5) 0.099(7) 0.018(5) 0.010(6) 0.038(5)
C03R 0.066(5) 0.065(5) 0.082(6) -0.033(5) -0.032(5) 0.022(4)
B03S 0.045(5) 0.076(6) 0.050(5) -0.007(4) 0.009(4) 0.002(4)
B03T 0.024(4) 0.089(7) 0.052(5) 0.016(5) 0.013(3) 0.009(4)
B03U 0.028(4) 0.087(7) 0.053(5) 0.005(5) 0.013(4) 0.007(4)
B03V 0.031(4) 0.081(6) 0.037(4) -0.002(4) -0.006(3) 0.011(4)
C03W 0.119(8) 0.071(6) 0.051(5) 0.013(4) 0.025(5) 0.035(6)
B03X 0.025(4) 0.089(7) 0.046(5) -0.005(4) -0.004(3) 0.009(4)
C03Y 0.115(8) 0.035(4) 0.095(7) 0.005(4) -0.019(6) 0.028(5)
B03Z 0.059(6) 0.071(6) 0.052(5) 0.003(5) 0.019(4) -0.005(5)
B040 0.058(5) 0.049(5) 0.032(4) 0.009(3) 0.006(4) 0.002(4)
B041 0.047(5) 0.129(11) 0.051(6) 0.030(6) 0.002(4) -0.008(6)
C042 0.123(9) 0.079(7) 0.069(6) 0.021(5) -0.031(6) 0.016(6)
B043 0.071(7) 0.153(12) 0.043(5) 0.028(7) 0.013(5) 0.020(8)
B044 0.048(5) 0.054(5) 0.053(5) 0.005(4) 0.014(4) -0.008(4)
B045 0.103(9) 0.080(7) 0.044(5) 0.036(5) -0.012(5) -0.040(7)
B046 0.077(7) 0.063(6) 0.071(7) -0.029(5) -0.002(5) -0.009(5)
B047 0.094(8) 0.055(6) 0.057(6) 0.018(5) -0.008(5) 0.019(5)
C048 0.051(5) 0.106(8) 0.158(11) 0.072(8) -0.009(6) 0.021(5)
B049 0.072(7) 0.081(7) 0.081(7) -0.012(6) 0.020(6) 0.037(6)
B04A 0.048(5) 0.120(9) 0.052(5) -0.035(6) -0.003(4) 0.022(6)
B04B 0.123(11) 0.078(8) 0.077(8) -0.048(6) 0.000(7) 0.030(7)
B04C 0.080(7) 0.094(8) 0.055(6) 0.034(6) -0.010(5) 0.011(6)
B04D 0.089(8) 0.111(10) 0.048(6) 0.033(6) -0.007(5) -0.007(7)
B04E 0.067(6) 0.095(8) 0.047(5) -0.003(5) -0.002(5) 0.027(6)
B04F 0.062(6) 0.101(8) 0.058(6) -0.013(6) 0.017(5) 0.027(6)
B04G 0.084(8) 0.133(12) 0.067(7) 0.046(8) -0.010(6) -0.038(8)
C04H 0.187(14) 0.036(5) 0.188(14) -0.007(7) -0.071(12) 0.003(7)
B04I 0.096(8) 0.092(8) 0.043(5) -0.011(5) 0.001(5) 0.033(7)
B04J 0.173(15) 0.071(8) 0.058(7) 0.032(6) -0.005(8) 0.005(8)
B04K 0.061(6) 0.109(9) 0.069(7) -0.037(6) -0.011(5) 0.010(6)
B04L 0.078(8) 0.132(11) 0.066(7) -0.023(7) -0.018(6) 0.040(8)
C04M 0.087(7) 0.105(8) 0.103(8) 0.067(7) 0.008(6) -0.002(6)
B04N 0.075(7) 0.129(11) 0.065(7) -0.041(7) -0.005(6) 0.022(7)
C04O 0.172(14) 0.167(14) 0.145(12) 0.018(10) 0.041(10) 0.132(12)

loop_
_atom_type_symbol
_atom_type_description
_atom_type_scat_dispersion_real
_atom_type_scat_dispersion_imag
_atom_type_scat_source
C C 0.0148 0.0070 'International Tables Vol C Tables 4.2.6.8 and 6.1.1.4'
H H 0.0000 0.0000 'International Tables Vol C Tables 4.2.6.8 and 6.1.1.4'
B B 0.0073 0.0030 'International Tables Vol C Tables 4.2.6.8 and 6.1.1.4'
Ir Ir -5.4392 5.4712 'International Tables Vol C Tables 4.2.6.8 and 6.1.1.4'
N N 0.0253 0.0136 'International Tables Vol C Tables 4.2.6.8 and 6.1.1.4'
S S 0.2924 0.4247 'International Tables Vol C Tables 4.2.6.8 and 6.1.1.4'

loop_
_geom_angle_atom_site_label_1
_geom_angle_atom_site_label_2
_geom_angle_atom_site_label_3
_geom_angle
_geom_angle_site_symmetry_1
_geom_angle_site_symmetry_3
_geom_angle_publ_flag
S007 Ir01 Ir05 51.70(4) . . ?
C00K Ir01 Ir05 114.45(17) . . ?
C00K Ir01 S007 114.00(17) . . ?
C00L Ir01 Ir05 121.58(18) . . ?
C00L Ir01 S007 149.83(18) . . ?
C00L Ir01 C00K 37.3(2) . . ?
C00L Ir01 C00Y 62.1(2) . . ?
C00P Ir01 Ir05 168.42(16) . . ?
C00P Ir01 S007 118.08(17) . . ?
C00P Ir01 C00K 62.5(2) . . ?
C00P Ir01 C00L 63.7(2) . . ?
C00P Ir01 C00Y 37.8(2) . . ?
C00U Ir01 Ir05 151.72(17) . . ?
C00U Ir01 S007 156.58(17) . . ?
C00U Ir01 C00K 62.7(2) . . ?
C00U Ir01 C00L 37.9(2) . . ?
C00U Ir01 C00P 38.7(2) . . ?
C00U Ir01 C00Y 63.1(2) . . ?
C00Y Ir01 Ir05 133.10(16) . . ?
C00Y Ir01 S007 99.95(16) . . ?
C00Y Ir01 C00K 36.3(2) . . ?
B02R Ir01 Ir05 74.5(2) . . ?
B02R Ir01 S007 85.09(18) . . ?
B02R Ir01 C00K 160.7(2) . . ?
B02R Ir01 C00L 123.4(2) . . ?
B02R Ir01 C00P 112.1(3) . . ?
B02R Ir01 C00U 101.0(3) . . ?
B02R Ir01 C00Y 147.6(3) . . ?
S008 Ir02 Ir04 51.57(4) . . ?
C00S Ir02 Ir04 120.21(18) . . ?
C00S Ir02 S008 147.97(18) . . ?
C00S Ir02 C011 37.4(2) . . ?
C00S Ir02 C019 62.1(2) . . ?
C00X Ir02 Ir04 150.52(18) . . ?
C00X Ir02 S008 157.86(18) . . ?
C00X Ir02 C00S 38.3(2) . . ?
C00X Ir02 C011 63.0(2) . . ?
C00X Ir02 C019 63.0(2) . . ?
C00X Ir02 C01Z 38.4(2) . . ?
C011 Ir02 Ir04 113.93(17) . . ?
C011 Ir02 S008 112.55(17) . . ?
C019 Ir02 Ir04 133.53(17) . . ?
C019 Ir02 S008 100.04(16) . . ?
C019 Ir02 C011 36.1(2) . . ?
C01Z Ir02 Ir04 169.70(17) . . ?
C01Z Ir02 S008 119.47(17) . . ?
C01Z Ir02 C00S 63.9(2) . . ?
C01Z Ir02 C011 62.8(2) . . ?
C01Z Ir02 C019 38.0(2) . . ?
B026 Ir02 Ir04 74.7(2) . . ?
B026 Ir02 S008 85.62(19) . . ?
B026 Ir02 C00S 124.3(3) . . ?
B026 Ir02 C00X 101.2(3) . . ?
B026 Ir02 C011 161.6(2) . . ?
B026 Ir02 C019 147.1(3) . . ?
B026 Ir02 C01Z 111.5(3) . . ?
S00A Ir03 S009 91.66(6) . . ?
C010 Ir03 S009 80.27(17) . . ?
C010 Ir03 S00A 82.12(17) . . ?
C010 Ir03 C01K 107.9(2) . . ?
C01C Ir03 S009 98.9(2) . . ?
C01C Ir03 S00A 156.85(18) . . ?
C01C Ir03 C010 119.9(2) . . ?
C01C Ir03 C01K 37.4(3) . . ?
C01C Ir03 C024 64.1(3) . . ?
C01K Ir03 S009 134.4(2) . . ?
C01K Ir03 S00A 133.5(2) . . ?
C020 Ir03 S009 90.69(18) . . ?
C020 Ir03 S00A 121.8(2) . . ?
C020 Ir03 C010 154.9(3) . . ?
C020 Ir03 C01C 38.2(3) . . ?
C020 Ir03 C01K 62.7(3) . . ?
C020 Ir03 C024 63.9(3) . . ?
C024 Ir03 S009 154.34(18) . . ?
C024 Ir03 S00A 98.4(2) . . ?
C024 Ir03 C010 124.3(2) . . ?
C024 Ir03 C01K 37.9(3) . . ?
C025 Ir03 S009 117.96(18) . . ?
C025 Ir03 S00A 93.4(2) . . ?
C025 Ir03 C010 161.5(2) . . ?
C025 Ir03 C01C 63.5(3) . . ?
C025 Ir03 C01K 62.7(3) . . ?
C025 Ir03 C020 37.6(3) . . ?
C025 Ir03 C024 38.3(2) . . ?
S008 Ir04 Ir02 52.14(4) . . ?
C01A Ir04 Ir02 121.04(16) . . ?
C01A Ir04 S008 105.96(17) . . ?
C01B Ir04 Ir02 117.50(18) . . ?
C01B Ir04 S008 135.10(19) . . ?
C01B Ir04 C01A 35.6(3) . . ?
B01G Ir04 Ir02 75.7(2) . . ?
B01G Ir04 S008 85.0(2) . . ?
B01G Ir04 C01A 163.2(3) . . ?
B01G Ir04 C01B 138.6(3) . . ?
B01G Ir04 C01I 128.7(3) . . ?
B01G Ir04 C01J 100.1(3) . . ?
B01G Ir04 C01T 104.8(3) . . ?
C01I Ir04 Ir02 146.95(17) . . ?
C01I Ir04 S008 102.90(18) . . ?
C01I Ir04 C01A 37.3(2) . . ?
C01I Ir04 C01B 61.9(3) . . ?
C01J Ir04 Ir02 174.29(17) . . ?
C01J Ir04 S008 132.05(19) . . ?
C01J Ir04 C01A 63.1(2) . . ?
C01J Ir04 C01B 63.0(3) . . ?
C01J Ir04 C01I 38.7(2) . . ?
C01J Ir04 C01T 38.6(3) . . ?
C01T Ir04 Ir02 138.16(19) . . ?
C01T Ir04 S008 166.9(2) . . ?
C01T Ir04 C01A 62.6(3) . . ?
C01T Ir04 C01B 38.1(2) . . ?
C01T Ir04 C01I 64.2(3) . . ?
S007 Ir05 Ir01 52.06(4) . . ?
C00R Ir05 Ir01 174.2(2) . . ?
C00R Ir05 S007 132.0(2) . . ?
C00R Ir05 C00W 38.8(3) . . ?
C00R Ir05 C015 38.2(3) . . ?
C00R Ir05 C01D 63.0(3) . . ?
C00R Ir05 C01O 62.8(3) . . ?
C00W Ir05 Ir01 138.14(19) . . ?
C00W Ir05 S007 167.2(2) . . ?
C00W Ir05 C015 63.8(3) . . ?
C00W Ir05 C01D 62.5(3) . . ?
C00W Ir05 C01O 37.5(3) . . ?
C015 Ir05 Ir01 147.64(19) . . ?
C015 Ir05 S007 103.7(2) . . ?
C015 Ir05 C01D 37.4(2) . . ?
C015 Ir05 C01O 61.7(3) . . ?
C01D Ir05 Ir01 121.42(17) . . ?
C01D Ir05 S007 106.55(19) . . ?
C01O Ir05 Ir01 117.95(18) . . ?
C01O Ir05 S007 136.1(2) . . ?
C01O Ir05 C01D 35.9(3) . . ?
B02F Ir05 Ir01 76.7(2) . . ?
B02F Ir05 S007 85.7(2) . . ?
B02F Ir05 C00R 98.8(3) . . ?
B02F Ir05 C00W 103.5(3) . . ?
B02F Ir05 C015 127.5(3) . . ?
B02F Ir05 C01D 161.8(3) . . ?
B02F Ir05 C01O 137.1(3) . . ?
S00C Ir06 S00B 91.96(7) . . ?
C00O Ir06 S00B 80.53(17) . . ?
C00O Ir06 S00C 81.45(16) . . ?
C00O Ir06 C037 107.9(3) . . ?
C037 Ir06 S00B 136.4(3) . . ?
C037 Ir06 S00C 131.2(3) . . ?
C039 Ir06 S00B 90.7(2) . . ?
C039 Ir06 S00C 123.3(2) . . ?
C039 Ir06 C00O 154.3(3) . . ?
C039 Ir06 C037 62.9(3) . . ?
C039 Ir06 C03I 38.7(3) . . ?
C039 Ir06 C03Q 63.8(4) . . ?
C039 Ir06 C03Y 37.2(4) . . ?
C03I Ir06 S00B 100.9(2) . . ?
C03I Ir06 S00C 157.1(2) . . ?
C03I Ir06 C00O 119.2(3) . . ?
C03I Ir06 C037 37.0(3) . . ?
C03I Ir06 C03Q 63.2(4) . . ?
C03Q Ir06 S00B 154.0(3) . . ?
C03Q Ir06 S00C 97.5(3) . . ?
C03Q Ir06 C00O 124.8(3) . . ?
C03Q Ir06 C037 37.3(3) . . ?
C03Y Ir06 S00B 116.6(3) . . ?
C03Y Ir06 S00C 94.1(3) . . ?
C03Y Ir06 C00O 162.6(4) . . ?
C03Y Ir06 C037 62.8(3) . . ?
C03Y Ir06 C03I 63.2(3) . . ?
C03Y Ir06 C03Q 38.8(4) . . ?
Ir05 S007 Ir01 76.24(4) . . ?
C018 S007 Ir01 99.54(19) . . ?
C018 S007 Ir05 105.35(19) . . ?
Ir04 S008 Ir02 76.30(4) . . ?
C00V S008 Ir02 98.77(19) . . ?
C00V S008 Ir04 105.8(2) . . ?
C01N S009 Ir03 105.8(2) . . ?
C021 S00A Ir03 107.6(2) . . ?
C01F S00B Ir06 107.3(2) . . ?
C01P S00C Ir06 106.5(2) . . ?
C018 N00D C016 120.0(5) . . ?
C01N N00E C00Q 121.0(5) . . ?
C00V N00F C01U 121.1(5) . . ?
C01F N00G C00J 120.9(5) . . ?
C01P N00H C013 120.8(6) . . ?
C021 N00I C01R 121.8(5) . . ?
N00G C00J C00O 122.5(5) . . ?
C00Z C00J N00G 117.5(6) . . ?
C00Z C00J C00O 119.7(6) . . ?
C00L C00K Ir01 68.5(3) . . ?
C00L C00K C017 126.8(6) . . ?
C00Y C00K Ir01 70.9(3) . . ?
C00Y C00K C00L 107.7(6) . . ?
C00Y C00K C017 125.4(6) . . ?
C017 C00K Ir01 128.1(5) . . ?
C00K C00L Ir01 74.2(3) . . ?
C00K C00L C01X 124.9(6) . . ?
C00U C00L Ir01 70.3(3) . . ?
C00U C00L C00K 108.7(5) . . ?
C00U C00L C01X 126.2(6) . . ?
C01X C00L Ir01 126.3(5) . . ?
C01H C00M H00M 120.9 . . ?
C01H C00M B02C 111.7(5) . . ?
C01H C00M B02D 112.1(5) . . ?
C01H C00M B02O 61.2(4) . . ?
C01H C00M B034 61.9(4) . . ?
B02C C00M H00M 117.8 . . ?
B02C C00M B02O 63.2(4) . . ?
B02C C00M B034 115.4(5) . . ?
B02D C00M H00M 117.5 . . ?
B02D C00M B02C 63.6(4) . . ?
B02D C00M B02O 116.1(5) . . ?
B02D C00M B034 62.7(4) . . ?
B02O C00M H00M 117.0 . . ?
B034 C00M H00M 117.2 . . ?
B034 C00M B02O 115.2(5) . . ?
C00V C00N B01G 115.5(5) . . ?
C00V C00N C01Y 116.8(5) . . ?
C00V C00N B026 110.3(5) . . ?
C00V C00N B02I 122.0(5) . . ?
C00V C00N B02S 119.6(5) . . ?
B01G C00N B026 62.4(4) . . ?
B01G C00N B02S 117.4(5) . . ?
C01Y C00N B01G 114.1(5) . . ?
C01Y C00N B026 63.8(4) . . ?
C01Y C00N B02I 113.7(5) . . ?
C01Y C00N B02S 63.0(4) . . ?
B02I C00N B01G 63.7(4) . . ?
B02I C00N B026 116.3(5) . . ?
B02I C00N B02S 63.3(4) . . ?
B02S C00N B026 118.6(5) . . ?
Ir06 C00O H00O 103(4) . . ?
C00J C00O Ir06 101.6(4) . . ?
C00J C00O H00O 115(4) . . ?
C013 C00O Ir06 99.7(4) . . ?
C013 C00O C00J 119.3(5) . . ?
C013 C00O H00O 114(4) . . ?
C00U C00P Ir01 70.6(3) . . ?
C00U C00P C01V 125.7(6) . . ?
C00Y C00P Ir01 73.6(4) . . ?
C00Y C00P C00U 107.2(6) . . ?
C00Y C00P C01V 126.1(6) . . ?
C01V C00P Ir01 130.1(5) . . ?
N00E C00Q C010 121.9(5) . . ?
C01M C00Q N00E 117.9(5) . . ?
C01M C00Q C010 119.8(5) . . ?
C00W C00R Ir05 71.8(4) . . ?
C00W C00R C02U 126.1(7) . . ?
C015 C00R Ir05 72.4(4) . . ?
C015 C00R C00W 107.7(6) . . ?
C015 C00R C02U 125.8(7) . . ?
C02U C00R Ir05 127.2(6) . . ?
C00X C00S Ir02 69.8(3) . . ?
C00X C00S C022 126.4(6) . . ?
C011 C00S Ir02 73.6(3) . . ?
C011 C00S C00X 107.9(6) . . ?
C011 C00S C022 125.4(7) . . ?
C022 C00S Ir02 126.6(5) . . ?
C01E C00T H00T 120.2 . . ?
C01E C00T B035 61.6(4) . . ?
C01E C00T B036 111.9(5) . . ?
C01E C00T B038 112.7(5) . . ?
C01E C00T B040 62.3(4) . . ?
B035 C00T H00T 117.2 . . ?
B035 C00T B040 115.9(5) . . ?
B036 C00T H00T 118.2 . . ?
B036 C00T B035 62.8(4) . . ?
B036 C00T B040 115.8(6) . . ?
B038 C00T H00T 117.8 . . ?
B038 C00T B035 115.2(5) . . ?
B038 C00T B036 62.7(5) . . ?
B038 C00T B040 63.6(5) . . ?
B040 C00T H00T 116.3 . . ?
C00L C00U Ir01 71.8(3) . . ?
C00L C00U C00P 107.4(5) . . ?
C00L C00U C02G 125.1(6) . . ?
C00P C00U Ir01 70.7(3) . . ?
C00P C00U C02G 127.2(6) . . ?
C02G C00U Ir01 127.5(4) . . ?
N00F C00V S008 127.5(5) . . ?
N00F C00V C00N 120.1(6) . . ?
C00N C00V S008 112.3(4) . . ?
C00R C00W Ir05 69.5(4) . . ?
C00R C00W C02T 126.8(7) . . ?
C01O C00W Ir05 73.6(4) . . ?
C01O C00W C00R 106.4(6) . . ?
C01O C00W C02T 126.5(7) . . ?
C02T C00W Ir05 126.4(6) . . ?
C00S C00X Ir02 71.9(3) . . ?
C00S C00X C02K 124.2(6) . . ?
C01Z C00X Ir02 71.0(3) . . ?
C01Z C00X C00S 107.8(5) . . ?
C01Z C00X C02K 127.7(6) . . ?
C02K C00X Ir02 127.4(4) . . ?
C00K C00Y Ir01 72.8(3) . . ?
C00K C00Y C00P 108.9(5) . . ?
C00K C00Y C01W 125.9(6) . . ?
C00P C00Y Ir01 68.6(3) . . ?
C00P C00Y C01W 125.2(6) . . ?
C01W C00Y Ir01 126.1(4) . . ?
C00J C00Z H00Z 120.0 . . ?
C00J C00Z C01U 120.0(6) . . ?
C01U C00Z H00Z 120.0 . . ?
Ir03 C010 H010 97(4) . . ?
C00Q C010 Ir03 100.8(4) . . ?
C00Q C010 H010 117(4) . . ?
C01R C010 Ir03 100.6(4) . . ?
C01R C010 C00Q 119.0(5) . . ?
C01R C010 H010 116(4) . . ?
C00S C011 Ir02 69.0(3) . . ?
C00S C011 C014 126.2(6) . . ?
C014 C011 Ir02 127.0(5) . . ?
C019 C011 Ir02 70.8(3) . . ?
C019 C011 C00S 107.9(6) . . ?
C019 C011 C014 125.8(6) . . ?
C018 C012 B02F 116.5(5) . . ?
C018 C012 C02P 115.5(5) . . ?
C018 C012 B02R 110.1(5) . . ?
C018 C012 B02W 122.9(5) . . ?
C018 C012 B03J 119.4(5) . . ?
B02F C012 B02R 63.1(4) . . ?
C02P C012 B02F 114.1(5) . . ?
C02P C012 B02R 63.0(4) . . ?
C02P C012 B02W 113.6(5) . . ?
C02P C012 B03J 62.6(4) . . ?
B02W C012 B02F 64.2(4) . . ?
B02W C012 B02R 116.9(5) . . ?
B02W C012 B03J 63.1(5) . . ?
B03J C012 B02F 117.3(5) . . ?
B03J C012 B02R 117.4(5) . . ?
N00H C013 C00O 120.7(5) . . ?
N00H C013 C01S 119.6(6) . . ?
C01S C013 C00O 119.2(6) . . ?
C011 C014 H01N 109.5 . . ?
C011 C014 H01O 109.5 . . ?
C011 C014 H01P 109.5 . . ?
H01N C014 H01O 109.5 . . ?
H01N C014 H01P 109.5 . . ?
H01O C014 H01P 109.5 . . ?
C00R C015 Ir05 69.5(4) . . ?
C00R C015 C01D 108.6(6) . . ?
C00R C015 C027 125.9(7) . . ?
C01D C015 Ir05 74.8(4) . . ?
C01D C015 C027 125.5(7) . . ?
C027 C015 Ir05 123.9(5) . . ?
C01M C016 N00D 118.8(5) . . ?
C01M C016 C01Q 121.7(5) . . ?
C01Q C016 N00D 119.3(5) . . ?
C00K C017 H01A 109.5 . . ?
C00K C017 H01B 109.5 . . ?
C00K C017 H01C 109.5 . . ?
H01A C017 H01B 109.5 . . ?
H01A C017 H01C 109.5 . . ?
H01B C017 H01C 109.5 . . ?
N00D C018 S007 126.6(4) . . ?
N00D C018 C012 121.8(5) . . ?
C012 C018 S007 111.5(4) . . ?
C011 C019 Ir02 73.1(3) . . ?
C011 C019 C01Z 109.6(5) . . ?
C011 C019 C023 125.1(6) . . ?
C01Z C019 Ir02 68.9(3) . . ?
C01Z C019 C023 125.3(6) . . ?
C023 C019 Ir02 125.1(4) . . ?
C01B C01A Ir04 71.3(4) . . ?
C01B C01A C01I 108.2(6) . . ?
C01B C01A C02L 127.8(7) . . ?
C01I C01A Ir04 67.9(4) . . ?
C01I C01A C02L 123.9(7) . . ?
C02L C01A Ir04 128.5(5) . . ?
C01A C01B Ir04 73.1(4) . . ?
C01A C01B C01T 109.6(6) . . ?
C01A C01B C02H 127.0(7) . . ?
C01T C01B Ir04 68.0(4) . . ?
C01T C01B C02H 123.4(7) . . ?
C02H C01B Ir04 127.3(5) . . ?
C01K C01C Ir03 72.8(4) . . ?
C01K C01C C020 107.4(6) . . ?
C01K C01C C03W 125.8(7) . . ?
C020 C01C Ir03 70.7(4) . . ?
C020 C01C C03W 126.4(7) . . ?
C03W C01C Ir03 126.9(5) . . ?
C015 C01D Ir05 67.9(4) . . ?
C015 C01D C02M 125.5(7) . . ?
C01O C01D Ir05 70.7(4) . . ?
C01O C01D C015 107.0(6) . . ?
C01O C01D C02M 127.5(7) . . ?
C02M C01D Ir05 128.4(5) . . ?
C00T C01E B035 61.0(4) . . ?
C00T C01E B03N 110.2(5) . . ?
C00T C01E B040 60.6(4) . . ?
C00T C01E B044 110.0(5) . . ?
C01F C01E C00T 116.0(5) . . ?
C01F C01E B035 116.0(5) . . ?
C01F C01E B03N 123.7(5) . . ?
C01F C01E B040 115.4(5) . . ?
C01F C01E B044 123.2(6) . . ?
B035 C01E B040 113.9(5) . . ?
B03N C01E B035 62.7(5) . . ?
B03N C01E B040 114.4(5) . . ?
B044 C01E B035 114.5(6) . . ?
B044 C01E B03N 62.8(5) . . ?
B044 C01E B040 62.5(5) . . ?
N00G C01F S00B 129.9(5) . . ?
N00G C01F C01E 115.8(6) . . ?
C01E C01F S00B 114.2(4) . . ?
C00N B01G Ir04 114.0(4) . . ?
C00N B01G B026 59.5(4) . . ?
C00N B01G B02I 57.1(4) . . ?
C00N B01G B02V 102.1(5) . . ?
C00N B01G B03G 101.9(5) . . ?
B026 B01G Ir04 104.1(4) . . ?
B026 B01G B02V 59.7(4) . . ?
B026 B01G B03G 108.4(5) . . ?
B02I B01G Ir04 129.4(4) . . ?
B02I B01G B026 108.3(6) . . ?
B02I B01G B02V 105.7(5) . . ?
B02I B01G B03G 58.9(4) . . ?
B02V B01G Ir04 124.1(5) . . ?
B02V B01G B03G 59.4(4) . . ?
B03G B01G Ir04 140.4(5) . . ?
C00M C01H B02O 62.0(4) . . ?
C00M C01H B034 61.3(4) . . ?
C00M C01H B03A 110.9(5) . . ?
C00M C01H B03F 110.9(5) . . ?
C01N C01H C00M 116.4(5) . . ?
C01N C01H B02O 115.9(5) . . ?
C01N C01H B034 115.2(5) . . ?
C01N C01H B03A 123.2(5) . . ?
C01N C01H B03F 121.9(5) . . ?
B02O C01H B034 115.3(5) . . ?
B03A C01H B02O 62.7(4) . . ?
B03A C01H B034 114.1(5) . . ?
B03F C01H B02O 115.1(5) . . ?
B03F C01H B034 62.5(4) . . ?
B03F C01H B03A 62.5(5) . . ?
C01A C01I Ir04 74.7(4) . . ?
C01A C01I C01J 107.8(6) . . ?
C01A C01I C02B 126.4(6) . . ?
C01J C01I Ir04 69.5(4) . . ?
C01J C01I C02B 125.6(6) . . ?
C02B C01I Ir04 124.5(5) . . ?
C01I C01J Ir04 71.8(4) . . ?
C01I C01J C03D 125.4(6) . . ?
C01T C01J Ir04 71.4(4) . . ?
C01T C01J C01I 107.7(6) . . ?
C01T C01J C03D 126.7(6) . . ?
C03D C01J Ir04 126.9(5) . . ?
C01C C01K Ir03 69.8(4) . . ?
C01C C01K C024 109.1(6) . . ?
C01C C01K C031 126.1(7) . . ?
C024 C01K Ir03 69.7(4) . . ?
C024 C01K C031 124.5(7) . . ?
C031 C01K Ir03 131.4(5) . . ?
C021 C01L C029 117.4(5) . . ?
C021 C01L B03P 115.8(6) . . ?
C021 C01L B041 121.6(6) . . ?
C021 C01L B045 123.1(6) . . ?
C021 C01L B047 116.6(7) . . ?
C029 C01L B03P 61.0(5) . . ?
C029 C01L B041 110.1(6) . . ?
C029 C01L B045 111.1(6) . . ?
C029 C01L B047 61.3(5) . . ?
B041 C01L B03P 61.8(6) . . ?
B045 C01L B03P 112.8(7) . . ?
B045 C01L B041 61.5(7) . . ?
B045 C01L B047 64.2(6) . . ?
B047 C01L B03P 114.4(6) . . ?
B047 C01L B041 115.0(7) . . ?
C00Q C01M H01M 120.2 . . ?
C016 C01M C00Q 119.6(6) . . ?
C016 C01M H01M 120.2 . . ?
N00E C01N S009 130.7(5) . . ?
N00E C01N C01H 115.1(5) . . ?
C01H C01N S009 114.1(4) . . ?
C00W C01O Ir05 68.8(4) . . ?
C00W C01O C033 123.4(7) . . ?
C01D C01O Ir05 73.5(4) . . ?
C01D C01O C00W 110.3(6) . . ?
C01D C01O C033 126.2(7) . . ?
C033 C01O Ir05 126.4(6) . . ?
N00H C01P S00C 130.6(6) . . ?
N00H C01P C028 114.3(6) . . ?
C028 C01P S00C 115.1(5) . . ?
C016 C01Q H01Q 119.9 . . ?
C01R C01Q C016 120.1(6) . . ?
C01R C01Q H01Q 119.9 . . ?
N00I C01R C010 120.4(5) . . ?
C01Q C01R N00I 119.5(6) . . ?
C01Q C01R C010 119.6(6) . . ?
C013 C01S H01S 119.8 . . ?
C01U C01S C013 120.5(6) . . ?
C01U C01S H01S 119.8 . . ?
C01B C01T Ir04 73.9(4) . . ?
C01B C01T C03K 126.6(7) . . ?
C01J C01T Ir04 70.0(4) . . ?
C01J C01T C01B 106.6(6) . . ?
C01J C01T C03K 126.3(6) . . ?
C03K C01T Ir04 127.4(6) . . ?
C00Z C01U N00F 117.7(6) . . ?
C01S C01U N00F 120.8(6) . . ?
C01S C01U C00Z 121.3(6) . . ?
C00P C01V H01D 109.5 . . ?
C00P C01V H01E 109.5 . . ?
C00P C01V H01F 109.5 . . ?
H01D C01V H01E 109.5 . . ?
H01D C01V H01F 109.5 . . ?
H01E C01V H01F 109.5 . . ?
C00Y C01W H01G 109.5 . . ?
C00Y C01W H01H 109.5 . . ?
C00Y C01W H01I 109.5 . . ?
H01G C01W H01H 109.5 . . ?
H01G C01W H01I 109.5 . . ?
H01H C01W H01I 109.5 . . ?
C00L C01X H01J 109.5 . . ?
C00L C01X H01K 109.5 . . ?
C00L C01X H01L 109.5 . . ?
H01J C01X H01K 109.5 . . ?
H01J C01X H01L 109.5 . . ?
H01K C01X H01L 109.5 . . ?
C00N C01Y H01Y 123.0 . . ?
C00N C01Y B026 60.6(4) . . ?
C00N C01Y B02S 60.5(4) . . ?
C00N C01Y B02X 109.1(6) . . ?
C00N C01Y B03M 108.9(6) . . ?
B026 C01Y H01Y 117.4 . . ?
B02S C01Y H01Y 118.4 . . ?
B02S C01Y B026 113.7(6) . . ?
B02X C01Y H01Y 119.0 . . ?
B02X C01Y B026 62.7(4) . . ?
B02X C01Y B02S 113.5(6) . . ?
B02X C01Y B03M 63.0(5) . . ?
B03M C01Y H01Y 118.9 . . ?
B03M C01Y B026 114.8(6) . . ?
B03M C01Y B02S 61.7(4) . . ?
C00X C01Z Ir02 70.6(4) . . ?
C00X C01Z C019 106.7(6) . . ?
C00X C01Z C02E 125.9(6) . . ?
C019 C01Z Ir02 73.0(4) . . ?
C019 C01Z C02E 126.7(6) . . ?
C02E C01Z Ir02 128.8(5) . . ?
C01C C020 Ir03 71.1(4) . . ?
C01C C020 C03R 125.6(7) . . ?
C025 C020 Ir03 70.8(4) . . ?
C025 C020 C01C 107.9(6) . . ?
C025 C020 C03R 126.5(7) . . ?
C03R C020 Ir03 124.2(5) . . ?
N00I C021 S00A 129.7(5) . . ?
N00I C021 C01L 115.0(6) . . ?
C01L C021 S00A 115.3(5) . . ?
C00S C022 H1 109.5 . . ?
C00S C022 H 109.5 . . ?
C00S C022 HA 109.5 . . ?
H1 C022 H 109.5 . . ?
H1 C022 HA 109.5 . . ?
H C022 HA 109.5 . . ?
C019 C023 H2 109.5 . . ?
C019 C023 HB 109.5 . . ?
C019 C023 HC 109.5 . . ?
H2 C023 HB 109.5 . . ?
H2 C023 HC 109.5 . . ?
HB C023 HC 109.5 . . ?
C01K C024 Ir03 72.4(4) . . ?
C01K C024 C02J 127.5(7) . . ?
C025 C024 Ir03 70.1(4) . . ?
C025 C024 C01K 105.9(6) . . ?
C025 C024 C02J 126.2(7) . . ?
C02J C024 Ir03 127.9(5) . . ?
C020 C025 Ir03 71.6(4) . . ?
C020 C025 C024 109.5(6) . . ?
C020 C025 C02Y 127.7(6) . . ?
C024 C025 Ir03 71.6(4) . . ?
C024 C025 C02Y 122.8(6) . . ?
C02Y C025 Ir03 125.3(5) . . ?
C00N B026 Ir02 112.2(4) . . ?
C00N B026 B01G 58.0(4) . . ?
C00N B026 C01Y 55.6(4) . . ?
C00N B026 B02V 101.5(5) . . ?
C00N B026 B02X 100.1(5) . . ?
B01G B026 Ir02 105.4(4) . . ?
B01G B026 C01Y 103.9(5) . . ?
B01G B026 B02X 107.1(5) . . ?
C01Y B026 Ir02 130.6(5) . . ?
C01Y B026 B02X 56.3(4) . . ?
B02V B026 Ir02 127.2(5) . . ?
B02V B026 B01G 60.4(4) . . ?
B02V B026 C01Y 101.8(5) . . ?
B02V B026 B02X 59.0(5) . . ?
B02X B026 Ir02 142.9(5) . . ?
C015 C027 H02A 109.5 . . ?
C015 C027 H02B 109.5 . . ?
C015 C027 H02C 109.5 . . ?
H02A C027 H02B 109.5 . . ?
H02A C027 H02C 109.5 . . ?
H02B C027 H02C 109.5 . . ?
C01P C028 C02Z 116.5(6) . . ?
C01P C028 B046 123.5(7) . . ?
C01P C028 B049 117.5(7) . . ?
C01P C028 B04A 123.0(6) . . ?
C01P C028 B04E 115.6(6) . . ?
C02Z C028 B046 111.5(6) . . ?
C02Z C028 B049 60.3(5) . . ?
C02Z C028 B04A 108.8(7) . . ?
C02Z C028 B04E 60.0(5) . . ?
B046 C028 B049 64.8(6) . . ?
B046 C028 B04E 113.2(7) . . ?
B04A C028 B046 62.0(6) . . ?
B04A C028 B049 114.2(6) . . ?
B04A C028 B04E 61.3(6) . . ?
B04E C028 B049 112.2(7) . . ?
C01L C029 H029 120.0 . . ?
C01L C029 B03L 113.2(6) . . ?
C01L C029 B03P 62.4(5) . . ?
C01L C029 B047 61.6(5) . . ?
C01L C029 B04C 112.2(6) . . ?
B03L C029 H029 117.6 . . ?
B03L C029 B03P 64.1(5) . . ?
B03L C029 B047 115.0(7) . . ?
B03L C029 B04C 62.4(6) . . ?
B03P C029 H029 116.1 . . ?
B047 C029 H029 117.4 . . ?
B047 C029 B03P 115.7(7) . . ?
B04C C029 H029 118.2 . . ?
B04C C029 B03P 116.0(7) . . ?
B04C C029 B047 62.9(6) . . ?
B02C B02A H02D 121.9 . . ?
B02C B02A B02D 60.3(4) . . ?
B02C B02A B02N 107.3(6) . . ?
B02C B02A B02Q 108.4(5) . . ?
B02C B02A B032 59.6(5) . . ?
B02D B02A H02D 121.9 . . ?
B02D B02A B02Q 59.9(4) . . ?
B02D B02A B032 107.8(5) . . ?
B02N B02A H02D 122.1 . . ?
B02N B02A B02D 107.6(6) . . ?
B02N B02A B02Q 60.4(5) . . ?
B02N B02A B032 59.7(5) . . ?
B02Q B02A H02D 121.2 . . ?
B032 B02A H02D 121.8 . . ?
B032 B02A B02Q 108.5(6) . . ?
C01I C02B H3 109.5 . . ?
C01I C02B HD 109.5 . . ?
C01I C02B HE 109.5 . . ?
H3 C02B HD 109.5 . . ?
H3 C02B HE 109.5 . . ?
HD C02B HE 109.5 . . ?
C00M B02C B02A 104.3(5) . . ?
C00M B02C H02E 125.2 . . ?
C00M B02C B02D 58.0(4) . . ?
C00M B02C B02O 59.1(4) . . ?
C00M B02C B032 104.7(5) . . ?
B02A B02C H02E 122.1 . . ?
B02A B02C B02D 60.1(4) . . ?
B02A B02C B02O 108.4(6) . . ?
B02D B02C H02E 121.5 . . ?
B02D B02C B02O 108.1(5) . . ?
B02O B02C H02E 121.3 . . ?
B032 B02C B02A 60.8(5) . . ?
B032 B02C H02E 122.0 . . ?
B032 B02C B02D 108.7(6) . . ?
B032 B02C B02O 59.7(4) . . ?
C00M B02D B02A 104.2(5) . . ?
C00M B02D B02C 58.4(4) . . ?
C00M B02D H02F 124.8 . . ?
C00M B02D B02Q 105.1(5) . . ?
C00M B02D B034 59.3(4) . . ?
B02A B02D B02C 59.6(4) . . ?
B02A B02D H02F 122.6 . . ?
B02A B02D B02Q 60.4(5) . . ?
B02C B02D H02F 121.5 . . ?
B02C B02D B02Q 108.3(6) . . ?
B02Q B02D H02F 121.9 . . ?
B034 B02D B02A 108.2(6) . . ?
B034 B02D B02C 108.3(5) . . ?
B034 B02D H02F 121.1 . . ?
B034 B02D B02Q 60.0(4) . . ?
C01Z C02E H4 109.5 . . ?
C01Z C02E HF 109.5 . . ?
C01Z C02E HG 109.5 . . ?
H4 C02E HF 109.5 . . ?
H4 C02E HG 109.5 . . ?
HF C02E HG 109.5 . . ?
C012 B02F Ir05 113.3(4) . . ?
C012 B02F B02R 58.9(4) . . ?
C012 B02F B02W 56.6(4) . . ?
C012 B02F B030 101.7(5) . . ?
C012 B02F B03C 101.2(5) . . ?
B02R B02F Ir05 103.4(4) . . ?
B02W B02F Ir05 130.2(4) . . ?
B02W B02F B02R 107.1(5) . . ?
B030 B02F Ir05 123.6(5) . . ?
B030 B02F B02R 59.2(4) . . ?
B030 B02F B02W 105.8(5) . . ?
B030 B02F B03C 60.4(4) . . ?
B03C B02F Ir05 141.9(5) . . ?
B03C B02F B02R 108.1(5) . . ?
B03C B02F B02W 58.4(4) . . ?
C00U C02G H02G 109.5 . . ?
C00U C02G H02H 109.5 . . ?
C00U C02G H02I 109.5 . . ?
H02G C02G H02H 109.5 . . ?
H02G C02G H02I 109.5 . . ?
H02H C02G H02I 109.5 . . ?
C01B C02H H5 109.5 . . ?
C01B C02H HH 109.5 . . ?
C01B C02H HI 109.5 . . ?
H5 C02H HH 109.5 . . ?
H5 C02H HI 109.5 . . ?
HH C02H HI 109.5 . . ?
C00N B02I B01G 59.1(4) . . ?
C00N B02I H6 124.9 . . ?
C00N B02I B02S 59.6(4) . . ?
C00N B02I B03G 105.2(5) . . ?
C00N B02I B03V 104.6(5) . . ?
B01G B02I H6 119.5 . . ?
B02S B02I B01G 110.5(5) . . ?
B02S B02I H6 120.7 . . ?
B02S B02I B03V 59.1(5) . . ?
B03G B02I B01G 61.2(4) . . ?
B03G B02I H6 121.5 . . ?
B03G B02I B02S 109.1(6) . . ?
B03G B02I B03V 61.3(5) . . ?
B03V B02I B01G 110.6(5) . . ?
B03V B02I H6 122.0 . . ?
C024 C02J H02J 109.5 . . ?
C024 C02J H02K 109.5 . . ?
C024 C02J H02L 109.5 . . ?
H02J C02J H02K 109.5 . . ?
H02J C02J H02L 109.5 . . ?
H02K C02J H02L 109.5 . . ?
C00X C02K H7 109.5 . . ?
C00X C02K HJ 109.5 . . ?
C00X C02K HK 109.5 . . ?
H7 C02K HJ 109.5 . . ?
H7 C02K HK 109.5 . . ?
HJ C02K HK 109.5 . . ?
C01A C02L H8 109.5 . . ?
C01A C02L HL 109.5 . . ?
C01A C02L HM 109.5 . . ?
H8 C02L HL 109.5 . . ?
H8 C02L HM 109.5 . . ?
HL C02L HM 109.5 . . ?
C01D C02M H02M 109.5 . . ?
C01D C02M H02N 109.5 . . ?
C01D C02M H02O 109.5 . . ?
H02M C02M H02N 109.5 . . ?
H02M C02M H02O 109.5 . . ?
H02N C02M H02O 109.5 . . ?
B02A B02N H02P 121.3 . . ?
B02A B02N B02Q 60.3(5) . . ?
B02A B02N B032 60.6(5) . . ?
B02A B02N B03F 108.3(6) . . ?
B02Q B02N H02P 121.1 . . ?
B032 B02N H02P 121.0 . . ?
B032 B02N B02Q 109.2(6) . . ?
B032 B02N B03F 108.4(6) . . ?
B03A B02N B02A 108.7(6) . . ?
B03A B02N H02P 121.5 . . ?
B03A B02N B02Q 108.6(5) . . ?
B03A B02N B032 60.3(5) . . ?
B03A B02N B03F 59.9(4) . . ?
B03F B02N H02P 121.8 . . ?
B03F B02N B02Q 60.2(5) . . ?
C00M B02O B02C 57.7(4) . . ?
C00M B02O H02Q 125.5 . . ?
C00M B02O B032 103.5(5) . . ?
C00M B02O B03A 103.5(5) . . ?
C01H B02O C00M 56.8(4) . . ?
C01H B02O B02C 103.8(5) . . ?
C01H B02O H02Q 124.6 . . ?
C01H B02O B032 104.6(6) . . ?
C01H B02O B03A 58.4(4) . . ?
B02C B02O H02Q 122.9 . . ?
B032 B02O B02C 59.6(4) . . ?
B032 B02O H02Q 123.1 . . ?
B03A B02O B02C 107.0(6) . . ?
B03A B02O H02Q 122.6 . . ?
B03A B02O B032 60.0(5) . . ?
C012 C02P H02R 123.1 . . ?
C012 C02P B02R 61.0(4) . . ?
C012 C02P B03E 108.8(6) . . ?
C012 C02P B03J 60.7(4) . . ?
C012 C02P B03U 108.0(6) . . ?
B02R C02P H02R 117.2 . . ?
B03E C02P H02R 119.1 . . ?
B03E C02P B02R 62.2(4) . . ?
B03E C02P B03J 113.2(6) . . ?
B03E C02P B03U 63.6(5) . . ?
B03J C02P H02R 118.6 . . ?
B03J C02P B02R 114.1(6) . . ?
B03U C02P H02R 119.5 . . ?
B03U C02P B02R 114.6(6) . . ?
B03U C02P B03J 60.6(4) . . ?
B02A B02Q B02N 59.3(5) . . ?
B02A B02Q H02S 122.3 . . ?
B02D B02Q B02A 59.7(4) . . ?
B02D B02Q B02N 106.5(6) . . ?
B02D B02Q H02S 122.5 . . ?
B02D B02Q B03F 106.7(5) . . ?
B02N B02Q H02S 122.6 . . ?
B034 B02Q B02A 107.2(5) . . ?
B034 B02Q B02D 59.5(4) . . ?
B034 B02Q B02N 106.8(6) . . ?
B034 B02Q H02S 122.2 . . ?
B034 B02Q B03F 59.6(4) . . ?
B03F B02Q B02A 106.9(6) . . ?
B03F B02Q B02N 59.5(5) . . ?
B03F B02Q H02S 122.4 . . ?
C012 B02R Ir01 112.8(4) . . ?
C012 B02R B02F 57.9(4) . . ?
C012 B02R C02P 56.0(4) . . ?
C012 B02R B030 101.4(5) . . ?
C012 B02R B03E 100.7(5) . . ?
B02F B02R Ir01 105.3(4) . . ?
C02P B02R Ir01 131.0(5) . . ?
C02P B02R B02F 104.2(5) . . ?
C02P B02R B030 102.6(5) . . ?
C02P B02R B03E 56.8(4) . . ?
B030 B02R Ir01 125.9(5) . . ?
B030 B02R B02F 59.8(4) . . ?
B030 B02R B03E 59.4(5) . . ?
B03E B02R Ir01 142.2(5) . . ?
B03E B02R B02F 107.1(5) . . ?
C00N B02S C01Y 56.5(4) . . ?
C00N B02S B02I 57.2(4) . . ?
C00N B02S H9 126.0 . . ?
C00N B02S B03M 103.1(5) . . ?
C00N B02S B03V 103.8(6) . . ?
C01Y B02S B02I 103.5(6) . . ?
C01Y B02S H9 124.8 . . ?
C01Y B02S B03M 58.3(4) . . ?
B02I B02S H9 122.7 . . ?
B02I B02S B03M 107.7(6) . . ?
B03M B02S H9 122.5 . . ?
B03V B02S C01Y 105.1(6) . . ?
B03V B02S B02I 60.5(5) . . ?
B03V B02S H9 122.4 . . ?
B03V B02S B03M 60.5(5) . . ?
C00W C02T H02T 109.5 . . ?
C00W C02T H02U 109.5 . . ?
C00W C02T H02V 109.5 . . ?
H02T C02T H02U 109.5 . . ?
H02T C02T H02V 109.5 . . ?
H02U C02T H02V 109.5 . . ?
C00R C02U H02W 109.5 . . ?
C00R C02U H02X 109.5 . . ?
C00R C02U H02Y 109.5 . . ?
H02W C02U H02X 109.5 . . ?
H02W C02U H02Y 109.5 . . ?
H02X C02U H02Y 109.5 . . ?
B01G B02V H10 121.4 . . ?
B026 B02V B01G 59.9(4) . . ?
B026 B02V H10 120.4 . . ?
B026 B02V B03G 109.6(5) . . ?
B02X B02V B01G 108.7(6) . . ?
B02X B02V B026 61.4(4) . . ?
B02X B02V H10 121.3 . . ?
B02X B02V B03G 108.7(6) . . ?
B02X B02V B03X 59.9(5) . . ?
B03G B02V B01G 60.7(4) . . ?
B03G B02V H10 121.0 . . ?
B03X B02V B01G 109.1(5) . . ?
B03X B02V B026 110.0(6) . . ?
B03X B02V H10 121.0 . . ?
B03X B02V B03G 60.5(5) . . ?
C012 B02W B02F 59.2(4) . . ?
C012 B02W H02Z 124.8 . . ?
C012 B02W B03C 104.9(5) . . ?
C012 B02W B03H 104.7(6) . . ?
C012 B02W B03J 59.7(4) . . ?
B02F B02W H02Z 119.8 . . ?
B03C B02W B02F 60.5(4) . . ?
B03C B02W H02Z 121.8 . . ?
B03C B02W B03H 61.4(5) . . ?
B03C B02W B03J 108.8(6) . . ?
B03H B02W B02F 110.2(5) . . ?
B03H B02W H02Z 121.9 . . ?
B03H B02W B03J 59.0(5) . . ?
B03J B02W B02F 110.3(6) . . ?
B03J B02W H02Z 120.8 . . ?
C01Y B02X B026 61.0(4) . . ?
C01Y B02X B02V 105.9(5) . . ?
C01Y B02X H11 123.6 . . ?
C01Y B02X B03M 59.2(4) . . ?
C01Y B02X B03X 105.1(6) . . ?
B026 B02X H11 120.0 . . ?
B02V B02X B026 59.6(4) . . ?
B02V B02X H11 122.5 . . ?
B02V B02X B03M 108.0(6) . . ?
B02V B02X B03X 60.2(5) . . ?
B03M B02X B026 110.3(5) . . ?
B03M B02X H11 121.1 . . ?
B03X B02X B026 108.7(6) . . ?
B03X B02X H11 122.6 . . ?
B03X B02X B03M 59.3(5) . . ?
C025 C02Y H02 109.5 . . ?
C025 C02Y HN 109.5 . . ?
C025 C02Y HO 109.5 . . ?
H02 C02Y HN 109.5 . . ?
H02 C02Y HO 109.5 . . ?
HN C02Y HO 109.5 . . ?
C028 C02Z H12 119.6 . . ?
C028 C02Z B049 62.4(5) . . ?
C028 C02Z B04E 62.4(5) . . ?
C028 C02Z B04F 112.5(7) . . ?
C028 C02Z B04I 112.8(7) . . ?
B049 C02Z H12 117.0 . . ?
B049 C02Z B04I 115.0(7) . . ?
B04E C02Z H12 116.7 . . ?
B04E C02Z B049 116.0(7) . . ?
B04E C02Z B04I 63.0(6) . . ?
B04F C02Z H12 118.3 . . ?
B04F C02Z B049 62.6(6) . . ?
B04F C02Z B04E 115.2(7) . . ?
B04F C02Z B04I 62.6(6) . . ?
B04I C02Z H12 118.1 . . ?
B02F B030 H030 121.1 . . ?
B02F B030 B03C 59.8(4) . . ?
B02R B030 B02F 60.9(4) . . ?
B02R B030 H030 120.8 . . ?
B02R B030 B03C 109.0(5) . . ?
B03C B030 H030 121.4 . . ?
B03E B030 B02F 108.9(5) . . ?
B03E B030 B02R 60.6(4) . . ?
B03E B030 H030 121.7 . . ?
B03E B030 B03C 108.2(6) . . ?
B03E B030 B03T 59.5(5) . . ?
B03T B030 B02F 108.9(5) . . ?
B03T B030 B02R 108.9(6) . . ?
B03T B030 H030 121.3 . . ?
B03T B030 B03C 60.8(5) . . ?
C01K C031 H03A 109.5 . . ?
C01K C031 H03B 109.5 . . ?
C01K C031 H03C 109.5 . . ?
H03A C031 H03B 109.5 . . ?
H03A C031 H03C 109.5 . . ?
H03B C031 H03C 109.5 . . ?
B02A B032 H032 122.0 . . ?
B02C B032 B02A 59.6(4) . . ?
B02C B032 B02N 107.3(6) . . ?
B02C B032 B02O 60.6(4) . . ?
B02C B032 H032 121.8 . . ?
B02C B032 B03A 107.8(5) . . ?
B02N B032 B02A 59.7(5) . . ?
B02N B032 H032 122.4 . . ?
B02O B032 B02A 108.2(5) . . ?
B02O B032 B02N 107.7(6) . . ?
B02O B032 H032 121.3 . . ?
B02O B032 B03A 60.0(4) . . ?
B03A B032 B02A 107.1(6) . . ?
B03A B032 B02N 59.3(5) . . ?
B03A B032 H032 122.3 . . ?
C01O C033 H03D 109.5 . . ?
C01O C033 H03E 109.5 . . ?
C01O C033 H03F 109.5 . . ?
H03D C033 H03E 109.5 . . ?
H03D C033 H03F 109.5 . . ?
H03E C033 H03F 109.5 . . ?
C00M B034 C01H 56.8(4) . . ?
C00M B034 B02D 58.1(4) . . ?
C00M B034 B02Q 104.5(5) . . ?
C00M B034 H034 125.2 . . ?
C00M B034 B03F 103.9(5) . . ?
C01H B034 B02D 104.3(5) . . ?
C01H B034 B02Q 105.1(5) . . ?
C01H B034 H034 124.8 . . ?
C01H B034 B03F 58.2(4) . . ?
B02D B034 B02Q 60.4(4) . . ?
B02D B034 H034 122.1 . . ?
B02D B034 B03F 108.3(5) . . ?
B02Q B034 H034 122.4 . . ?
B03F B034 B02Q 60.7(4) . . ?
B03F B034 H034 122.2 . . ?
C00T B035 C01E 57.4(4) . . ?
C00T B035 H035 125.1 . . ?
C00T B035 B036 58.3(4) . . ?
C00T B035 B03N 103.8(5) . . ?
C00T B035 B03O 104.0(5) . . ?
C01E B035 H035 124.3 . . ?
C01E B035 B036 104.9(5) . . ?
C01E B035 B03N 58.1(4) . . ?
C01E B035 B03O 104.8(6) . . ?
B036 B035 H035 122.2 . . ?
B036 B035 B03N 107.7(6) . . ?
B03N B035 H035 122.6 . . ?
B03O B035 H035 123.1 . . ?
B03O B035 B036 59.9(5) . . ?
B03O B035 B03N 60.2(5) . . ?
C00T B036 B035 59.0(4) . . ?
C00T B036 H036 125.4 . . ?
C00T B036 B038 58.3(4) . . ?
C00T B036 B03O 104.3(6) . . ?
C00T B036 B03S 104.0(6) . . ?
B035 B036 H036 121.2 . . ?
B038 B036 B035 108.4(6) . . ?
B038 B036 H036 121.3 . . ?
B038 B036 B03O 108.6(6) . . ?
B03O B036 B035 59.5(5) . . ?
B03O B036 H036 122.1 . . ?
B03S B036 B035 108.4(6) . . ?
B03S B036 H036 122.2 . . ?
B03S B036 B038 59.7(5) . . ?
B03S B036 B03O 61.0(5) . . ?
C03I C037 Ir06 69.9(4) . . ?
C03I C037 C03Q 109.4(8) . . ?
C03I C037 C048 124.6(9) . . ?
C03Q C037 Ir06 70.3(5) . . ?
C03Q C037 C048 125.6(10) . . ?
C048 C037 Ir06 131.8(6) . . ?
C00T B038 B036 59.0(4) . . ?
C00T B038 H038 125.1 . . ?
C00T B038 B03S 104.8(6) . . ?
C00T B038 B03Z 103.6(6) . . ?
C00T B038 B040 59.0(4) . . ?
B036 B038 H038 120.9 . . ?
B036 B038 B03Z 108.2(6) . . ?
B036 B038 B040 108.9(6) . . ?
B03S B038 B036 60.1(5) . . ?
B03S B038 H038 121.9 . . ?
B03S B038 B03Z 60.6(6) . . ?
B03S B038 B040 108.5(6) . . ?
B03Z B038 H038 123.0 . . ?
B03Z B038 B040 59.0(5) . . ?
B040 B038 H038 121.2 . . ?
C03I C039 Ir06 71.2(4) . . ?
C03I C039 C04M 125.8(10) . . ?
C03Y C039 Ir06 71.7(5) . . ?
C03Y C039 C03I 107.9(8) . . ?
C03Y C039 C04M 126.2(9) . . ?
C04M C039 Ir06 125.5(6) . . ?
C01H B03A B02N 105.2(5) . . ?
C01H B03A B02O 58.8(4) . . ?
C01H B03A B032 104.9(5) . . ?
C01H B03A H03G 124.8 . . ?
C01H B03A B03F 58.8(4) . . ?
B02N B03A B02O 108.6(6) . . ?
B02N B03A B032 60.4(5) . . ?
B02N B03A H03G 121.8 . . ?
B02N B03A B03F 60.8(5) . . ?
B02O B03A B032 60.0(5) . . ?
B02O B03A H03G 121.2 . . ?
B032 B03A H03G 122.0 . . ?
B03F B03A B02O 108.7(5) . . ?
B03F B03A B032 109.2(6) . . ?
B03F B03A H03G 120.7 . . ?
B03N B03B H03W 121.3 . . ?
B03N B03B B03O 60.0(5) . . ?
B03N B03B B03S 108.1(6) . . ?
B03N B03B B03Z 108.5(6) . . ?
B03N B03B B044 60.7(5) . . ?
B03O B03B H03W 121.8 . . ?
B03O B03B B03S 59.7(5) . . ?
B03S B03B H03W 121.8 . . ?
B03Z B03B H03W 121.7 . . ?
B03Z B03B B03O 107.8(6) . . ?
B03Z B03B B03S 60.0(5) . . ?
B044 B03B H03W 121.3 . . ?
B044 B03B B03O 108.4(6) . . ?
B044 B03B B03S 108.2(6) . . ?
B044 B03B B03Z 60.0(5) . . ?
B02F B03C B030 59.7(4) . . ?
B02F B03C H03H 120.9 . . ?
B02F B03C B03H 109.4(5) . . ?
B02F B03C B03T 107.4(5) . . ?
B02W B03C B02F 61.1(4) . . ?
B02W B03C B030 107.4(5) . . ?
B02W B03C H03H 122.0 . . ?
B02W B03C B03H 59.8(4) . . ?
B02W B03C B03T 106.6(6) . . ?
B030 B03C H03H 122.5 . . ?
B030 B03C B03T 59.0(5) . . ?
B03H B03C B030 107.4(6) . . ?
B03H B03C H03H 121.4 . . ?
B03H B03C B03T 59.7(5) . . ?
B03T B03C H03H 122.9 . . ?
C01J C03D H03X 109.5 . . ?
C01J C03D H03Y 109.5 . . ?
C01J C03D HP 109.5 . . ?
H03X C03D H03Y 109.5 . . ?
H03X C03D HP 109.5 . . ?
H03Y C03D HP 109.5 . . ?
C02P B03E B02R 61.0(4) . . ?
C02P B03E B030 106.3(5) . . ?
C02P B03E H03I 123.5 . . ?
C02P B03E B03T 105.1(6) . . ?
C02P B03E B03U 58.9(4) . . ?
B02R B03E H03I 119.9 . . ?
B02R B03E B03U 109.8(5) . . ?
B030 B03E B02R 60.0(4) . . ?
B030 B03E H03I 122.2 . . ?
B030 B03E B03U 107.7(6) . . ?
B03T B03E B02R 109.3(6) . . ?
B03T B03E B030 60.6(5) . . ?
B03T B03E H03I 122.4 . . ?
B03T B03E B03U 59.0(5) . . ?
B03U B03E H03I 121.7 . . ?
C01H B03F B02N 104.1(6) . . ?
C01H B03F B02Q 105.2(5) . . ?
C01H B03F B034 59.3(4) . . ?
C01H B03F B03A 58.8(4) . . ?
C01H B03F H03J 124.6 . . ?
B02N B03F B02Q 60.3(5) . . ?
B02N B03F H03J 122.9 . . ?
B02Q B03F H03J 122.1 . . ?
B034 B03F B02N 107.6(6) . . ?
B034 B03F B02Q 59.7(4) . . ?
B034 B03F H03J 121.3 . . ?
B03A B03F B02N 59.3(5) . . ?
B03A B03F B02Q 108.3(6) . . ?
B03A B03F B034 108.5(5) . . ?
B03A B03F H03J 121.4 . . ?
B01G B03G H03Z 121.4 . . ?
B02I B03G B01G 59.9(4) . . ?
B02I B03G B02V 106.8(5) . . ?
B02I B03G H03Z 122.6 . . ?
B02I B03G B03V 59.7(4) . . ?
B02I B03G B03X 106.6(6) . . ?
B02V B03G B01G 59.9(4) . . ?
B02V B03G H03Z 122.3 . . ?
B02V B03G B03V 107.5(6) . . ?
B02V B03G B03X 59.6(5) . . ?
B03V B03G B01G 108.3(6) . . ?
B03V B03G H03Z 121.7 . . ?
B03X B03G B01G 107.7(6) . . ?
B03X B03G H03Z 122.4 . . ?
B03X B03G B03V 59.6(5) . . ?
B02W B03H B03C 58.8(4) . . ?
B02W B03H H03K 122.4 . . ?
B02W B03H B03T 106.5(6) . . ?
B03C B03H H03K 121.6 . . ?
B03J B03H B02W 60.6(4) . . ?
B03J B03H B03C 108.1(5) . . ?
B03J B03H H03K 121.7 . . ?
B03J B03H B03T 106.8(6) . . ?
B03J B03H B03U 59.7(5) . . ?
B03T B03H B03C 60.5(5) . . ?
B03T B03H H03K 122.7 . . ?
B03U B03H B02W 107.4(5) . . ?
B03U B03H B03C 107.9(6) . . ?
B03U B03H H03K 122.2 . . ?
B03U B03H B03T 58.9(5) . . ?
C037 C03I Ir06 73.2(5) . . ?
C037 C03I C039 107.8(8) . . ?
C037 C03I C042 126.4(8) . . ?
C039 C03I Ir06 70.1(4) . . ?
C039 C03I C042 125.5(9) . . ?
C042 C03I Ir06 126.8(6) . . ?
C012 B03J C02P 56.8(4) . . ?
C012 B03J B02W 57.2(4) . . ?
C012 B03J B03H 103.8(6) . . ?
C012 B03J H03L 126.0 . . ?
C012 B03J B03U 103.6(5) . . ?
C02P B03J B02W 104.1(6) . . ?
C02P B03J H03L 124.2 . . ?
C02P B03J B03U 58.9(4) . . ?
B02W B03J H03L 122.6 . . ?
B03H B03J C02P 105.9(6) . . ?
B03H B03J B02W 60.4(5) . . ?
B03H B03J H03L 122.3 . . ?
B03H B03J B03U 60.7(5) . . ?
B03U B03J B02W 108.0(6) . . ?
B03U B03J H03L 122.1 . . ?
C01T C03K H03 109.5 . . ?
C01T C03K HQ 109.5 . . ?
C01T C03K HR 109.5 . . ?
H03 C03K HQ 109.5 . . ?
H03 C03K HR 109.5 . . ?
HQ C03K HR 109.5 . . ?
C029 B03L H03M 124.8 . . ?
C029 B03L B03P 59.0(5) . . ?
C029 B03L B043 105.3(7) . . ?
C029 B03L B04C 59.3(6) . . ?
C029 B03L B04D 104.2(8) . . ?
B03P B03L H03M 121.8 . . ?
B043 B03L H03M 121.1 . . ?
B043 B03L B03P 59.1(5) . . ?
B04C B03L H03M 120.0 . . ?
B04C B03L B03P 109.3(7) . . ?
B04C B03L B043 110.7(9) . . ?
B04C B03L B04D 60.0(7) . . ?
B04D B03L H03M 122.6 . . ?
B04D B03L B03P 107.5(7) . . ?
B04D B03L B043 61.5(7) . . ?
C01Y B03M B02S 60.0(4) . . ?
C01Y B03M B02X 57.8(4) . . ?
C01Y B03M H13 124.5 . . ?
C01Y B03M B03V 105.2(5) . . ?
C01Y B03M B03X 104.4(6) . . ?
B02S B03M B02X 107.9(5) . . ?
B02S B03M H13 121.6 . . ?
B02X B03M H13 121.8 . . ?
B03V B03M B02S 58.9(5) . . ?
B03V B03M B02X 108.2(7) . . ?
B03V B03M H13 122.2 . . ?
B03X B03M B02S 107.5(6) . . ?
B03X B03M B02X 59.9(5) . . ?
B03X B03M H13 122.4 . . ?
B03X B03M B03V 60.7(5) . . ?
C01E B03N B035 59.2(4) . . ?
C01E B03N B03B 104.8(6) . . ?
C01E B03N H14 124.7 . . ?
C01E B03N B03O 104.8(5) . . ?
C01E B03N B044 58.5(4) . . ?
B035 B03N H14 121.6 . . ?
B03B B03N B035 108.2(6) . . ?
B03B B03N H14 122.0 . . ?
B03B B03N B03O 61.2(5) . . ?
B03B B03N B044 59.8(5) . . ?
B03O B03N B035 59.2(5) . . ?
B03O B03N H14 122.1 . . ?
B044 B03N B035 108.1(5) . . ?
B044 B03N H14 121.5 . . ?
B044 B03N B03O 108.6(6) . . ?
B035 B03O B036 60.6(5) . . ?
B035 B03O B03B 107.5(6) . . ?
B035 B03O B03N 60.6(5) . . ?
B035 B03O H15 121.3 . . ?
B035 B03O B03S 108.1(6) . . ?
B036 B03O B03B 107.7(6) . . ?
B036 B03O B03N 108.7(6) . . ?
B036 B03O H15 121.5 . . ?
B036 B03O B03S 59.5(5) . . ?
B03B B03O H15 122.4 . . ?
B03N B03O B03B 58.8(5) . . ?
B03N B03O H15 121.8 . . ?
B03N B03O B03S 107.6(7) . . ?
B03S B03O B03B 60.3(5) . . ?
B03S B03O H15 121.9 . . ?
C01L B03P B03L 103.0(7) . . ?
C01L B03P H03P 124.7 . . ?
C01L B03P B041 58.7(6) . . ?
C01L B03P B043 106.1(8) . . ?
C029 B03P C01L 56.7(5) . . ?
C029 B03P B03L 56.9(5) . . ?
C029 B03P H03P 125.6 . . ?
C029 B03P B041 104.2(8) . . ?
C029 B03P B043 104.4(7) . . ?
B03L B03P H03P 123.4 . . ?
B041 B03P B03L 107.9(7) . . ?
B041 B03P H03P 121.6 . . ?
B043 B03P B03L 60.0(6) . . ?
B043 B03P H03P 121.8 . . ?
B043 B03P B041 61.7(6) . . ?
C037 C03Q Ir06 72.3(5) . . ?
C037 C03Q C03Y 106.1(8) . . ?
C037 C03Q C04O 127.9(11) . . ?
C03Y C03Q Ir06 69.7(5) . . ?
C03Y C03Q C04O 125.9(11) . . ?
C04O C03Q Ir06 126.5(7) . . ?
C020 C03R H03N 109.5 . . ?
C020 C03R H03O 109.5 . . ?
C020 C03R H03Q 109.5 . . ?
H03N C03R H03O 109.5 . . ?
H03N C03R H03Q 109.5 . . ?
H03O C03R H03Q 109.5 . . ?
B036 B03S B03B 107.5(6) . . ?
B036 B03S B03O 59.5(5) . . ?
B036 B03S H16 121.8 . . ?
B036 B03S B03Z 108.1(6) . . ?
B038 B03S B036 60.1(5) . . ?
B038 B03S B03B 107.7(7) . . ?
B038 B03S B03O 107.7(6) . . ?
B038 B03S H16 121.5 . . ?
B038 B03S B03Z 60.5(5) . . ?
B03B B03S H16 122.2 . . ?
B03O B03S B03B 60.0(5) . . ?
B03O B03S H16 122.1 . . ?
B03Z B03S B03B 59.2(6) . . ?
B03Z B03S B03O 107.4(7) . . ?
B03Z B03S H16 121.8 . . ?
B030 B03T B03C 60.3(4) . . ?
B030 B03T B03H 108.5(5) . . ?
B030 B03T H03T 121.2 . . ?
B03C B03T H03T 122.0 . . ?
B03E B03T B030 59.9(5) . . ?
B03E B03T B03C 108.1(5) . . ?
B03E B03T B03H 108.9(6) . . ?
B03E B03T H03T 121.0 . . ?
B03H B03T B03C 59.8(5) . . ?
B03H B03T H03T 121.7 . . ?
B03U B03T B030 109.3(6) . . ?
B03U B03T B03C 107.8(6) . . ?
B03U B03T B03E 61.6(5) . . ?
B03U B03T B03H 59.6(5) . . ?
B03U B03T H03T 121.1 . . ?
C02P B03U B03E 57.6(4) . . ?
C02P B03U B03H 106.3(6) . . ?
C02P B03U B03J 60.5(4) . . ?
C02P B03U B03T 104.5(6) . . ?
C02P B03U H03U 124.3 . . ?
B03E B03U H03U 122.0 . . ?
B03H B03U B03E 108.7(7) . . ?
B03H B03U H03U 121.3 . . ?
B03J B03U B03E 108.3(6) . . ?
B03J B03U B03H 59.6(5) . . ?
B03J B03U B03T 108.7(7) . . ?
B03J B03U H03U 120.9 . . ?
B03T B03U B03E 59.5(5) . . ?
B03T B03U B03H 61.5(5) . . ?
B03T B03U H03U 122.1 . . ?
B02I B03V B03G 59.0(4) . . ?
B02I B03V B03M 107.6(5) . . ?
B02I B03V H17 122.6 . . ?
B02I B03V B03X 106.2(6) . . ?
B02S B03V B02I 60.4(4) . . ?
B02S B03V B03G 108.3(5) . . ?
B02S B03V B03M 60.6(5) . . ?
B02S B03V H17 121.1 . . ?
B02S B03V B03X 107.6(6) . . ?
B03G B03V H17 121.9 . . ?
B03M B03V B03G 107.6(6) . . ?
B03M B03V H17 121.9 . . ?
B03M B03V B03X 59.1(5) . . ?
B03X B03V B03G 59.9(5) . . ?
B03X B03V H17 122.7 . . ?
C01C C03W H03R 109.5 . . ?
C01C C03W H03S 109.5 . . ?
C01C C03W H03V 109.5 . . ?
H03R C03W H03S 109.5 . . ?
H03R C03W H03V 109.5 . . ?
H03S C03W H03V 109.5 . . ?
B02V B03X B03G 59.9(5) . . ?
B02V B03X B03V 108.4(5) . . ?
B02V B03X H18 121.6 . . ?
B02X B03X B02V 59.9(5) . . ?
B02X B03X B03G 108.1(5) . . ?
B02X B03X B03V 108.6(6) . . ?
B02X B03X H18 121.5 . . ?
B03G B03X H18 121.4 . . ?
B03M B03X B02V 108.9(6) . . ?
B03M B03X B02X 60.8(5) . . ?
B03M B03X B03G 109.0(6) . . ?
B03M B03X B03V 60.2(5) . . ?
B03M B03X H18 120.9 . . ?
B03V B03X B03G 60.5(5) . . ?
B03V B03X H18 121.4 . . ?
C039 C03Y Ir06 71.1(4) . . ?
C039 C03Y C03Q 108.8(8) . . ?
C039 C03Y C04H 128.6(12) . . ?
C03Q C03Y Ir06 71.5(5) . . ?
C03Q C03Y C04H 122.5(11) . . ?
C04H C03Y Ir06 124.3(7) . . ?
B038 B03Z B03S 58.9(5) . . ?
B038 B03Z H19 122.0 . . ?
B03B B03Z B038 107.7(7) . . ?
B03B B03Z B03S 60.8(6) . . ?
B03B B03Z H19 121.6 . . ?
B03S B03Z H19 121.7 . . ?
B040 B03Z B038 60.6(5) . . ?
B040 B03Z B03B 108.7(6) . . ?
B040 B03Z B03S 108.4(6) . . ?
B040 B03Z H19 120.9 . . ?
B040 B03Z B044 60.9(5) . . ?
B044 B03Z B038 108.6(6) . . ?
B044 B03Z B03B 59.6(5) . . ?
B044 B03Z B03S 108.5(7) . . ?
B044 B03Z H19 121.3 . . ?
C00T B040 C01E 57.0(4) . . ?
C00T B040 B038 57.5(4) . . ?
C00T B040 B03Z 103.4(6) . . ?
C00T B040 H040 125.5 . . ?
C00T B040 B044 103.2(6) . . ?
C01E B040 B038 103.7(6) . . ?
C01E B040 B03Z 103.5(6) . . ?
C01E B040 H040 125.3 . . ?
C01E B040 B044 57.6(4) . . ?
B038 B040 H040 122.5 . . ?
B03Z B040 B038 60.3(5) . . ?
B03Z B040 H040 123.4 . . ?
B03Z B040 B044 59.6(5) . . ?
B044 B040 B038 107.3(6) . . ?
B044 B040 H040 122.9 . . ?
C01L B041 B03P 59.5(5) . . ?
C01L B041 H041 124.6 . . ?
C01L B041 B043 104.5(7) . . ?
C01L B041 B045 58.6(6) . . ?
C01L B041 B04G 104.5(9) . . ?
B03P B041 H041 121.7 . . ?
B03P B041 B043 58.9(6) . . ?
B043 B041 H041 122.6 . . ?
B045 B041 B03P 108.5(8) . . ?
B045 B041 H041 121.0 . . ?
B045 B041 B043 108.4(8) . . ?
B045 B041 B04G 60.2(8) . . ?
B04G B041 B03P 107.2(7) . . ?
B04G B041 H041 122.6 . . ?
B04G B041 B043 60.1(7) . . ?
C03I C042 H04A 109.5 . . ?
C03I C042 H04B 109.5 . . ?
C03I C042 H04E 109.5 . . ?
H04A C042 H04B 109.5 . . ?
H04A C042 H04E 109.5 . . ?
H04B C042 H04E 109.5 . . ?
B03L B043 B041 106.9(7) . . ?
B03L B043 H043 122.1 . . ?
B03L B043 B04D 59.1(6) . . ?
B03L B043 B04G 105.8(10) . . ?
B03P B043 B03L 60.9(6) . . ?
B03P B043 B041 59.5(5) . . ?
B03P B043 H043 121.6 . . ?
B03P B043 B04D 107.0(8) . . ?
B03P B043 B04G 106.4(8) . . ?
B041 B043 H043 123.3 . . ?
B041 B043 B04D 104.6(10) . . ?
B04D B043 H043 123.6 . . ?
B04G B043 B041 58.5(7) . . ?
B04G B043 H043 123.5 . . ?
B04G B043 B04D 58.1(7) . . ?
C01E B044 B03B 104.7(6) . . ?
C01E B044 B03N 58.6(4) . . ?
C01E B044 B03Z 105.1(6) . . ?
C01E B044 B040 59.8(4) . . ?
C01E B044 H044 124.3 . . ?
B03B B044 B03N 59.5(5) . . ?
B03B B044 B03Z 60.4(5) . . ?
B03B B044 B040 108.2(6) . . ?
B03B B044 H044 122.5 . . ?
B03N B044 B040 108.8(6) . . ?
B03N B044 H044 121.5 . . ?
B03Z B044 B03N 107.9(7) . . ?
B03Z B044 B040 59.5(5) . . ?
B03Z B044 H044 122.4 . . ?
B040 B044 H044 121.0 . . ?
C01L B045 B041 60.0(6) . . ?
C01L B045 H045 124.5 . . ?
C01L B045 B047 58.4(5) . . ?
C01L B045 B04G 105.6(9) . . ?
C01L B045 B04J 104.6(7) . . ?
B041 B045 H045 120.2 . . ?
B041 B045 B047 109.0(7) . . ?
B041 B045 B04G 60.3(8) . . ?
B041 B045 B04J 109.5(9) . . ?
B047 B045 H045 121.8 . . ?
B04G B045 H045 121.8 . . ?
B04G B045 B047 108.1(7) . . ?
B04G B045 B04J 61.0(7) . . ?
B04J B045 H045 122.1 . . ?
B04J B045 B047 59.2(7) . . ?
C028 B046 H046 125.0 . . ?
C028 B046 B049 58.0(5) . . ?
C028 B046 B04A 58.4(5) . . ?
C028 B046 B04B 103.6(8) . . ?
C028 B046 B04K 103.5(8) . . ?
B049 B046 H046 123.0 . . ?
B04A B046 H046 122.6 . . ?
B04A B046 B049 105.9(7) . . ?
B04A B046 B04B 105.6(9) . . ?
B04A B046 B04K 59.2(6) . . ?
B04B B046 H046 123.6 . . ?
B04B B046 B049 59.3(7) . . ?
B04K B046 H046 123.9 . . ?
B04K B046 B049 105.2(8) . . ?
B04K B046 B04B 58.3(7) . . ?
C01L B047 B045 57.4(5) . . ?
C01L B047 H047 124.7 . . ?
C01L B047 B04C 104.7(8) . . ?
C01L B047 B04J 104.2(9) . . ?
C029 B047 C01L 57.1(5) . . ?
C029 B047 B045 102.5(8) . . ?
C029 B047 H047 125.7 . . ?
C029 B047 B04C 58.0(5) . . ?
C029 B047 B04J 103.7(8) . . ?
B045 B047 H047 123.5 . . ?
B04C B047 B045 107.2(8) . . ?
B04C B047 H047 122.0 . . ?
B04C B047 B04J 60.4(7) . . ?
B04J B047 B045 59.6(7) . . ?
B04J B047 H047 123.1 . . ?
C037 C048 H04F 109.5 . . ?
C037 C048 H04H 109.5 . . ?
C037 C048 H04I 109.5 . . ?
H04F C048 H04H 109.5 . . ?
H04F C048 H04I 109.5 . . ?
H04H C048 H04I 109.5 . . ?
C028 B049 B046 57.2(5) . . ?
C028 B049 H049 125.2 . . ?
C028 B049 B04B 102.8(7) . . ?
C028 B049 B04F 105.0(8) . . ?
C02Z B049 C028 57.4(5) . . ?
C02Z B049 B046 103.2(7) . . ?
C02Z B049 H049 125.3 . . ?
C02Z B049 B04B 103.6(8) . . ?
C02Z B049 B04F 58.2(6) . . ?
B046 B049 H049 123.1 . . ?
B04B B049 B046 59.0(6) . . ?
B04B B049 H049 123.8 . . ?
B04F B049 B046 108.3(8) . . ?
B04F B049 H049 121.2 . . ?
B04F B049 B04B 61.1(7) . . ?
C028 B04A B046 59.5(5) . . ?
C028 B04A H04K 123.5 . . ?
C028 B04A B04E 60.2(5) . . ?
C028 B04A B04K 105.8(7) . . ?
C028 B04A B04L 106.3(7) . . ?
B046 B04A H04K 119.7 . . ?
B046 B04A B04L 109.8(8) . . ?
B04E B04A B046 110.2(7) . . ?
B04E B04A H04K 121.0 . . ?
B04E B04A B04K 107.5(8) . . ?
B04E B04A B04L 59.6(6) . . ?
B04K B04A B046 61.1(7) . . ?
B04K B04A H04K 122.6 . . ?
B04K B04A B04L 59.5(7) . . ?
B04L B04A H04K 122.0 . . ?
B046 B04B B049 61.8(6) . . ?
B046 B04B H04L 120.3 . . ?
B046 B04B B04F 108.1(7) . . ?
B049 B04B H04L 121.6 . . ?
B049 B04B B04F 58.1(6) . . ?
B04F B04B H04L 122.7 . . ?
B04K B04B B046 60.5(7) . . ?
B04K B04B B049 108.9(7) . . ?
B04K B04B H04L 121.5 . . ?
B04K B04B B04F 107.5(9) . . ?
B04K B04B B04N 60.3(7) . . ?
B04N B04B B046 109.8(8) . . ?
B04N B04B B049 108.2(8) . . ?
B04N B04B H04L 120.9 . . ?
B04N B04B B04F 60.5(7) . . ?
C029 B04C B03L 58.4(6) . . ?
C029 B04C B047 59.1(5) . . ?
C029 B04C H04C 125.0 . . ?
C029 B04C B04D 104.2(8) . . ?
C029 B04C B04J 104.2(7) . . ?
B03L B04C B047 108.6(7) . . ?
B03L B04C H04C 120.9 . . ?
B03L B04C B04D 61.0(7) . . ?
B03L B04C B04J 107.8(9) . . ?
B047 B04C H04C 121.3 . . ?
B047 B04C B04J 59.9(6) . . ?
B04D B04C B047 107.1(8) . . ?
B04D B04C H04C 123.0 . . ?
B04D B04C B04J 58.4(8) . . ?
B04J B04C H04C 123.1 . . ?
B03L B04D B043 59.4(6) . . ?
B03L B04D H04D 122.8 . . ?
B043 B04D H04D 121.4 . . ?
B04C B04D B03L 59.0(6) . . ?
B04C B04D B043 108.2(7) . . ?
B04C B04D H04D 121.0 . . ?
B04G B04D B03L 107.7(8) . . ?
B04G B04D B043 60.1(8) . . ?
B04G B04D B04C 110.5(9) . . ?
B04G B04D H04D 120.5 . . ?
B04J B04D B03L 108.8(8) . . ?
B04J B04D B043 110.5(8) . . ?
B04J B04D B04C 61.6(8) . . ?
B04J B04D H04D 119.5 . . ?
B04J B04D B04G 62.2(9) . . ?
C028 B04E B04A 58.5(6) . . ?
C028 B04E H04M 123.6 . . ?
C028 B04E B04I 106.2(7) . . ?
C028 B04E B04L 106.3(8) . . ?
C02Z B04E C028 57.6(5) . . ?
C02Z B04E B04A 104.5(8) . . ?
C02Z B04E H04M 124.5 . . ?
C02Z B04E B04I 59.4(6) . . ?
C02Z B04E B04L 104.9(7) . . ?
B04A B04E H04M 122.0 . . ?
B04A B04E B04I 108.3(8) . . ?
B04A B04E B04L 61.3(7) . . ?
B04I B04E H04M 121.8 . . ?
B04L B04E H04M 122.5 . . ?
B04L B04E B04I 59.1(6) . . ?
C02Z B04F B049 59.2(6) . . ?
C02Z B04F B04B 104.1(7) . . ?
C02Z B04F H04N 124.5 . . ?
C02Z B04F B04I 59.9(5) . . ?
C02Z B04F B04N 104.7(7) . . ?
B049 B04F B04B 60.8(7) . . ?
B049 B04F H04N 119.8 . . ?
B049 B04F B04I 110.0(7) . . ?
B049 B04F B04N 109.2(8) . . ?
B04B B04F H04N 123.5 . . ?
B04B B04F B04N 59.0(7) . . ?
B04I B04F B04B 106.3(8) . . ?
B04I B04F H04N 121.4 . . ?
B04I B04F B04N 59.0(7) . . ?
B04N B04F H04N 122.8 . . ?
B041 B04G B043 61.4(7) . . ?
B041 B04G H04G 120.9 . . ?
B041 B04G B04J 108.2(8) . . ?
B043 B04G H04G 120.2 . . ?
B043 B04G B04J 108.6(9) . . ?
B045 B04G B041 59.4(7) . . ?
B045 B04G B043 108.8(8) . . ?
B045 B04G H04G 122.2 . . ?
B045 B04G B04J 60.2(8) . . ?
B04D B04G B041 109.7(8) . . ?
B04D B04G B043 61.7(7) . . ?
B04D B04G B045 107.0(9) . . ?
B04D B04G H04G 121.7 . . ?
B04D B04G B04J 58.3(8) . . ?
B04J B04G H04G 122.3 . . ?
C03Y C04H H04O 109.5 . . ?
C03Y C04H H04P 109.5 . . ?
C03Y C04H H04Q 109.5 . . ?
H04O C04H H04P 109.5 . . ?
H04O C04H H04Q 109.5 . . ?
H04P C04H H04Q 109.5 . . ?
C02Z B04I B04E 57.6(5) . . ?
C02Z B04I B04F 57.5(6) . . ?
C02Z B04I H04R 125.8 . . ?
C02Z B04I B04L 104.0(8) . . ?
C02Z B04I B04N 104.9(9) . . ?
B04E B04I H04R 122.5 . . ?
B04F B04I B04E 106.4(8) . . ?
B04F B04I H04R 121.4 . . ?
B04L B04I B04E 59.7(6) . . ?
B04L B04I B04F 109.1(9) . . ?
B04L B04I H04R 122.0 . . ?
B04L B04I B04N 60.6(7) . . ?
B04N B04I B04E 108.0(9) . . ?
B04N B04I B04F 61.7(7) . . ?
B04N B04I H04R 121.3 . . ?
B045 B04J B04C 107.8(7) . . ?
B045 B04J B04G 58.8(8) . . ?
B045 B04J H04J 122.0 . . ?
B047 B04J B045 61.1(6) . . ?
B047 B04J B04C 59.6(6) . . ?
B047 B04J B04G 107.9(8) . . ?
B047 B04J H04J 121.2 . . ?
B04C B04J B04G 107.1(9) . . ?
B04C B04J H04J 122.1 . . ?
B04D B04J B045 106.9(10) . . ?
B04D B04J B047 108.0(8) . . ?
B04D B04J B04C 59.9(7) . . ?
B04D B04J B04G 59.5(8) . . ?
B04D B04J H04J 122.1 . . ?
B04G B04J H04J 122.5 . . ?
B046 B04K H04S 120.2 . . ?
B04A B04K B046 59.7(6) . . ?
B04A B04K H04S 121.5 . . ?
B04A B04K B04L 61.3(7) . . ?
B04A B04K B04N 109.5(8) . . ?
B04B B04K B046 61.2(7) . . ?
B04B B04K B04A 108.3(7) . . ?
B04B B04K H04S 121.2 . . ?
B04B B04K B04L 109.0(9) . . ?
B04B B04K B04N 60.9(7) . . ?
B04L B04K B046 110.0(7) . . ?
B04L B04K H04S 120.8 . . ?
B04L B04K B04N 60.2(7) . . ?
B04N B04K B046 110.9(8) . . ?
B04N B04K H04S 120.3 . . ?
B04A B04L H04T 122.3 . . ?
B04E B04L B04A 59.1(6) . . ?
B04E B04L H04T 121.7 . . ?
B04E B04L B04N 108.8(8) . . ?
B04I B04L B04A 108.1(8) . . ?
B04I B04L B04E 61.2(6) . . ?
B04I B04L B04K 108.0(9) . . ?
B04I B04L H04T 121.1 . . ?
B04I B04L B04N 60.1(7) . . ?
B04K B04L B04A 59.2(7) . . ?
B04K B04L B04E 106.8(9) . . ?
B04K B04L H04T 122.4 . . ?
B04K B04L B04N 60.3(8) . . ?
B04N B04L B04A 107.9(10) . . ?
B04N B04L H04T 121.2 . . ?
C039 C04M H04U 109.5 . . ?
C039 C04M H04V 109.5 . . ?
C039 C04M H04W 109.5 . . ?
H04U C04M H04V 109.5 . . ?
H04U C04M H04W 109.5 . . ?
H04V C04M H04W 109.5 . . ?
B04B B04N B04F 60.5(7) . . ?
B04B B04N H04X 121.9 . . ?
B04F B04N H04X 122.5 . . ?
B04I B04N B04B 107.8(8) . . ?
B04I B04N B04F 59.4(6) . . ?
B04I B04N B04K 106.7(8) . . ?
B04I B04N B04L 59.3(7) . . ?
B04I B04N H04X 122.2 . . ?
B04K B04N B04B 58.8(8) . . ?
B04K B04N B04F 106.4(9) . . ?
B04K B04N H04X 122.9 . . ?
B04L B04N B04B 106.8(9) . . ?
B04L B04N B04F 106.3(7) . . ?
B04L B04N B04K 59.5(7) . . ?
B04L B04N H04X 122.7 . . ?
C03Q C04O H04Y 109.5 . . ?
C03Q C04O HS 109.5 . . ?
C03Q C04O HT 109.5 . . ?
H04Y C04O HS 109.5 . . ?
H04Y C04O HT 109.5 . . ?
HS C04O HT 109.5 . . ?

loop_
_geom_bond_atom_site_label_1
_geom_bond_atom_site_label_2
_geom_bond_distance
_geom_bond_site_symmetry_2
_geom_bond_publ_flag
Ir01 Ir05 2.8614(4) . ?
Ir01 S007 2.3235(14) . ?
Ir01 C00K 2.277(6) . ?
Ir01 C00L 2.202(6) . ?
Ir01 C00P 2.186(6) . ?
Ir01 C00U 2.184(6) . ?
Ir01 C00Y 2.252(6) . ?
Ir01 B02R 2.122(7) . ?
Ir02 Ir04 2.8612(4) . ?
Ir02 S008 2.3251(14) . ?
Ir02 C00S 2.210(6) . ?
Ir02 C00X 2.183(6) . ?
Ir02 C011 2.272(6) . ?
Ir02 C019 2.242(6) . ?
Ir02 C01Z 2.188(6) . ?
Ir02 B026 2.115(7) . ?
Ir03 S009 2.3382(15) . ?
Ir03 S00A 2.3315(17) . ?
Ir03 C010 2.237(6) . ?
Ir03 C01C 2.197(6) . ?
Ir03 C01K 2.237(7) . ?
Ir03 C020 2.192(6) . ?
Ir03 C024 2.201(7) . ?
Ir03 C025 2.181(6) . ?
Ir04 S008 2.3070(15) . ?
Ir04 C01A 2.292(6) . ?
Ir04 C01B 2.269(7) . ?
Ir04 B01G 2.110(8) . ?
Ir04 C01I 2.202(6) . ?
Ir04 C01J 2.172(6) . ?
Ir04 C01T 2.191(7) . ?
Ir05 S007 2.3118(14) . ?
Ir05 C00R 2.173(7) . ?
Ir05 C00W 2.204(7) . ?
Ir05 C015 2.211(7) . ?
Ir05 C01D 2.304(7) . ?
Ir05 C01O 2.268(7) . ?
Ir05 B02F 2.095(8) . ?
Ir06 S00B 2.3420(18) . ?
Ir06 S00C 2.3395(19) . ?
Ir06 C00O 2.230(6) . ?
Ir06 C037 2.253(8) . ?
Ir06 C039 2.196(8) . ?
Ir06 C03I 2.210(7) . ?
Ir06 C03Q 2.226(9) . ?
Ir06 C03Y 2.203(8) . ?
S007 C018 1.791(6) . ?
S008 C00V 1.770(6) . ?
S009 C01N 1.723(6) . ?
S00A C021 1.704(7) . ?
S00B C01F 1.734(6) . ?
S00C C01P 1.698(7) . ?
N00D C016 1.416(7) . ?
N00D C018 1.269(8) . ?
N00E C00Q 1.392(7) . ?
N00E C01N 1.295(7) . ?
N00F C00V 1.267(8) . ?
N00F C01U 1.410(7) . ?
N00G C00J 1.380(8) . ?
N00G C01F 1.296(7) . ?
N00H C013 1.384(8) . ?
N00H C01P 1.306(8) . ?
N00I C01R 1.395(8) . ?
N00I C021 1.313(8) . ?
C00J C00O 1.434(9) . ?
C00J C00Z 1.380(8) . ?
C00K C00L 1.434(9) . ?
C00K C00Y 1.411(9) . ?
C00K C017 1.520(9) . ?
C00L C00U 1.426(10) . ?
C00L C01X 1.518(9) . ?
C00M H00M 1.1200 . ?
C00M C01H 1.637(8) . ?
C00M B02C 1.701(9) . ?
C00M B02D 1.695(9) . ?
C00M B02O 1.727(9) . ?
C00M B034 1.716(9) . ?
C00N C00V 1.500(8) . ?
C00N B01G 1.707(10) . ?
C00N C01Y 1.642(9) . ?
C00N B026 1.734(9) . ?
C00N B02I 1.670(9) . ?
C00N B02S 1.714(9) . ?
C00O H00O 1.03(7) . ?
C00O C013 1.429(9) . ?
C00P C00U 1.447(9) . ?
C00P C00Y 1.437(9) . ?
C00P C01V 1.500(9) . ?
C00Q C010 1.435(9) . ?
C00Q C01M 1.389(8) . ?
C00R C00W 1.453(10) . ?
C00R C015 1.434(10) . ?
C00R C02U 1.500(10) . ?
C00S C00X 1.442(10) . ?
C00S C011 1.438(9) . ?
C00S C022 1.495(9) . ?
C00T H00T 1.1200 . ?
C00T C01E 1.650(8) . ?
C00T B035 1.712(9) . ?
C00T B036 1.699(11) . ?
C00T B038 1.686(10) . ?
C00T B040 1.714(10) . ?
C00U C02G 1.510(9) . ?
C00W C01O 1.440(10) . ?
C00W C02T 1.502(10) . ?
C00X C01Z 1.439(9) . ?
C00X C02K 1.505(9) . ?
C00Y C01W 1.497(8) . ?
C00Z H00Z 0.9500 . ?
C00Z C01U 1.398(9) . ?
C010 H010 0.87(7) . ?
C010 C01R 1.425(9) . ?
C011 C014 1.504(9) . ?
C011 C019 1.400(9) . ?
C012 C018 1.490(7) . ?
C012 B02F 1.723(10) . ?
C012 C02P 1.650(9) . ?
C012 B02R 1.741(9) . ?
C012 B02W 1.674(10) . ?
C012 B03J 1.720(10) . ?
C013 C01S 1.388(9) . ?
C014 H01N 0.9800 . ?
C014 H01O 0.9800 . ?
C014 H01P 0.9800 . ?
C015 C01D 1.449(10) . ?
C015 C027 1.496(10) . ?
C016 C01M 1.388(8) . ?
C016 C01Q 1.390(9) . ?
C017 H01A 0.9800 . ?
C017 H01B 0.9800 . ?
C017 H01C 0.9800 . ?
C019 C01Z 1.445(9) . ?
C019 C023 1.520(8) . ?
C01A C01B 1.396(10) . ?
C01A C01I 1.441(9) . ?
C01A C02L 1.504(9) . ?
C01B C01T 1.456(10) . ?
C01B C02H 1.508(10) . ?
C01C C01K 1.421(10) . ?
C01C C020 1.437(10) . ?
C01C C03W 1.502(10) . ?
C01D C01O 1.409(11) . ?
C01D C02M 1.492(10) . ?
C01E C01F 1.500(9) . ?
C01E B035 1.723(10) . ?
C01E B03N 1.703(9) . ?
C01E B040 1.741(10) . ?
C01E B044 1.701(10) . ?
B01G B026 1.784(11) . ?
B01G B02I 1.783(11) . ?
B01G B02V 1.792(10) . ?
B01G B03G 1.806(10) . ?
C01H C01N 1.516(8) . ?
C01H B02O 1.714(9) . ?
C01H B034 1.727(10) . ?
C01H B03A 1.706(9) . ?
C01H B03F 1.706(9) . ?
C01I C01J 1.451(9) . ?
C01I C02B 1.486(10) . ?
C01J C01T 1.441(10) . ?
C01J C03D 1.503(9) . ?
C01K C024 1.443(10) . ?
C01K C031 1.515(10) . ?
C01L C021 1.508(9) . ?
C01L C029 1.629(9) . ?
C01L B03P 1.727(13) . ?
C01L B041 1.713(12) . ?
C01L B045 1.689(11) . ?
C01L B047 1.706(12) . ?
C01M H01M 0.9500 . ?
C01O C033 1.495(10) . ?
C01P C028 1.546(10) . ?
C01Q H01Q 0.9500 . ?
C01Q C01R 1.384(8) . ?
C01S H01S 0.9500 . ?
C01S C01U 1.386(9) . ?
C01T C03K 1.488(10) . ?
C01V H01D 0.9800 . ?
C01V H01E 0.9800 . ?
C01V H01F 0.9800 . ?
C01W H01G 0.9800 . ?
C01W H01H 0.9800 . ?
C01W H01I 0.9800 . ?
C01X H01J 0.9800 . ?
C01X H01K 0.9800 . ?
C01X H01L 0.9800 . ?
C01Y H01Y 1.1200 . ?
C01Y B026 1.785(11) . ?
C01Y B02S 1.755(11) . ?
C01Y B02X 1.697(11) . ?
C01Y B03M 1.723(10) . ?
C01Z C02E 1.498(10) . ?
C020 C025 1.410(10) . ?
C020 C03R 1.498(10) . ?
C022 H1 0.9800 . ?
C022 H 0.9800 . ?
C022 HA 0.9800 . ?
C023 H2 0.9800 . ?
C023 HB 0.9800 . ?
C023 HC 0.9800 . ?
C024 C025 1.438(9) . ?
C024 C02J 1.508(10) . ?
C025 C02Y 1.512(10) . ?
B026 B02V 1.780(10) . ?
B026 B02X 1.814(10) . ?
C027 H02A 0.9800 . ?
C027 H02B 0.9800 . ?
C027 H02C 0.9800 . ?
C028 C02Z 1.640(10) . ?
C028 B046 1.711(11) . ?
C028 B049 1.725(11) . ?
C028 B04A 1.691(12) . ?
C028 B04E 1.722(14) . ?
C029 H029 1.1200 . ?
C029 B03L 1.665(12) . ?
C029 B03P 1.704(12) . ?
C029 B047 1.703(13) . ?
C029 B04C 1.682(12) . ?
B02A H02D 1.1200 . ?
B02A B02C 1.778(11) . ?
B02A B02D 1.787(11) . ?
B02A B02N 1.781(12) . ?
B02A B02Q 1.801(12) . ?
B02A B032 1.799(12) . ?
C02B H3 0.9800 . ?
C02B HD 0.9800 . ?
C02B HE 0.9800 . ?
B02C H02E 1.1200 . ?
B02C B02D 1.790(11) . ?
B02C B02O 1.796(11) . ?
B02C B032 1.777(11) . ?
B02D H02F 1.1200 . ?
B02D B02Q 1.791(11) . ?
B02D B034 1.774(11) . ?
C02E H4 0.9800 . ?
C02E HF 0.9800 . ?
C02E HG 0.9800 . ?
B02F B02R 1.813(11) . ?
B02F B02W 1.805(10) . ?
B02F B030 1.794(9) . ?
B02F B03C 1.796(10) . ?
C02G H02G 0.9800 . ?
C02G H02H 0.9800 . ?
C02G H02I 0.9800 . ?
C02H H5 0.9800 . ?
C02H HH 0.9800 . ?
C02H HI 0.9800 . ?
B02I H6 1.1200 . ?
B02I B02S 1.775(12) . ?
B02I B03G 1.765(10) . ?
B02I B03V 1.778(10) . ?
C02J H02J 0.9800 . ?
C02J H02K 0.9800 . ?
C02J H02L 0.9800 . ?
C02K H7 0.9800 . ?
C02K HJ 0.9800 . ?
C02K HK 0.9800 . ?
C02L H8 0.9800 . ?
C02L HL 0.9800 . ?
C02L HM 0.9800 . ?
C02M H02M 0.9800 . ?
C02M H02N 0.9800 . ?
C02M H02O 0.9800 . ?
B02N H02P 1.1200 . ?
B02N B02Q 1.802(12) . ?
B02N B032 1.782(13) . ?
B02N B03A 1.761(12) . ?
B02N B03F 1.787(11) . ?
B02O H02Q 1.1200 . ?
B02O B032 1.780(11) . ?
B02O B03A 1.780(11) . ?
C02P H02R 1.1200 . ?
C02P B02R 1.773(11) . ?
C02P B03E 1.697(10) . ?
C02P B03J 1.751(11) . ?
C02P B03U 1.722(10) . ?
B02Q H02S 1.1200 . ?
B02Q B034 1.783(11) . ?
B02Q B03F 1.801(12) . ?
B02R B030 1.783(10) . ?
B02R B03E 1.793(10) . ?
B02S H9 1.1200 . ?
B02S B03M 1.783(11) . ?
B02S B03V 1.753(11) . ?
C02T H02T 0.9800 . ?
C02T H02U 0.9800 . ?
C02T H02V 0.9800 . ?
C02U H02W 0.9800 . ?
C02U H02X 0.9800 . ?
C02U H02Y 0.9800 . ?
B02V H10 1.1200 . ?
B02V B02X 1.770(13) . ?
B02V B03G 1.783(11) . ?
B02V B03X 1.777(11) . ?
B02W H02Z 1.1200 . ?
B02W B03C 1.756(10) . ?
B02W B03H 1.773(10) . ?
B02W B03J 1.777(13) . ?
B02X H11 1.1200 . ?
B02X B03M 1.788(12) . ?
B02X B03X 1.771(11) . ?
C02Y H02 0.9800 . ?
C02Y HN 0.9800 . ?
C02Y HO 0.9800 . ?
C02Z H12 1.1200 . ?
C02Z B049 1.691(14) . ?
C02Z B04E 1.682(13) . ?
C02Z B04F 1.673(12) . ?
C02Z B04I 1.716(13) . ?
B030 H030 1.1200 . ?
B030 B03C 1.806(11) . ?
B030 B03E 1.772(13) . ?
B030 B03T 1.783(12) . ?
C031 H03A 0.9800 . ?
C031 H03B 0.9800 . ?
C031 H03C 0.9800 . ?
B032 H032 1.1200 . ?
B032 B03A 1.780(12) . ?
C033 H03D 0.9800 . ?
C033 H03E 0.9800 . ?
C033 H03F 0.9800 . ?
B034 H034 1.1200 . ?
B034 B03F 1.781(11) . ?
B035 H035 1.1200 . ?
B035 B036 1.777(12) . ?
B035 B03N 1.783(11) . ?
B035 B03O 1.757(11) . ?
B036 H036 1.1200 . ?
B036 B038 1.762(12) . ?
B036 B03O 1.763(11) . ?
B036 B03S 1.762(12) . ?
C037 C03I 1.415(12) . ?
C037 C03Q 1.433(13) . ?
C037 C048 1.494(12) . ?
B038 H038 1.1200 . ?
B038 B03S 1.755(12) . ?
B038 B03Z 1.785(12) . ?
B038 B040 1.791(12) . ?
C039 C03I 1.459(11) . ?
C039 C03Y 1.402(13) . ?
C039 C04M 1.471(12) . ?
B03A H03G 1.1200 . ?
B03A B03F 1.770(12) . ?
B03B H03W 1.1200 . ?
B03B B03N 1.754(12) . ?
B03B B03O 1.795(14) . ?
B03B B03S 1.800(13) . ?
B03B B03Z 1.771(14) . ?
B03B B044 1.758(13) . ?
B03C H03H 1.1200 . ?
B03C B03H 1.801(13) . ?
B03C B03T 1.815(12) . ?
C03D H03X 0.9800 . ?
C03D H03Y 0.9800 . ?
C03D HP 0.9800 . ?
B03E H03I 1.1200 . ?
B03E B03T 1.764(12) . ?
B03E B03U 1.801(12) . ?
B03F H03J 1.1200 . ?
B03G H03Z 1.1200 . ?
B03G B03V 1.805(13) . ?
B03G B03X 1.794(12) . ?
B03H H03K 1.1200 . ?
B03H B03J 1.748(11) . ?
B03H B03T 1.800(12) . ?
B03H B03U 1.768(14) . ?
C03I C042 1.479(13) . ?
B03J H03L 1.1200 . ?
B03J B03U 1.751(11) . ?
C03K H03 0.9800 . ?
C03K HQ 0.9800 . ?
C03K HR 0.9800 . ?
B03L H03M 1.1200 . ?
B03L B03P 1.788(13) . ?
B03L B043 1.773(15) . ?
B03L B04C 1.733(17) . ?
B03L B04D 1.767(16) . ?
B03M H13 1.1200 . ?
B03M B03V 1.782(13) . ?
B03M B03X 1.762(14) . ?
B03N H14 1.1200 . ?
B03N B03O 1.775(13) . ?
B03N B044 1.774(13) . ?
B03O H15 1.1200 . ?
B03O B03S 1.790(12) . ?
B03P H03P 1.1200 . ?
B03P B041 1.767(15) . ?
B03P B043 1.757(14) . ?
C03Q C03Y 1.471(14) . ?
C03Q C04O 1.509(15) . ?
C03R H03N 0.9800 . ?
C03R H03O 0.9800 . ?
C03R H03Q 0.9800 . ?
B03S H16 1.1200 . ?
B03S B03Z 1.786(15) . ?
B03T H03T 1.1200 . ?
B03T B03U 1.755(14) . ?
B03U H03U 1.1200 . ?
B03V H17 1.1200 . ?
B03V B03X 1.790(11) . ?
C03W H03R 0.9800 . ?
C03W H03S 0.9800 . ?
C03W H03V 0.9800 . ?
B03X H18 1.1200 . ?
C03Y C04H 1.492(13) . ?
B03Z H19 1.1200 . ?
B03Z B040 1.762(12) . ?
B03Z B044 1.765(13) . ?
B040 H040 1.1200 . ?
B040 B044 1.787(12) . ?
B041 H041 1.1200 . ?
B041 B043 1.806(15) . ?
B041 B045 1.739(19) . ?
B041 B04G 1.755(16) . ?
C042 H04A 0.9800 . ?
C042 H04B 0.9800 . ?
C042 H04E 0.9800 . ?
B043 H043 1.1200 . ?
B043 B04D 1.810(18) . ?
B043 B04G 1.78(2) . ?
B044 H044 1.1200 . ?
B045 H045 1.1200 . ?
B045 B047 1.805(16) . ?
B045 B04G 1.753(18) . ?
B045 B04J 1.778(16) . ?
B046 H046 1.1200 . ?
B046 B049 1.841(15) . ?
B046 B04A 1.753(17) . ?
B046 B04B 1.790(16) . ?
B046 B04K 1.778(17) . ?
B047 H047 1.1200 . ?
B047 B04C 1.765(15) . ?
B047 B04J 1.771(16) . ?
C048 H04F 0.9800 . ?
C048 H04H 0.9800 . ?
C048 H04I 0.9800 . ?
B049 H049 1.1200 . ?
B049 B04B 1.796(17) . ?
B049 B04F 1.747(16) . ?
B04A H04K 1.1200 . ?
B04A B04E 1.741(16) . ?
B04A B04K 1.744(13) . ?
B04A B04L 1.781(18) . ?
B04B H04L 1.1200 . ?
B04B B04F 1.802(18) . ?
B04B B04K 1.738(17) . ?
B04B B04N 1.78(2) . ?
B04C H04C 1.1200 . ?
B04C B04D 1.750(17) . ?
B04C B04J 1.779(18) . ?
B04D H04D 1.1200 . ?
B04D B04G 1.746(16) . ?
B04D B04J 1.723(19) . ?
B04E H04M 1.1200 . ?
B04E B04I 1.776(14) . ?
B04E B04L 1.751(14) . ?
B04F H04N 1.1200 . ?
B04F B04I 1.762(16) . ?
B04F B04N 1.802(16) . ?
B04G H04G 1.1200 . ?
B04G B04J 1.79(2) . ?
C04H H04O 0.9800 . ?
C04H H04P 0.9800 . ?
C04H H04Q 0.9800 . ?
B04I H04R 1.1200 . ?
B04I B04L 1.739(17) . ?
B04I B04N 1.755(16) . ?
B04J H04J 1.1200 . ?
B04K H04S 1.1200 . ?
B04K B04L 1.751(19) . ?
B04K B04N 1.764(18) . ?
B04L H04T 1.1200 . ?
B04L B04N 1.762(17) . ?
C04M H04U 0.9800 . ?
C04M H04V 0.9800 . ?
C04M H04W 0.9800 . ?
B04N H04X 1.1200 . ?
C04O H04Y 0.9800 . ?
C04O HS 0.9800 . ?
C04O HT 0.9800 . ?

loop_
_geom_torsion_atom_site_label_1
_geom_torsion_atom_site_label_2
_geom_torsion_atom_site_label_3
_geom_torsion_atom_site_label_4
_geom_torsion
_geom_torsion_site_symmetry_1
_geom_torsion_site_symmetry_2
_geom_torsion_site_symmetry_3
_geom_torsion_site_symmetry_4
_geom_torsion_publ_flag
Ir01 S007 C018 N00D -128.4(5) . . . . ?
Ir01 S007 C018 C012 48.7(4) . . . . ?
Ir01 C00K C00L C00U 62.3(4) . . . . ?
Ir01 C00K C00L C01X -123.6(6) . . . . ?
Ir01 C00K C00Y C00P -59.4(4) . . . . ?
Ir01 C00K C00Y C01W 122.5(6) . . . . ?
Ir01 C00L C00U C00P 62.2(4) . . . . ?
Ir01 C00L C00U C02G -123.5(6) . . . . ?
Ir01 C00P C00U C00L -62.8(4) . . . . ?
Ir01 C00P C00U C02G 123.0(6) . . . . ?
Ir01 C00P C00Y C00K 62.0(4) . . . . ?
Ir01 C00P C00Y C01W -119.8(6) . . . . ?
Ir01 B02R B030 B02F 87.5(6) . . . . ?
Ir01 B02R B030 B03C 124.4(6) . . . . ?
Ir01 B02R B030 B03E -134.9(6) . . . . ?
Ir01 B02R B030 B03T -170.9(5) . . . . ?
Ir01 B02R B03E C02P -115.9(8) . . . . ?
Ir01 B02R B03E B030 110.5(8) . . . . ?
Ir01 B02R B03E B03T 147.1(7) . . . . ?
Ir01 B02R B03E B03U -150.0(7) . . . . ?
Ir02 S008 C00V N00F 126.7(6) . . . . ?
Ir02 S008 C00V C00N -48.7(4) . . . . ?
Ir02 C00S C00X C01Z -62.3(4) . . . . ?
Ir02 C00S C00X C02K 123.4(6) . . . . ?
Ir02 C00S C011 C014 -121.2(6) . . . . ?
Ir02 C00S C011 C019 60.3(4) . . . . ?
Ir02 C00X C01Z C019 -64.6(4) . . . . ?
Ir02 C00X C01Z C02E 124.4(6) . . . . ?
Ir02 C011 C019 C01Z 59.5(4) . . . . ?
Ir02 C011 C019 C023 -121.3(6) . . . . ?
Ir02 C019 C01Z C00X 62.9(4) . . . . ?
Ir02 C019 C01Z C02E -126.1(7) . . . . ?
Ir02 B026 B02V B01G -87.2(6) . . . . ?
Ir02 B026 B02V B02X 135.4(6) . . . . ?
Ir02 B026 B02V B03G -123.5(6) . . . . ?
Ir02 B026 B02V B03X 171.8(5) . . . . ?
Ir02 B026 B02X C01Y 114.5(9) . . . . ?
Ir02 B026 B02X B02V -112.0(9) . . . . ?
Ir02 B026 B02X B03M 148.4(7) . . . . ?
Ir02 B026 B02X B03X -148.3(7) . . . . ?
Ir03 S009 C01N N00E 12.6(6) . . . . ?
Ir03 S009 C01N C01H -164.2(4) . . . . ?
Ir03 S00A C021 N00I -4.3(7) . . . . ?
Ir03 S00A C021 C01L 173.9(5) . . . . ?
Ir03 C010 C01R N00I 82.4(6) . . . . ?
Ir03 C010 C01R C01Q -105.1(6) . . . . ?
Ir03 C01C C01K C024 -58.7(5) . . . . ?
Ir03 C01C C01K C031 127.2(7) . . . . ?
Ir03 C01C C020 C025 61.5(5) . . . . ?
Ir03 C01C C020 C03R -119.1(7) . . . . ?
Ir03 C01K C024 C025 -62.5(5) . . . . ?
Ir03 C01K C024 C02J 124.6(8) . . . . ?
Ir03 C020 C025 C024 61.9(5) . . . . ?
Ir03 C020 C025 C02Y -120.9(8) . . . . ?
Ir03 C024 C025 C020 -61.9(5) . . . . ?
Ir03 C024 C025 C02Y 120.7(7) . . . . ?
Ir04 S008 C00V N00F -155.2(5) . . . . ?
Ir04 S008 C00V C00N 29.4(5) . . . . ?
Ir04 C01A C01B C01T 58.5(5) . . . . ?
Ir04 C01A C01B C02H -124.3(8) . . . . ?
Ir04 C01A C01I C01J -62.0(4) . . . . ?
Ir04 C01A C01I C02B 121.9(7) . . . . ?
Ir04 C01B C01T C01J 62.8(5) . . . . ?
Ir04 C01B C01T C03K -125.0(8) . . . . ?
Ir04 B01G B026 Ir02 2.9(5) . . . . ?
Ir04 B01G B026 C00N 109.8(4) . . . . ?
Ir04 B01G B026 C01Y 142.6(4) . . . . ?
Ir04 B01G B026 B02V -121.5(5) . . . . ?
Ir04 B01G B026 B02X -158.9(5) . . . . ?
Ir04 B01G B02I C00N -95.4(6) . . . . ?
Ir04 B01G B02I B02S -126.9(6) . . . . ?
Ir04 B01G B02I B03G 131.9(7) . . . . ?
Ir04 B01G B02I B03V 169.5(5) . . . . ?
Ir04 B01G B02V B026 86.9(6) . . . . ?
Ir04 B01G B02V B02X 125.7(6) . . . . ?
Ir04 B01G B02V B03G -132.9(6) . . . . ?
Ir04 B01G B02V B03X -170.6(5) . . . . ?
Ir04 B01G B03G B02I -115.8(8) . . . . ?
Ir04 B01G B03G B02V 107.9(8) . . . . ?
Ir04 B01G B03G B03V -152.1(6) . . . . ?
Ir04 B01G B03G B03X 144.9(7) . . . . ?
Ir04 C01I C01J C01T -62.8(5) . . . . ?
Ir04 C01I C01J C03D 122.8(7) . . . . ?
Ir04 C01J C01T C01B -65.4(5) . . . . ?
Ir04 C01J C01T C03K 122.3(8) . . . . ?
Ir05 S007 C018 N00D 153.4(5) . . . . ?
Ir05 S007 C018 C012 -29.5(4) . . . . ?
Ir05 C00R C00W C01O 64.9(5) . . . . ?
Ir05 C00R C00W C02T -120.8(8) . . . . ?
Ir05 C00R C015 C01D -65.1(5) . . . . ?
Ir05 C00R C015 C027 117.6(7) . . . . ?
Ir05 C00W C01O C01D 62.0(5) . . . . ?
Ir05 C00W C01O C033 -120.4(7) . . . . ?
Ir05 C015 C01D C01O -60.1(5) . . . . ?
Ir05 C015 C01D C02M 122.3(7) . . . . ?
Ir05 C01D C01O C00W -59.2(5) . . . . ?
Ir05 C01D C01O C033 123.3(8) . . . . ?
Ir05 B02F B02R Ir01 -1.7(4) . . . . ?
Ir05 B02F B02R C012 -109.3(4) . . . . ?
Ir05 B02F B02R C02P -142.2(4) . . . . ?
Ir05 B02F B02R B030 121.3(5) . . . . ?
Ir05 B02F B02R B03E 158.6(4) . . . . ?
Ir05 B02F B02W C012 93.6(6) . . . . ?
Ir05 B02F B02W B03C -133.6(7) . . . . ?
Ir05 B02F B02W B03H -171.0(5) . . . . ?
Ir05 B02F B02W B03J 125.7(6) . . . . ?
Ir05 B02F B030 B02R -86.0(6) . . . . ?
Ir05 B02F B030 B03C 135.1(6) . . . . ?
Ir05 B02F B030 B03E -124.3(6) . . . . ?
Ir05 B02F B030 B03T 172.4(5) . . . . ?
Ir05 B02F B03C B02W 116.3(8) . . . . ?
Ir05 B02F B03C B030 -107.8(8) . . . . ?
Ir05 B02F B03C B03H 152.8(6) . . . . ?
Ir05 B02F B03C B03T -144.0(7) . . . . ?
Ir06 S00B C01F N00G -8.9(7) . . . . ?
Ir06 S00B C01F C01E 168.8(4) . . . . ?
Ir06 S00C C01P N00H 3.4(7) . . . . ?
Ir06 S00C C01P C028 -175.4(4) . . . . ?
Ir06 C00O C013 N00H -82.7(6) . . . . ?
Ir06 C00O C013 C01S 105.0(6) . . . . ?
Ir06 C037 C03I C039 -62.0(5) . . . . ?
Ir06 C037 C03I C042 123.7(8) . . . . ?
Ir06 C037 C03Q C03Y 62.0(6) . . . . ?
Ir06 C037 C03Q C04O -122.9(10) . . . . ?
Ir06 C039 C03I C037 64.0(5) . . . . ?
Ir06 C039 C03I C042 -121.7(8) . . . . ?
Ir06 C039 C03Y C03Q -61.9(6) . . . . ?
Ir06 C039 C03Y C04H 119.3(11) . . . . ?
Ir06 C03Q C03Y C039 61.7(6) . . . . ?
Ir06 C03Q C03Y C04H -119.5(9) . . . . ?
S00C C01P C028 C02Z 163.6(5) . . . . ?
S00C C01P C028 B046 18.4(9) . . . . ?
S00C C01P C028 B049 95.0(7) . . . . ?
S00C C01P C028 B04A -57.6(9) . . . . ?
S00C C01P C028 B04E -128.7(6) . . . . ?
N00D C016 C01M C00Q -175.9(5) . . . . ?
N00D C016 C01Q C01R 177.9(6) . . . . ?
N00E C00Q C010 Ir03 -79.6(6) . . . . ?
N00E C00Q C010 C01R 171.8(5) . . . . ?
N00E C00Q C01M C016 -173.3(5) . . . . ?
N00G C00J C00O Ir06 81.2(6) . . . . ?
N00G C00J C00O C013 -170.6(5) . . . . ?
N00G C00J C00Z C01U 173.7(5) . . . . ?
N00H C013 C01S C01U -169.6(6) . . . . ?
N00H C01P C028 C02Z -15.4(9) . . . . ?
N00H C01P C028 B046 -160.6(7) . . . . ?
N00H C01P C028 B049 -84.0(8) . . . . ?
N00H C01P C028 B04A 123.4(8) . . . . ?
N00H C01P C028 B04E 52.2(8) . . . . ?
C00J N00G C01F S00B -11.4(9) . . . . ?
C00J N00G C01F C01E 170.9(5) . . . . ?
C00J C00O C013 N00H 168.0(6) . . . . ?
C00J C00O C013 C01S -4.2(9) . . . . ?
C00J C00Z C01U N00F 174.0(6) . . . . ?
C00J C00Z C01U C01S -1.4(9) . . . . ?
C00K C00L C00U Ir01 -64.8(4) . . . . ?
C00K C00L C00U C00P -2.6(7) . . . . ?
C00K C00L C00U C02G 171.7(6) . . . . ?
C00L C00K C00Y Ir01 58.8(4) . . . . ?
C00L C00K C00Y C00P -0.6(7) . . . . ?
C00L C00K C00Y C01W -178.7(6) . . . . ?
C00M C01H C01N S009 162.2(4) . . . . ?
C00M C01H C01N N00E -15.1(8) . . . . ?
C00M C01H B02O B02C 35.1(4) . . . . ?
C00M C01H B02O B032 96.8(5) . . . . ?
C00M C01H B02O B03A 136.8(5) . . . . ?
C00M C01H B034 B02D -35.0(4) . . . . ?
C00M C01H B034 B02Q -97.7(5) . . . . ?
C00M C01H B034 B03F -138.0(5) . . . . ?
C00M C01H B03A B02N 62.5(7) . . . . ?
C00M C01H B03A B02O -40.3(5) . . . . ?
C00M C01H B03A B032 -0.3(7) . . . . ?
C00M C01H B03A B03F 103.4(6) . . . . ?
C00M C01H B03F B02N -63.4(6) . . . . ?
C00M C01H B03F B02Q -0.9(7) . . . . ?
C00M C01H B03F B034 38.9(5) . . . . ?
C00M C01H B03F B03A -103.4(5) . . . . ?
C00M B02C B02D B02A 134.0(6) . . . . ?
C00M B02C B02D B02Q 96.8(6) . . . . ?
C00M B02C B02D B034 33.2(5) . . . . ?
C00M B02C B02O C01H -34.7(4) . . . . ?
C00M B02C B02O B032 -133.8(6) . . . . ?
C00M B02C B02O B03A -95.5(5) . . . . ?
C00M B02C B032 B02A -98.4(6) . . . . ?
C00M B02C B032 B02N -61.1(7) . . . . ?
C00M B02C B032 B02O 39.8(5) . . . . ?
C00M B02C B032 B03A 1.4(8) . . . . ?
C00M B02D B02Q B02A 98.0(6) . . . . ?
C00M B02D B02Q B02N 60.2(7) . . . . ?
C00M B02D B02Q B034 -39.9(5) . . . . ?
C00M B02D B02Q B03F -2.1(7) . . . . ?
C00M B02D B034 C01H 34.5(4) . . . . ?
C00M B02D B034 B02Q 133.9(6) . . . . ?
C00M B02D B034 B03F 95.2(5) . . . . ?
C00M B02O B032 B02A -1.7(7) . . . . ?
C00M B02O B032 B02C -38.9(5) . . . . ?
C00M B02O B032 B02N 61.4(7) . . . . ?
C00M B02O B032 B03A 97.9(5) . . . . ?
C00M B02O B03A C01H 36.1(4) . . . . ?
C00M B02O B03A B02N -60.7(6) . . . . ?
C00M B02O B03A B032 -98.0(6) . . . . ?
C00M B02O B03A B03F 3.8(7) . . . . ?
C00M B034 B03F C01H -35.2(4) . . . . ?
C00M B034 B03F B02N 61.0(6) . . . . ?
C00M B034 B03F B02Q 99.1(6) . . . . ?
C00M B034 B03F B03A -1.8(7) . . . . ?
C00N B01G B026 Ir02 -106.9(4) . . . . ?
C00N B01G B026 C01Y 32.9(4) . . . . ?
C00N B01G B026 B02V 128.7(5) . . . . ?
C00N B01G B026 B02X 91.4(5) . . . . ?
C00N B01G B02I B02S -31.5(5) . . . . ?
C00N B01G B02I B03G -132.6(6) . . . . ?
C00N B01G B02I B03V -95.1(6) . . . . ?
C00N B01G B02V B026 -43.4(5) . . . . ?
C00N B01G B02V B02X -4.6(6) . . . . ?
C00N B01G B02V B03G 96.8(6) . . . . ?
C00N B01G B02V B03X 59.1(7) . . . . ?
C00N B01G B03G B02I 39.1(5) . . . . ?
C00N B01G B03G B02V -97.2(6) . . . . ?
C00N B01G B03G B03V 2.8(7) . . . . ?
C00N B01G B03G B03X -60.2(6) . . . . ?
C00N C01Y B026 Ir02 90.9(6) . . . . ?
C00N C01Y B026 B01G -33.9(4) . . . . ?
C00N C01Y B026 B02V -96.0(5) . . . . ?
C00N C01Y B026 B02X -135.4(6) . . . . ?
C00N C01Y B02S B02I 34.1(4) . . . . ?
C00N C01Y B02S B03M 136.7(6) . . . . ?
C00N C01Y B02S B03V 96.8(6) . . . . ?
C00N C01Y B02X B026 40.3(5) . . . . ?
C00N C01Y B02X B02V -0.2(7) . . . . ?
C00N C01Y B02X B03M -102.1(6) . . . . ?
C00N C01Y B02X B03X -63.0(7) . . . . ?
C00N C01Y B03M B02S -39.1(5) . . . . ?
C00N C01Y B03M B02X 102.3(6) . . . . ?
C00N C01Y B03M B03V 0.1(8) . . . . ?
C00N C01Y B03M B03X 63.1(7) . . . . ?
C00N B026 B02V B01G 42.5(5) . . . . ?
C00N B026 B02V B02X -94.9(5) . . . . ?
C00N B026 B02V B03G 6.2(7) . . . . ?
C00N B026 B02V B03X -58.5(7) . . . . ?
C00N B026 B02X C01Y -36.0(5) . . . . ?
C00N B026 B02X B02V 97.5(5) . . . . ?
C00N B026 B02X B03M -2.1(7) . . . . ?
C00N B026 B02X B03X 61.2(7) . . . . ?
C00N B02I B02S C01Y -33.8(4) . . . . ?
C00N B02I B02S B03M -94.4(6) . . . . ?
C00N B02I B02S B03V -133.7(5) . . . . ?
C00N B02I B03G B01G -40.9(5) . . . . ?
C00N B02I B03G B02V -2.2(7) . . . . ?
C00N B02I B03G B03V 98.5(6) . . . . ?
C00N B02I B03G B03X 60.3(6) . . . . ?
C00N B02I B03V B02S 40.1(5) . . . . ?
C00N B02I B03V B03G -99.6(6) . . . . ?
C00N B02I B03V B03M 0.7(7) . . . . ?
C00N B02I B03V B03X -61.3(7) . . . . ?
C00N B02S B03M C01Y 35.9(5) . . . . ?
C00N B02S B03M B02X 2.3(8) . . . . ?
C00N B02S B03M B03V -98.6(6) . . . . ?
C00N B02S B03M B03X -60.9(7) . . . . ?
C00N B02S B03V B02I -38.7(5) . . . . ?
C00N B02S B03V B03G -2.9(7) . . . . ?
C00N B02S B03V B03M 97.4(6) . . . . ?
C00N B02S B03V B03X 60.3(7) . . . . ?
C00O C00J C00Z C01U -0.2(9) . . . . ?
C00O C013 C01S C01U 2.7(10) . . . . ?
C00Q N00E C01N S009 10.4(9) . . . . ?
C00Q N00E C01N C01H -172.9(5) . . . . ?
C00Q C010 C01R N00I -168.9(6) . . . . ?
C00Q C010 C01R C01Q 3.6(9) . . . . ?
C00R C00W C01O Ir05 -62.1(5) . . . . ?
C00R C00W C01O C01D -0.1(8) . . . . ?
C00R C00W C01O C033 177.4(7) . . . . ?
C00R C015 C01D Ir05 61.7(5) . . . . ?
C00R C015 C01D C01O 1.5(8) . . . . ?
C00R C015 C01D C02M -176.1(7) . . . . ?
C00S C00X C01Z Ir02 62.9(4) . . . . ?
C00S C00X C01Z C019 -1.7(7) . . . . ?
C00S C00X C01Z C02E -172.8(6) . . . . ?
C00S C011 C019 Ir02 -59.2(4) . . . . ?
C00S C011 C019 C01Z 0.4(7) . . . . ?
C00S C011 C019 C023 179.5(6) . . . . ?
C00T C01E C01F S00B -169.2(4) . . . . ?
C00T C01E C01F N00G 8.9(8) . . . . ?
C00T C01E B035 B036 35.2(5) . . . . ?
C00T C01E B035 B03N 137.0(6) . . . . ?
C00T C01E B035 B03O 97.4(5) . . . . ?
C00T C01E B03N B035 -39.4(5) . . . . ?
C00T C01E B03N B03B 63.3(7) . . . . ?
C00T C01E B03N B03O -0.2(7) . . . . ?
C00T C01E B03N B044 102.7(6) . . . . ?
C00T C01E B040 B038 -35.2(5) . . . . ?
C00T C01E B040 B03Z -97.4(6) . . . . ?
C00T C01E B040 B044 -137.3(6) . . . . ?
C00T C01E B044 B03B -63.8(7) . . . . ?
C00T C01E B044 B03N -103.1(6) . . . . ?
C00T C01E B044 B03Z -1.1(8) . . . . ?
C00T C01E B044 B040 39.0(5) . . . . ?
C00T B035 B036 B038 32.2(5) . . . . ?
C00T B035 B036 B03O 133.5(6) . . . . ?
C00T B035 B036 B03S 95.5(6) . . . . ?
C00T B035 B03N C01E 36.3(5) . . . . ?
C00T B035 B03N B03B -60.4(7) . . . . ?
C00T B035 B03N B03O -98.4(6) . . . . ?
C00T B035 B03N B044 2.9(7) . . . . ?
C00T B035 B03O B036 -39.5(5) . . . . ?
C00T B035 B03O B03B 61.3(7) . . . . ?
C00T B035 B03O B03N 98.1(6) . . . . ?
C00T B035 B03O B03S -2.3(8) . . . . ?
C00T B036 B038 B03S 133.5(6) . . . . ?
C00T B036 B038 B03Z 95.2(6) . . . . ?
C00T B036 B038 B040 32.6(5) . . . . ?
C00T B036 B03O B035 39.9(5) . . . . ?
C00T B036 B03O B03B -60.7(7) . . . . ?
C00T B036 B03O B03N 1.6(8) . . . . ?
C00T B036 B03O B03S -98.3(6) . . . . ?
C00T B036 B03S B038 -39.4(5) . . . . ?
C00T B036 B03S B03B 61.3(7) . . . . ?
C00T B036 B03S B03O 98.8(6) . . . . ?
C00T B036 B03S B03Z -1.2(8) . . . . ?
C00T B038 B03S B036 40.0(6) . . . . ?
C00T B038 B03S B03B -60.4(8) . . . . ?
C00T B038 B03S B03O 2.9(8) . . . . ?
C00T B038 B03S B03Z -97.5(6) . . . . ?
C00T B038 B03Z B03B 61.8(7) . . . . ?
C00T B038 B03Z B03S 99.5(6) . . . . ?
C00T B038 B03Z B040 -40.2(5) . . . . ?
C00T B038 B03Z B044 -1.3(8) . . . . ?
C00T B038 B040 C01E 35.0(4) . . . . ?
C00T B038 B040 B03Z 132.9(6) . . . . ?
C00T B038 B040 B044 94.9(6) . . . . ?
C00T B040 B044 C01E -35.8(5) . . . . ?
C00T B040 B044 B03B 60.9(7) . . . . ?
C00T B040 B044 B03N -2.2(8) . . . . ?
C00T B040 B044 B03Z 98.0(7) . . . . ?
C00U C00P C00Y Ir01 -63.0(4) . . . . ?
C00U C00P C00Y C00K -1.0(7) . . . . ?
C00U C00P C00Y C01W 177.1(6) . . . . ?
C00V N00F C01U C00Z 110.8(7) . . . . ?
C00V N00F C01U C01S -73.8(9) . . . . ?
C00V C00N B01G Ir04 7.9(7) . . . . ?
C00V C00N B01G B026 100.6(5) . . . . ?
C00V C00N B01G B02I -114.8(6) . . . . ?
C00V C00N B01G B02V 144.2(5) . . . . ?
C00V C00N B01G B03G -154.9(5) . . . . ?
C00V C00N C01Y B026 -100.6(6) . . . . ?
C00V C00N C01Y B02S 111.3(6) . . . . ?
C00V C00N C01Y B02X -141.9(6) . . . . ?
C00V C00N C01Y B03M 151.0(6) . . . . ?
C00V C00N B026 Ir02 -14.1(7) . . . . ?
C00V C00N B026 B01G -108.9(6) . . . . ?
C00V C00N B026 C01Y 110.8(6) . . . . ?
C00V C00N B026 B02V -152.7(5) . . . . ?
C00V C00N B026 B02X 147.1(6) . . . . ?
C00V C00N B02I B01G 104.9(6) . . . . ?
C00V C00N B02I B02S -109.7(7) . . . . ?
C00V C00N B02I B03G 146.8(6) . . . . ?
C00V C00N B02I B03V -149.6(6) . . . . ?
C00V C00N B02S C01Y -107.1(6) . . . . ?
C00V C00N B02S B02I 113.4(6) . . . . ?
C00V C00N B02S B03M -143.8(6) . . . . ?
C00V C00N B02S B03V 153.8(6) . . . . ?
C00W C00R C015 Ir05 63.5(5) . . . . ?
C00W C00R C015 C01D -1.6(8) . . . . ?
C00W C00R C015 C027 -178.9(7) . . . . ?
C00X C00S C011 Ir02 -61.7(4) . . . . ?
C00X C00S C011 C014 177.1(6) . . . . ?
C00X C00S C011 C019 -1.4(7) . . . . ?
C00Y C00K C00L Ir01 -60.3(4) . . . . ?
C00Y C00K C00L C00U 2.0(7) . . . . ?
C00Y C00K C00L C01X 176.2(6) . . . . ?
C00Y C00P C00U Ir01 65.0(4) . . . . ?
C00Y C00P C00U C00L 2.2(7) . . . . ?
C00Y C00P C00U C02G -172.0(6) . . . . ?
C00Z C00J C00O Ir06 -105.2(5) . . . . ?
C00Z C00J C00O C013 3.0(9) . . . . ?
C010 C00Q C01M C016 0.4(9) . . . . ?
C011 C00S C00X Ir02 64.2(4) . . . . ?
C011 C00S C00X C01Z 1.9(7) . . . . ?
C011 C00S C00X C02K -172.4(6) . . . . ?
C011 C019 C01Z Ir02 -62.1(4) . . . . ?
C011 C019 C01Z C00X 0.8(7) . . . . ?
C011 C019 C01Z C02E 171.8(6) . . . . ?
C012 B02F B02R Ir01 107.6(4) . . . . ?
C012 B02F B02R C02P -32.9(4) . . . . ?
C012 B02F B02R B030 -129.4(5) . . . . ?
C012 B02F B02R B03E -92.1(5) . . . . ?
C012 B02F B02W B03C 132.8(6) . . . . ?
C012 B02F B02W B03H 95.4(6) . . . . ?
C012 B02F B02W B03J 32.1(4) . . . . ?
C012 B02F B030 B02R 42.5(5) . . . . ?
C012 B02F B030 B03C -96.4(5) . . . . ?
C012 B02F B030 B03E 4.2(6) . . . . ?
C012 B02F B030 B03T -59.1(7) . . . . ?
C012 B02F B03C B02W -38.6(5) . . . . ?
C012 B02F B03C B030 97.2(5) . . . . ?
C012 B02F B03C B03H -2.1(6) . . . . ?
C012 B02F B03C B03T 61.1(6) . . . . ?
C012 C02P B02R Ir01 -91.9(6) . . . . ?
C012 C02P B02R B02F 33.7(4) . . . . ?
C012 C02P B02R B030 95.4(5) . . . . ?
C012 C02P B02R B03E 135.1(6) . . . . ?
C012 C02P B03E B02R -40.8(5) . . . . ?
C012 C02P B03E B030 0.0(7) . . . . ?
C012 C02P B03E B03T 63.2(7) . . . . ?
C012 C02P B03E B03U 101.3(6) . . . . ?
C012 C02P B03J B02W -33.6(4) . . . . ?
C012 C02P B03J B03H -96.3(6) . . . . ?
C012 C02P B03J B03U -136.4(6) . . . . ?
C012 C02P B03U B03E -102.5(6) . . . . ?
C012 C02P B03U B03H -0.3(8) . . . . ?
C012 C02P B03U B03J 39.2(6) . . . . ?
C012 C02P B03U B03T -64.3(7) . . . . ?
C012 B02R B030 B02F -41.9(5) . . . . ?
C012 B02R B030 B03C -5.0(7) . . . . ?
C012 B02R B030 B03E 95.7(5) . . . . ?
C012 B02R B030 B03T 59.7(6) . . . . ?
C012 B02R B03E C02P 36.6(5) . . . . ?
C012 B02R B03E B030 -97.1(5) . . . . ?
C012 B02R B03E B03T -60.5(7) . . . . ?
C012 B02R B03E B03U 2.5(7) . . . . ?
C012 B02W B03C B02F 40.7(5) . . . . ?
C012 B02W B03C B030 1.6(7) . . . . ?
C012 B02W B03C B03H -98.8(6) . . . . ?
C012 B02W B03C B03T -60.3(6) . . . . ?
C012 B02W B03H B03C 99.2(6) . . . . ?
C012 B02W B03H B03J -40.0(5) . . . . ?
C012 B02W B03H B03T 60.3(7) . . . . ?
C012 B02W B03H B03U -1.5(7) . . . . ?
C012 B02W B03J C02P 33.4(4) . . . . ?
C012 B02W B03J B03H 133.9(5) . . . . ?
C012 B02W B03J B03U 94.9(6) . . . . ?
C012 B03J B03U C02P -36.4(5) . . . . ?
C012 B03J B03U B03E -3.0(8) . . . . ?
C012 B03J B03U B03H 98.4(6) . . . . ?
C012 B03J B03U B03T 60.0(7) . . . . ?
C013 N00H C01P S00C 15.8(10) . . . . ?
C013 N00H C01P C028 -165.3(6) . . . . ?
C013 C01S C01U N00F -175.1(6) . . . . ?
C013 C01S C01U C00Z 0.1(10) . . . . ?
C014 C011 C019 Ir02 122.3(6) . . . . ?
C014 C011 C019 C01Z -178.2(6) . . . . ?
C014 C011 C019 C023 0.9(10) . . . . ?
C015 C00R C00W Ir05 -63.9(5) . . . . ?
C015 C00R C00W C01O 1.1(8) . . . . ?
C015 C00R C00W C02T 175.3(7) . . . . ?
C015 C01D C01O Ir05 58.4(5) . . . . ?
C015 C01D C01O C00W -0.9(8) . . . . ?
C015 C01D C01O C033 -178.3(7) . . . . ?
C016 N00D C018 S007 1.6(9) . . . . ?
C016 N00D C018 C012 -175.2(5) . . . . ?
C016 C01Q C01R N00I 168.2(6) . . . . ?
C016 C01Q C01R C010 -4.4(10) . . . . ?
C017 C00K C00L Ir01 122.3(6) . . . . ?
C017 C00K C00L C00U -175.4(6) . . . . ?
C017 C00K C00L C01X -1.3(10) . . . . ?
C017 C00K C00Y Ir01 -123.8(6) . . . . ?
C017 C00K C00Y C00P 176.9(6) . . . . ?
C017 C00K C00Y C01W -1.3(10) . . . . ?
C018 N00D C016 C01M -107.3(7) . . . . ?
C018 N00D C016 C01Q 77.9(8) . . . . ?
C018 C012 B02F Ir05 -8.2(7) . . . . ?
C018 C012 B02F B02R -100.3(6) . . . . ?
C018 C012 B02F B02W 115.7(6) . . . . ?
C018 C012 B02F B030 -143.0(5) . . . . ?
C018 C012 B02F B03C 155.2(5) . . . . ?
C018 C012 C02P B02R 100.6(6) . . . . ?
C018 C012 C02P B03E 141.9(6) . . . . ?
C018 C012 C02P B03J -111.5(6) . . . . ?
C018 C012 C02P B03U -150.7(6) . . . . ?
C018 C012 B02R Ir01 16.0(7) . . . . ?
C018 C012 B02R B02F 110.3(6) . . . . ?
C018 C012 B02R C02P -109.1(6) . . . . ?
C018 C012 B02R B030 153.3(5) . . . . ?
C018 C012 B02R B03E -146.1(5) . . . . ?
C018 C012 B02W B02F -106.1(6) . . . . ?
C018 C012 B02W B03C -147.4(6) . . . . ?
C018 C012 B02W B03H 148.8(6) . . . . ?
C018 C012 B02W B03J 109.2(7) . . . . ?
C018 C012 B03J C02P 105.3(6) . . . . ?
C018 C012 B03J B02W -114.4(6) . . . . ?
C018 C012 B03J B03H -154.6(6) . . . . ?
C018 C012 B03J B03U 142.8(6) . . . . ?
C01A C01B C01T Ir04 -61.6(5) . . . . ?
C01A C01B C01T C01J 1.2(8) . . . . ?
C01A C01B C01T C03K 173.5(7) . . . . ?
C01A C01I C01J Ir04 65.4(5) . . . . ?
C01A C01I C01J C01T 2.7(8) . . . . ?
C01A C01I C01J C03D -171.7(6) . . . . ?
C01B C01A C01I Ir04 60.1(5) . . . . ?
C01B C01A C01I C01J -1.9(8) . . . . ?
C01B C01A C01I C02B -178.0(7) . . . . ?
C01C C01K C024 Ir03 58.8(5) . . . . ?
C01C C01K C024 C025 -3.7(7) . . . . ?
C01C C01K C024 C02J -176.5(7) . . . . ?
C01C C020 C025 Ir03 -61.7(4) . . . . ?
C01C C020 C025 C024 0.2(8) . . . . ?
C01C C020 C025 C02Y 177.4(7) . . . . ?
C01E C00T B035 B036 -139.1(6) . . . . ?
C01E C00T B035 B03N -36.6(5) . . . . ?
C01E C00T B035 B03O -98.8(6) . . . . ?
C01E C00T B036 B035 38.4(5) . . . . ?
C01E C00T B036 B038 -105.1(6) . . . . ?
C01E C00T B036 B03O -1.8(7) . . . . ?
C01E C00T B036 B03S -64.9(7) . . . . ?
C01E C00T B038 B036 103.9(6) . . . . ?
C01E C00T B038 B03S 63.4(7) . . . . ?
C01E C00T B038 B03Z 0.6(8) . . . . ?
C01E C00T B038 B040 -39.6(5) . . . . ?
C01E C00T B040 B038 138.4(6) . . . . ?
C01E C00T B040 B03Z 97.5(6) . . . . ?
C01E C00T B040 B044 36.1(5) . . . . ?
C01E B035 B036 C00T -34.8(5) . . . . ?
C01E B035 B036 B038 -2.6(7) . . . . ?
C01E B035 B036 B03O 98.6(6) . . . . ?
C01E B035 B036 B03S 60.7(7) . . . . ?
C01E B035 B03N B03B -96.7(6) . . . . ?
C01E B035 B03N B03O -134.7(6) . . . . ?
C01E B035 B03N B044 -33.4(5) . . . . ?
C01E B035 B03O B036 -98.9(6) . . . . ?
C01E B035 B03O B03B 1.9(7) . . . . ?
C01E B035 B03O B03N 38.6(5) . . . . ?
C01E B035 B03O B03S -61.8(7) . . . . ?
C01E B03N B03O B035 -39.2(5) . . . . ?
C01E B03N B03O B036 -0.8(8) . . . . ?
C01E B03N B03O B03B 98.9(6) . . . . ?
C01E B03N B03O B03S 62.0(7) . . . . ?
C01E B03N B044 B03B -134.7(6) . . . . ?
C01E B03N B044 B03Z -97.1(6) . . . . ?
C01E B03N B044 B040 -34.1(5) . . . . ?
C01E B040 B044 B03B 96.7(7) . . . . ?
C01E B040 B044 B03N 33.6(5) . . . . ?
C01E B040 B044 B03Z 133.8(7) . . . . ?
C01F N00G C00J C00O -30.0(9) . . . . ?
C01F N00G C00J C00Z 156.3(6) . . . . ?
C01F C01E B035 C00T 106.7(6) . . . . ?
C01F C01E B035 B036 141.9(5) . . . . ?
C01F C01E B035 B03N -116.3(6) . . . . ?
C01F C01E B035 B03O -155.9(5) . . . . ?
C01F C01E B03N B035 104.5(7) . . . . ?
C01F C01E B03N B03B -152.8(6) . . . . ?
C01F C01E B03N B03O 143.7(6) . . . . ?
C01F C01E B03N B044 -113.4(7) . . . . ?
C01F C01E B040 C00T -106.9(6) . . . . ?
C01F C01E B040 B038 -142.1(6) . . . . ?
C01F C01E B040 B03Z 155.7(6) . . . . ?
C01F C01E B040 B044 115.8(6) . . . . ?
C01F C01E B044 B03B 153.5(6) . . . . ?
C01F C01E B044 B03N 114.2(7) . . . . ?
C01F C01E B044 B03Z -143.8(7) . . . . ?
C01F C01E B044 B040 -103.7(7) . . . . ?
B01G C00N C00V S008 -25.1(6) . . . . ?
B01G C00N C00V N00F 159.1(6) . . . . ?
B01G C00N C01Y B026 38.3(5) . . . . ?
B01G C00N C01Y B02S -109.8(6) . . . . ?
B01G C00N C01Y B02X -3.0(7) . . . . ?
B01G C00N C01Y B03M -70.1(7) . . . . ?
B01G C00N B026 Ir02 94.8(5) . . . . ?
B01G C00N B026 C01Y -140.3(5) . . . . ?
B01G C00N B026 B02V -43.8(5) . . . . ?
B01G C00N B026 B02X -104.0(5) . . . . ?
B01G C00N B02I B02S 145.4(5) . . . . ?
B01G C00N B02I B03G 41.9(5) . . . . ?
B01G C00N B02I B03V 105.6(6) . . . . ?
B01G C00N B02S C01Y 104.5(6) . . . . ?
B01G C00N B02S B02I -35.0(5) . . . . ?
B01G C00N B02S B03M 67.8(7) . . . . ?
B01G C00N B02S B03V 5.4(7) . . . . ?
B01G B026 B02V B02X -137.4(6) . . . . ?
B01G B026 B02V B03G -36.3(6) . . . . ?
B01G B026 B02V B03X -101.0(6) . . . . ?
B01G B026 B02X C01Y -95.5(6) . . . . ?
B01G B026 B02X B02V 38.0(5) . . . . ?
B01G B026 B02X B03M -61.6(7) . . . . ?
B01G B026 B02X B03X 1.7(8) . . . . ?
B01G B02I B02S C00N 31.4(4) . . . . ?
B01G B02I B02S C01Y -2.4(6) . . . . ?
B01G B02I B02S B03M -63.0(6) . . . . ?
B01G B02I B02S B03V -102.4(6) . . . . ?
B01G B02I B03G B02V 38.6(5) . . . . ?
B01G B02I B03G B03V 139.4(6) . . . . ?
B01G B02I B03G B03X 101.1(6) . . . . ?
B01G B02I B03V B02S 102.1(6) . . . . ?
B01G B02I B03V B03G -37.5(5) . . . . ?
B01G B02I B03V B03M 62.8(7) . . . . ?
B01G B02I B03V B03X 0.8(8) . . . . ?
B01G B02V B02X C01Y 3.1(7) . . . . ?
B01G B02V B02X B026 -38.2(5) . . . . ?
B01G B02V B02X B03M 65.2(6) . . . . ?
B01G B02V B02X B03X 101.7(6) . . . . ?
B01G B02V B03G B02I -38.6(5) . . . . ?
B01G B02V B03G B03V -101.5(6) . . . . ?
B01G B02V B03G B03X -138.4(6) . . . . ?
B01G B02V B03X B02X -101.0(6) . . . . ?
B01G B02V B03X B03G 37.8(6) . . . . ?
B01G B02V B03X B03M -63.7(8) . . . . ?
B01G B02V B03X B03V 0.3(8) . . . . ?
B01G B03G B03V B02I 36.4(5) . . . . ?
B01G B03G B03V B02S 0.1(7) . . . . ?
B01G B03G B03V B03M -64.0(6) . . . . ?
B01G B03G B03V B03X -100.2(6) . . . . ?
B01G B03G B03X B02V -37.1(5) . . . . ?
B01G B03G B03X B02X -0.3(8) . . . . ?
B01G B03G B03X B03M 64.3(7) . . . . ?
B01G B03G B03X B03V 101.3(6) . . . . ?
C01H C00M B02C B02A -64.7(6) . . . . ?
C01H C00M B02C B02D -104.7(5) . . . . ?
C01H C00M B02C B02O 38.5(5) . . . . ?
C01H C00M B02C B032 -1.7(7) . . . . ?
C01H C00M B02D B02A 64.3(6) . . . . ?
C01H C00M B02D B02C 104.1(5) . . . . ?
C01H C00M B02D B02Q 1.7(7) . . . . ?
C01H C00M B02D B034 -38.6(5) . . . . ?
C01H C00M B02O B02C -138.7(5) . . . . ?
C01H C00M B02O B032 -98.8(6) . . . . ?
C01H C00M B02O B03A -36.9(4) . . . . ?
C01H C00M B034 B02D 139.0(5) . . . . ?
C01H C00M B034 B02Q 98.7(5) . . . . ?
C01H C00M B034 B03F 35.9(4) . . . . ?
C01H B02O B032 B02A -60.4(7) . . . . ?
C01H B02O B032 B02C -97.7(5) . . . . ?
C01H B02O B032 B02N 2.6(7) . . . . ?
C01H B02O B032 B03A 39.2(5) . . . . ?
C01H B02O B03A B02N -96.9(6) . . . . ?
C01H B02O B03A B032 -134.2(6) . . . . ?
C01H B02O B03A B03F -32.3(5) . . . . ?
C01H B034 B03F B02N 96.2(6) . . . . ?
C01H B034 B03F B02Q 134.3(6) . . . . ?
C01H B034 B03F B03A 33.5(5) . . . . ?
C01H B03A B03F B02N -133.6(6) . . . . ?
C01H B03A B03F B02Q -97.0(6) . . . . ?
C01H B03A B03F B034 -33.7(5) . . . . ?
C01I C01A C01B Ir04 -58.0(5) . . . . ?
C01I C01A C01B C01T 0.4(8) . . . . ?
C01I C01A C01B C02H 177.7(7) . . . . ?
C01I C01J C01T Ir04 63.0(5) . . . . ?
C01I C01J C01T C01B -2.4(8) . . . . ?
C01I C01J C01T C03K -174.7(7) . . . . ?
C01K C01C C020 Ir03 -64.0(4) . . . . ?
C01K C01C C020 C025 -2.5(7) . . . . ?
C01K C01C C020 C03R 176.9(7) . . . . ?
C01K C024 C025 Ir03 64.1(5) . . . . ?
C01K C024 C025 C020 2.1(8) . . . . ?
C01K C024 C025 C02Y -175.3(7) . . . . ?
C01L C029 B03L B03P 39.6(7) . . . . ?
C01L C029 B03L B043 1.3(10) . . . . ?
C01L C029 B03L B04C -103.9(7) . . . . ?
C01L C029 B03L B04D -62.5(9) . . . . ?
C01L C029 B03P B03L -138.6(7) . . . . ?
C01L C029 B03P B041 -36.2(5) . . . . ?
C01L C029 B03P B043 -100.1(8) . . . . ?
C01L C029 B047 B045 36.9(5) . . . . ?
C01L C029 B047 B04C 139.5(7) . . . . ?
C01L C029 B047 B04J 98.3(8) . . . . ?
C01L C029 B04C B03L 105.5(7) . . . . ?
C01L C029 B04C B047 -38.1(7) . . . . ?
C01L C029 B04C B04D 63.6(9) . . . . ?
C01L C029 B04C B04J 3.1(11) . . . . ?
C01L B03P B041 B043 -134.2(8) . . . . ?
C01L B03P B041 B045 -33.4(6) . . . . ?
C01L B03P B041 B04G -97.0(10) . . . . ?
C01L B03P B043 B03L -95.9(8) . . . . ?
C01L B03P B043 B041 39.7(7) . . . . ?
C01L B03P B043 B04D -57.6(9) . . . . ?
C01L B03P B043 B04G 3.3(9) . . . . ?
C01L B041 B043 B03L 0.0(11) . . . . ?
C01L B041 B043 B03P -39.7(7) . . . . ?
C01L B041 B043 B04D 61.6(9) . . . . ?
C01L B041 B043 B04G 98.6(10) . . . . ?
C01L B041 B045 B047 -32.9(6) . . . . ?
C01L B041 B045 B04G -133.4(7) . . . . ?
C01L B041 B045 B04J -96.0(8) . . . . ?
C01L B041 B04G B043 -98.6(8) . . . . ?
C01L B041 B04G B045 39.8(7) . . . . ?
C01L B041 B04G B04D -58.8(13) . . . . ?
C01L B041 B04G B04J 3.1(11) . . . . ?
C01L B045 B047 C029 -36.7(5) . . . . ?
C01L B045 B047 B04C -96.7(7) . . . . ?
C01L B045 B047 B04J -135.5(9) . . . . ?
C01L B045 B04G B041 -40.8(7) . . . . ?
C01L B045 B04G B043 -2.8(11) . . . . ?
C01L B045 B04G B04D 62.4(11) . . . . ?
C01L B045 B04G B04J 98.3(9) . . . . ?
C01L B045 B04J B047 38.1(8) . . . . ?
C01L B045 B04J B04C -0.4(13) . . . . ?
C01L B045 B04J B04D -63.5(12) . . . . ?
C01L B045 B04J B04G -100.0(10) . . . . ?
C01L B047 B04C C029 34.3(6) . . . . ?
C01L B047 B04C B03L 2.0(10) . . . . ?
C01L B047 B04C B04D -62.4(9) . . . . ?
C01L B047 B04C B04J -98.3(9) . . . . ?
C01L B047 B04J B045 -37.6(7) . . . . ?
C01L B047 B04J B04C 99.0(8) . . . . ?
C01L B047 B04J B04D 62.2(11) . . . . ?
C01L B047 B04J B04G -0.7(11) . . . . ?
C01M C00Q C010 Ir03 107.0(5) . . . . ?
C01M C00Q C010 C01R -1.6(9) . . . . ?
C01M C016 C01Q C01R 3.2(10) . . . . ?
C01N N00E C00Q C010 28.3(8) . . . . ?
C01N N00E C00Q C01M -158.2(6) . . . . ?
C01N C01H B02O C00M 107.5(5) . . . . ?
C01N C01H B02O B02C 142.7(5) . . . . ?
C01N C01H B02O B032 -155.7(5) . . . . ?
C01N C01H B02O B03A -115.7(6) . . . . ?
C01N C01H B034 C00M -107.6(5) . . . . ?
C01N C01H B034 B02D -142.7(5) . . . . ?
C01N C01H B034 B02Q 154.6(5) . . . . ?
C01N C01H B034 B03F 114.4(6) . . . . ?
C01N C01H B03A B02N -152.7(6) . . . . ?
C01N C01H B03A B02O 104.5(6) . . . . ?
C01N C01H B03A B032 144.5(6) . . . . ?
C01N C01H B03A B03F -111.8(6) . . . . ?
C01N C01H B03F B02N 153.7(6) . . . . ?
C01N C01H B03F B02Q -143.8(6) . . . . ?
C01N C01H B03F B034 -104.0(6) . . . . ?
C01N C01H B03F B03A 113.7(6) . . . . ?
C01P N00H C013 C00O 30.6(9) . . . . ?
C01P N00H C013 C01S -157.2(6) . . . . ?
C01P C028 C02Z B049 -108.0(8) . . . . ?
C01P C028 C02Z B04E 105.6(7) . . . . ?
C01P C028 C02Z B04F -146.7(7) . . . . ?
C01P C028 C02Z B04I 144.7(7) . . . . ?
C01P C028 B046 B049 107.5(8) . . . . ?
C01P C028 B046 B04A -112.8(8) . . . . ?
C01P C028 B046 B04B 147.0(8) . . . . ?
C01P C028 B046 B04K -152.9(7) . . . . ?
C01P C028 B049 C02Z 106.4(7) . . . . ?
C01P C028 B049 B046 -116.2(8) . . . . ?
C01P C028 B049 B04B -155.5(7) . . . . ?
C01P C028 B049 B04F 141.4(7) . . . . ?
C01P C028 B04A B046 113.6(8) . . . . ?
C01P C028 B04A B04E -103.4(8) . . . . ?
C01P C028 B04A B04K 155.1(8) . . . . ?
C01P C028 B04A B04L -142.7(8) . . . . ?
C01P C028 B04E C02Z -107.2(7) . . . . ?
C01P C028 B04E B04A 115.2(7) . . . . ?
C01P C028 B04E B04I -143.0(7) . . . . ?
C01P C028 B04E B04L 155.2(7) . . . . ?
C01Q C016 C01M C00Q -1.2(9) . . . . ?
C01R N00I C021 S00A -13.0(10) . . . . ?
C01R N00I C021 C01L 168.8(6) . . . . ?
C01U N00F C00V S008 -0.1(9) . . . . ?
C01U N00F C00V C00N 175.0(6) . . . . ?
C01V C00P C00U Ir01 -125.9(6) . . . . ?
C01V C00P C00U C00L 171.2(6) . . . . ?
C01V C00P C00U C02G -2.9(10) . . . . ?
C01V C00P C00Y Ir01 128.0(6) . . . . ?
C01V C00P C00Y C00K -170.0(6) . . . . ?
C01V C00P C00Y C01W 8.2(10) . . . . ?
C01X C00L C00U Ir01 121.2(7) . . . . ?
C01X C00L C00U C00P -176.7(6) . . . . ?
C01X C00L C00U C02G -2.3(10) . . . . ?
C01Y C00N C00V S008 113.2(5) . . . . ?
C01Y C00N C00V N00F -62.6(8) . . . . ?
C01Y C00N B01G Ir04 -131.6(5) . . . . ?
C01Y C00N B01G B026 -38.8(5) . . . . ?
C01Y C00N B01G B02I 105.7(5) . . . . ?
C01Y C00N B01G B02V 4.7(6) . . . . ?
C01Y C00N B01G B03G 65.6(6) . . . . ?
C01Y C00N B026 Ir02 -124.9(5) . . . . ?
C01Y C00N B026 B01G 140.3(5) . . . . ?
C01Y C00N B026 B02V 96.5(5) . . . . ?
C01Y C00N B026 B02X 36.4(5) . . . . ?
C01Y C00N B02I B01G -106.3(6) . . . . ?
C01Y C00N B02I B02S 39.1(5) . . . . ?
C01Y C00N B02I B03G -64.3(7) . . . . ?
C01Y C00N B02I B03V -0.7(7) . . . . ?
C01Y C00N B02S B02I -139.6(5) . . . . ?
C01Y C00N B02S B03M -36.8(5) . . . . ?
C01Y C00N B02S B03V -99.2(6) . . . . ?
C01Y B026 B02V B01G 99.4(5) . . . . ?
C01Y B026 B02V B02X -38.1(5) . . . . ?
C01Y B026 B02V B03G 63.1(7) . . . . ?
C01Y B026 B02V B03X -1.6(7) . . . . ?
C01Y B026 B02X B02V 133.5(6) . . . . ?
C01Y B026 B02X B03M 34.0(6) . . . . ?
C01Y B026 B02X B03X 97.3(6) . . . . ?
C01Y B02S B03M B02X -33.7(6) . . . . ?
C01Y B02S B03M B03V -134.6(6) . . . . ?
C01Y B02S B03M B03X -96.8(6) . . . . ?
C01Y B02S B03V B02I -97.2(6) . . . . ?
C01Y B02S B03V B03G -61.5(7) . . . . ?
C01Y B02S B03V B03M 38.9(5) . . . . ?
C01Y B02S B03V B03X 1.8(7) . . . . ?
C01Y B02X B03M B02S 34.6(6) . . . . ?
C01Y B02X B03M B03V 96.8(6) . . . . ?
C01Y B02X B03M B03X 134.9(6) . . . . ?
C01Y B02X B03X B02V 99.9(6) . . . . ?
C01Y B02X B03X B03G 63.1(8) . . . . ?
C01Y B02X B03X B03M -39.0(5) . . . . ?
C01Y B02X B03X B03V -1.0(8) . . . . ?
C01Y B03M B03V B02I -0.5(8) . . . . ?
C01Y B03M B03V B02S -39.8(5) . . . . ?
C01Y B03M B03V B03G 61.7(7) . . . . ?
C01Y B03M B03V B03X 98.2(6) . . . . ?
C01Y B03M B03X B02V 1.3(7) . . . . ?
C01Y B03M B03X B02X 38.2(5) . . . . ?
C01Y B03M B03X B03G -62.4(7) . . . . ?
C01Y B03M B03X B03V -99.6(6) . . . . ?
C020 C01C C01K Ir03 62.6(4) . . . . ?
C020 C01C C01K C024 3.9(7) . . . . ?
C020 C01C C01K C031 -170.2(6) . . . . ?
C021 N00I C01R C010 -32.7(9) . . . . ?
C021 N00I C01R C01Q 154.7(7) . . . . ?
C021 C01L C029 B03L -146.2(7) . . . . ?
C021 C01L C029 B03P -105.8(7) . . . . ?
C021 C01L C029 B047 106.9(8) . . . . ?
C021 C01L C029 B04C 145.5(7) . . . . ?
C021 C01L B03P C029 108.5(6) . . . . ?
C021 C01L B03P B03L 143.2(6) . . . . ?
C021 C01L B03P B041 -113.6(7) . . . . ?
C021 C01L B03P B043 -154.7(6) . . . . ?
C021 C01L B041 B03P 104.5(8) . . . . ?
C021 C01L B041 B043 143.8(8) . . . . ?
C021 C01L B041 B045 -113.2(8) . . . . ?
C021 C01L B041 B04G -153.9(8) . . . . ?
C021 C01L B045 B041 110.9(8) . . . . ?
C021 C01L B045 B047 -106.2(8) . . . . ?
C021 C01L B045 B04G 151.9(8) . . . . ?
C021 C01L B045 B04J -144.7(8) . . . . ?
C021 C01L B047 C029 -108.2(7) . . . . ?
C021 C01L B047 B045 115.8(7) . . . . ?
C021 C01L B047 B04C -142.9(7) . . . . ?
C021 C01L B047 B04J 154.5(7) . . . . ?
C022 C00S C00X Ir02 -121.2(6) . . . . ?
C022 C00S C00X C01Z 176.5(6) . . . . ?
C022 C00S C00X C02K 2.2(10) . . . . ?
C022 C00S C011 Ir02 123.6(6) . . . . ?
C022 C00S C011 C014 2.4(10) . . . . ?
C022 C00S C011 C019 -176.1(6) . . . . ?
C023 C019 C01Z Ir02 118.8(6) . . . . ?
C023 C019 C01Z C00X -178.3(6) . . . . ?
C023 C019 C01Z C02E -7.3(10) . . . . ?
B026 C00N C00V S008 43.1(6) . . . . ?
B026 C00N C00V N00F -132.6(6) . . . . ?
B026 C00N B01G Ir04 -92.8(5) . . . . ?
B026 C00N B01G B02I 144.5(5) . . . . ?
B026 C00N B01G B02V 43.6(4) . . . . ?
B026 C00N B01G B03G 104.5(5) . . . . ?
B026 C00N C01Y B02S -148.1(5) . . . . ?
B026 C00N C01Y B02X -41.3(5) . . . . ?
B026 C00N C01Y B03M -108.4(6) . . . . ?
B026 C00N B02I B01G -35.0(5) . . . . ?
B026 C00N B02I B02S 110.4(6) . . . . ?
B026 C00N B02I B03G 6.9(7) . . . . ?
B026 C00N B02I B03V 70.5(7) . . . . ?
B026 C00N B02S C01Y 32.7(6) . . . . ?
B026 C00N B02S B02I -106.9(6) . . . . ?
B026 C00N B02S B03M -4.1(8) . . . . ?
B026 C00N B02S B03V -66.5(7) . . . . ?
B026 B01G B02I C00N 31.8(4) . . . . ?
B026 B01G B02I B02S 0.3(6) . . . . ?
B026 B01G B02I B03G -100.9(6) . . . . ?
B026 B01G B02I B03V -63.3(7) . . . . ?
B026 B01G B02V B02X 38.8(5) . . . . ?
B026 B01G B02V B03G 140.3(6) . . . . ?
B026 B01G B02V B03X 102.5(7) . . . . ?
B026 B01G B03G B02I 100.7(6) . . . . ?
B026 B01G B03G B02V -35.6(6) . . . . ?
B026 B01G B03G B03V 64.4(7) . . . . ?
B026 B01G B03G B03X 1.4(8) . . . . ?
B026 C01Y B02S C00N -30.2(5) . . . . ?
B026 C01Y B02S B02I 3.9(7) . . . . ?
B026 C01Y B02S B03M 106.5(6) . . . . ?
B026 C01Y B02S B03V 66.5(6) . . . . ?
B026 C01Y B02X B02V -40.6(5) . . . . ?
B026 C01Y B02X B03M -142.4(6) . . . . ?
B026 C01Y B02X B03X -103.3(6) . . . . ?
B026 C01Y B03M B02S -104.7(6) . . . . ?
B026 C01Y B03M B02X 36.7(6) . . . . ?
B026 C01Y B03M B03V -65.5(7) . . . . ?
B026 C01Y B03M B03X -2.5(8) . . . . ?
B026 B02V B02X C01Y 41.3(5) . . . . ?
B026 B02V B02X B03M 103.4(6) . . . . ?
B026 B02V B02X B03X 139.8(6) . . . . ?
B026 B02V B03G B01G 36.0(5) . . . . ?
B026 B02V B03G B02I -2.7(8) . . . . ?
B026 B02V B03G B03V -65.5(7) . . . . ?
B026 B02V B03G B03X -102.4(7) . . . . ?
B026 B02V B03X B02X -37.1(5) . . . . ?
B026 B02V B03X B03G 101.8(6) . . . . ?
B026 B02V B03X B03M 0.3(8) . . . . ?
B026 B02V B03X B03V 64.2(8) . . . . ?
B026 B02X B03M C01Y -34.7(6) . . . . ?
B026 B02X B03M B02S -0.1(8) . . . . ?
B026 B02X B03M B03V 62.2(7) . . . . ?
B026 B02X B03M B03X 100.2(6) . . . . ?
B026 B02X B03X B02V 35.9(5) . . . . ?
B026 B02X B03X B03G -0.9(8) . . . . ?
B026 B02X B03X B03M -103.0(6) . . . . ?
B026 B02X B03X B03V -65.0(8) . . . . ?
C027 C015 C01D Ir05 -121.0(8) . . . . ?
C027 C015 C01D C01O 178.9(7) . . . . ?
C027 C015 C01D C02M 1.3(12) . . . . ?
C028 C02Z B049 B046 -35.8(6) . . . . ?
C028 C02Z B049 B04B -96.6(7) . . . . ?
C028 C02Z B049 B04F -139.4(7) . . . . ?
C028 C02Z B04E B04A 36.4(6) . . . . ?
C028 C02Z B04E B04I 139.3(7) . . . . ?
C028 C02Z B04E B04L 100.0(9) . . . . ?
C028 C02Z B04F B049 38.6(7) . . . . ?
C028 C02Z B04F B04B -4.0(10) . . . . ?
C028 C02Z B04F B04I -105.0(8) . . . . ?
C028 C02Z B04F B04N -65.2(10) . . . . ?
C028 C02Z B04I B04E -38.9(7) . . . . ?
C028 C02Z B04I B04F 104.5(7) . . . . ?
C028 C02Z B04I B04L 0.5(10) . . . . ?
C028 C02Z B04I B04N 63.3(9) . . . . ?
C028 B046 B049 C02Z 35.9(6) . . . . ?
C028 B046 B049 B04B 134.0(9) . . . . ?
C028 B046 B049 B04F 96.4(8) . . . . ?
C028 B046 B04A B04E -33.8(6) . . . . ?
C028 B046 B04A B04K -133.2(8) . . . . ?
C028 B046 B04A B04L -97.7(8) . . . . ?
C028 B046 B04B B049 -38.9(7) . . . . ?
C028 B046 B04B B04F -2.7(11) . . . . ?
C028 B046 B04B B04K 97.6(9) . . . . ?
C028 B046 B04B B04N 61.6(10) . . . . ?
C028 B046 B04K B04A 39.7(7) . . . . ?
C028 B046 B04K B04B -97.8(8) . . . . ?
C028 B046 B04K B04L 3.4(10) . . . . ?
C028 B046 B04K B04N -61.3(10) . . . . ?
C028 B049 B04B B046 38.4(7) . . . . ?
C028 B049 B04B B04F -100.3(8) . . . . ?
C028 B049 B04B B04K -0.9(12) . . . . ?
C028 B049 B04B B04N -64.9(10) . . . . ?
C028 B049 B04F C02Z -34.6(6) . . . . ?
C028 B049 B04F B04B 96.5(8) . . . . ?
C028 B049 B04F B04I -1.5(10) . . . . ?
C028 B049 B04F B04N 61.5(9) . . . . ?
C028 B04A B04E C02Z -36.0(5) . . . . ?
C028 B04A B04E B04I -98.1(8) . . . . ?
C028 B04A B04E B04L -135.3(8) . . . . ?
C028 B04A B04K B046 -40.8(7) . . . . ?
C028 B04A B04K B04B -2.2(12) . . . . ?
C028 B04A B04K B04L 99.9(9) . . . . ?
C028 B04A B04K B04N 62.6(11) . . . . ?
C028 B04A B04L B04E 39.5(7) . . . . ?
C028 B04A B04L B04I 1.5(11) . . . . ?
C028 B04A B04L B04K -99.0(8) . . . . ?
C028 B04A B04L B04N -62.1(10) . . . . ?
C028 B04E B04I C02Z 35.0(6) . . . . ?
C028 B04E B04I B04F 3.3(10) . . . . ?
C028 B04E B04I B04L -99.6(9) . . . . ?
C028 B04E B04I B04N -61.6(9) . . . . ?
C028 B04E B04L B04A -38.7(7) . . . . ?
C028 B04E B04L B04I 99.4(8) . . . . ?
C028 B04E B04L B04K -2.2(10) . . . . ?
C028 B04E B04L B04N 61.4(11) . . . . ?
C029 C01L C021 S00A -163.5(5) . . . . ?
C029 C01L C021 N00I 15.0(10) . . . . ?
C029 C01L B03P B03L 34.7(6) . . . . ?
C029 C01L B03P B041 137.9(7) . . . . ?
C029 C01L B03P B043 96.8(7) . . . . ?
C029 C01L B041 B03P -38.6(6) . . . . ?
C029 C01L B041 B043 0.8(10) . . . . ?
C029 C01L B041 B045 103.7(7) . . . . ?
C029 C01L B041 B04G 63.0(9) . . . . ?
C029 C01L B045 B041 -102.1(7) . . . . ?
C029 C01L B045 B047 40.8(7) . . . . ?
C029 C01L B045 B04G -61.1(10) . . . . ?
C029 C01L B045 B04J 2.3(11) . . . . ?
C029 C01L B047 B045 -135.9(7) . . . . ?
C029 C01L B047 B04C -34.7(6) . . . . ?
C029 C01L B047 B04J -97.3(8) . . . . ?
C029 B03L B03P C01L -34.6(5) . . . . ?
C029 B03L B03P B041 -95.5(8) . . . . ?
C029 B03L B03P B043 -135.9(9) . . . . ?
C029 B03L B043 B03P 38.2(7) . . . . ?
C029 B03L B043 B041 -0.8(11) . . . . ?
C029 B03L B043 B04D -98.0(8) . . . . ?
C029 B03L B043 B04G -62.0(9) . . . . ?
C029 B03L B04C B047 32.6(7) . . . . ?
C029 B03L B04C B04D 132.2(7) . . . . ?
C029 B03L B04C B04J 96.0(7) . . . . ?
C029 B03L B04D B043 100.0(7) . . . . ?
C029 B03L B04D B04C -41.0(6) . . . . ?
C029 B03L B04D B04G 62.7(11) . . . . ?
C029 B03L B04D B04J -3.2(11) . . . . ?
C029 B03P B041 C01L 35.3(5) . . . . ?
C029 B03P B041 B043 -98.9(8) . . . . ?
C029 B03P B041 B045 1.9(8) . . . . ?
C029 B03P B041 B04G -61.7(10) . . . . ?
C029 B03P B043 B03L -37.0(7) . . . . ?
C029 B03P B043 B041 98.6(8) . . . . ?
C029 B03P B043 B04D 1.3(10) . . . . ?
C029 B03P B043 B04G 62.2(9) . . . . ?
C029 B047 B04C B03L -32.3(7) . . . . ?
C029 B047 B04C B04D -96.7(9) . . . . ?
C029 B047 B04C B04J -132.5(9) . . . . ?
C029 B047 B04J B045 -96.6(8) . . . . ?
C029 B047 B04J B04C 40.0(7) . . . . ?
C029 B047 B04J B04D 3.2(11) . . . . ?
C029 B047 B04J B04G -59.7(10) . . . . ?
C029 B04C B04D B03L 40.6(6) . . . . ?
C029 B04C B04D B043 5.8(11) . . . . ?
C029 B04C B04D B04G -58.3(11) . . . . ?
C029 B04C B04D B04J -98.1(8) . . . . ?
C029 B04C B04J B045 -1.5(13) . . . . ?
C029 B04C B04J B047 -40.7(8) . . . . ?
C029 B04C B04J B04D 98.1(9) . . . . ?
C029 B04C B04J B04G 60.4(10) . . . . ?
B02A B02C B02D C00M -134.0(6) . . . . ?
B02A B02C B02D B02Q -37.2(5) . . . . ?
B02A B02C B02D B034 -100.8(6) . . . . ?
B02A B02C B02O C00M 96.0(6) . . . . ?
B02A B02C B02O C01H 61.2(6) . . . . ?
B02A B02C B02O B032 -37.8(6) . . . . ?
B02A B02C B02O B03A 0.5(7) . . . . ?
B02A B02C B032 B02N 37.3(5) . . . . ?
B02A B02C B032 B02O 138.2(6) . . . . ?
B02A B02C B032 B03A 99.8(7) . . . . ?
B02A B02D B02Q B02N -37.7(5) . . . . ?
B02A B02D B02Q B034 -137.9(6) . . . . ?
B02A B02D B02Q B03F -100.1(6) . . . . ?
B02A B02D B034 C00M -96.0(6) . . . . ?
B02A B02D B034 C01H -61.5(6) . . . . ?
B02A B02D B034 B02Q 37.9(5) . . . . ?
B02A B02D B034 B03F -0.8(7) . . . . ?
B02A B02N B02Q B02D 37.9(5) . . . . ?
B02A B02N B02Q B034 100.3(6) . . . . ?
B02A B02N B02Q B03F 137.9(6) . . . . ?
B02A B02N B032 B02C -37.3(5) . . . . ?
B02A B02N B032 B02O -101.2(6) . . . . ?
B02A B02N B032 B03A -138.1(6) . . . . ?
B02A B02N B03A C01H -60.9(7) . . . . ?
B02A B02N B03A B02O 0.8(8) . . . . ?
B02A B02N B03A B032 37.9(6) . . . . ?
B02A B02N B03A B03F -100.8(6) . . . . ?
B02A B02N B03F C01H 61.8(7) . . . . ?
B02A B02N B03F B02Q -37.8(5) . . . . ?
B02A B02N B03F B034 0.0(8) . . . . ?
B02A B02N B03F B03A 101.5(6) . . . . ?
B02A B02Q B034 C00M 1.8(7) . . . . ?
B02A B02Q B034 C01H 60.8(7) . . . . ?
B02A B02Q B034 B02D -37.3(5) . . . . ?
B02A B02Q B034 B03F 99.8(6) . . . . ?
B02A B02Q B03F C01H -60.8(6) . . . . ?
B02A B02Q B03F B02N 37.0(5) . . . . ?
B02A B02Q B03F B034 -100.4(6) . . . . ?
B02A B02Q B03F B03A 0.8(7) . . . . ?
B02A B032 B03A C01H 62.1(7) . . . . ?
B02A B032 B03A B02N -37.1(5) . . . . ?
B02A B032 B03A B02O 101.6(6) . . . . ?
B02A B032 B03A B03F 0.5(7) . . . . ?
C02B C01I C01J Ir04 -118.4(7) . . . . ?
C02B C01I C01J C01T 178.8(7) . . . . ?
C02B C01I C01J C03D 4.4(11) . . . . ?
B02C C00M C01H C01N -146.2(5) . . . . ?
B02C C00M C01H B02O -39.4(5) . . . . ?
B02C C00M C01H B034 108.2(6) . . . . ?
B02C C00M C01H B03A 1.3(7) . . . . ?
B02C C00M C01H B03F 68.7(6) . . . . ?
B02C C00M B02D B02A -39.8(5) . . . . ?
B02C C00M B02D B02Q -102.5(6) . . . . ?
B02C C00M B02D B034 -142.8(6) . . . . ?
B02C C00M B02O C01H 138.7(5) . . . . ?
B02C C00M B02O B032 39.9(5) . . . . ?
B02C C00M B02O B03A 101.8(6) . . . . ?
B02C C00M B034 C01H -102.1(6) . . . . ?
B02C C00M B034 B02D 36.9(6) . . . . ?
B02C C00M B034 B02Q -3.4(7) . . . . ?
B02C C00M B034 B03F -66.3(6) . . . . ?
B02C B02A B02D C00M 39.2(5) . . . . ?
B02C B02A B02D B02Q 138.7(6) . . . . ?
B02C B02A B02D B034 101.0(6) . . . . ?
B02C B02A B02N B02Q -101.8(6) . . . . ?
B02C B02A B02N B032 37.3(5) . . . . ?
B02C B02A B02N B03A -0.5(8) . . . . ?
B02C B02A B02N B03F -64.0(7) . . . . ?
B02C B02A B02Q B02D -37.1(5) . . . . ?
B02C B02A B02Q B02N 99.8(6) . . . . ?
B02C B02A B02Q B034 0.1(8) . . . . ?
B02C B02A B02Q B03F 62.7(7) . . . . ?
B02C B02A B032 B02N -137.9(6) . . . . ?
B02C B02A B032 B02O -37.7(5) . . . . ?
B02C B02A B032 B03A -101.0(6) . . . . ?
B02C B02D B02Q B02A 36.8(5) . . . . ?
B02C B02D B02Q B02N -0.9(7) . . . . ?
B02C B02D B02Q B034 -101.0(6) . . . . ?
B02C B02D B02Q B03F -63.3(7) . . . . ?
B02C B02D B034 C00M -32.9(5) . . . . ?
B02C B02D B034 C01H 1.6(7) . . . . ?
B02C B02D B034 B02Q 101.0(6) . . . . ?
B02C B02D B034 B03F 62.4(6) . . . . ?
B02C B02O B032 B02A 37.2(5) . . . . ?
B02C B02O B032 B02N 100.3(6) . . . . ?
B02C B02O B032 B03A 136.9(6) . . . . ?
B02C B02O B03A C01H 96.1(5) . . . . ?
B02C B02O B03A B02N -0.8(7) . . . . ?
B02C B02O B03A B032 -38.1(5) . . . . ?
B02C B02O B03A B03F 63.8(6) . . . . ?
B02C B032 B03A C01H -0.7(8) . . . . ?
B02C B032 B03A B02N -99.9(6) . . . . ?
B02C B032 B03A B02O 38.7(5) . . . . ?
B02C B032 B03A B03F -62.3(7) . . . . ?
B02D C00M C01H C01N 144.6(5) . . . . ?
B02D C00M C01H B02O -108.6(6) . . . . ?
B02D C00M C01H B034 38.9(5) . . . . ?
B02D C00M C01H B03A -67.9(6) . . . . ?
B02D C00M C01H B03F -0.5(7) . . . . ?
B02D C00M B02C B02A 40.1(5) . . . . ?
B02D C00M B02C B02O 143.2(6) . . . . ?
B02D C00M B02C B032 103.1(6) . . . . ?
B02D C00M B02O C01H 102.0(6) . . . . ?
B02D C00M B02O B02C -36.7(5) . . . . ?
B02D C00M B02O B032 3.2(7) . . . . ?
B02D C00M B02O B03A 65.1(6) . . . . ?
B02D C00M B034 C01H -139.0(5) . . . . ?
B02D C00M B034 B02Q -40.3(5) . . . . ?
B02D C00M B034 B03F -103.2(6) . . . . ?
B02D B02A B02C C00M -39.0(5) . . . . ?
B02D B02A B02C B02O -100.7(6) . . . . ?
B02D B02A B02C B032 -138.1(6) . . . . ?
B02D B02A B02N B02Q -38.3(5) . . . . ?
B02D B02A B02N B032 100.8(6) . . . . ?
B02D B02A B02N B03A 63.0(7) . . . . ?
B02D B02A B02N B03F -0.5(8) . . . . ?
B02D B02A B02Q B02N 137.0(6) . . . . ?
B02D B02A B02Q B034 37.3(5) . . . . ?
B02D B02A B02Q B03F 99.9(6) . . . . ?
B02D B02A B032 B02C 37.6(5) . . . . ?
B02D B02A B032 B02N -100.3(6) . . . . ?
B02D B02A B032 B02O -0.1(8) . . . . ?
B02D B02A B032 B03A -63.4(7) . . . . ?
B02D B02C B02O C00M 32.3(5) . . . . ?
B02D B02C B02O C01H -2.4(7) . . . . ?
B02D B02C B02O B032 -101.5(6) . . . . ?
B02D B02C B02O B03A -63.2(6) . . . . ?
B02D B02C B032 B02A -37.7(5) . . . . ?
B02D B02C B032 B02N -0.4(7) . . . . ?
B02D B02C B032 B02O 100.5(6) . . . . ?
B02D B02C B032 B03A 62.1(7) . . . . ?
B02D B02Q B034 C00M 39.2(5) . . . . ?
B02D B02Q B034 C01H 98.1(5) . . . . ?
B02D B02Q B034 B03F 137.1(6) . . . . ?
B02D B02Q B03F C01H 1.8(7) . . . . ?
B02D B02Q B03F B02N 99.6(6) . . . . ?
B02D B02Q B03F B034 -37.8(5) . . . . ?
B02D B02Q B03F B03A 63.4(7) . . . . ?
B02D B034 B03F C01H -95.7(5) . . . . ?
B02D B034 B03F B02N 0.5(7) . . . . ?
B02D B034 B03F B02Q 38.6(5) . . . . ?
B02D B034 B03F B03A -62.3(7) . . . . ?
B02F C012 C018 S007 25.4(6) . . . . ?
B02F C012 C018 N00D -157.3(6) . . . . ?
B02F C012 C02P B02R -38.4(5) . . . . ?
B02F C012 C02P B03E 2.9(7) . . . . ?
B02F C012 C02P B03J 109.5(6) . . . . ?
B02F C012 C02P B03U 70.3(7) . . . . ?
B02F C012 B02R Ir01 -94.3(5) . . . . ?
B02F C012 B02R C02P 140.6(5) . . . . ?
B02F C012 B02R B030 43.0(5) . . . . ?
B02F C012 B02R B03E 103.6(5) . . . . ?
B02F C012 B02W B03C -41.4(5) . . . . ?
B02F C012 B02W B03H -105.1(6) . . . . ?
B02F C012 B02W B03J -144.7(5) . . . . ?
B02F C012 B03J C02P -104.5(6) . . . . ?
B02F C012 B03J B02W 35.8(5) . . . . ?
B02F C012 B03J B03H -4.4(7) . . . . ?
B02F C012 B03J B03U -67.0(7) . . . . ?
B02F B02R B030 B03C 36.9(5) . . . . ?
B02F B02R B030 B03E 137.6(6) . . . . ?
B02F B02R B030 B03T 101.6(6) . . . . ?
B02F B02R B03E C02P 96.1(6) . . . . ?
B02F B02R B03E B030 -37.5(5) . . . . ?
B02F B02R B03E B03T -1.0(7) . . . . ?
B02F B02R B03E B03U 62.0(7) . . . . ?
B02F B02W B03C B030 -39.1(5) . . . . ?
B02F B02W B03C B03H -139.5(6) . . . . ?
B02F B02W B03C B03T -101.0(6) . . . . ?
B02F B02W B03H B03C 37.0(5) . . . . ?
B02F B02W B03H B03J -102.2(6) . . . . ?
B02F B02W B03H B03T -1.8(8) . . . . ?
B02F B02W B03H B03U -63.7(8) . . . . ?
B02F B02W B03J C012 -31.9(4) . . . . ?
B02F B02W B03J C02P 1.5(6) . . . . ?
B02F B02W B03J B03H 102.0(6) . . . . ?
B02F B02W B03J B03U 62.9(6) . . . . ?
B02F B030 B03C B02W 39.7(5) . . . . ?
B02F B030 B03C B03H 102.7(6) . . . . ?
B02F B030 B03C B03T 139.0(6) . . . . ?
B02F B030 B03E C02P -2.8(7) . . . . ?
B02F B030 B03E B02R 38.5(5) . . . . ?
B02F B030 B03E B03T -101.3(6) . . . . ?
B02F B030 B03E B03U -64.6(6) . . . . ?
B02F B030 B03T B03C -36.9(5) . . . . ?
B02F B030 B03T B03E 101.3(6) . . . . ?
B02F B030 B03T B03H -0.3(8) . . . . ?
B02F B030 B03T B03U 63.1(8) . . . . ?
B02F B03C B03H B02W -37.0(5) . . . . ?
B02F B03C B03H B03J -0.2(7) . . . . ?
B02F B03C B03H B03T 99.3(6) . . . . ?
B02F B03C B03H B03U 62.9(6) . . . . ?
B02F B03C B03T B030 36.4(5) . . . . ?
B02F B03C B03T B03E -0.9(8) . . . . ?
B02F B03C B03T B03H -102.7(6) . . . . ?
B02F B03C B03T B03U -66.0(7) . . . . ?
C02H C01B C01T Ir04 121.1(7) . . . . ?
C02H C01B C01T C01J -176.1(7) . . . . ?
C02H C01B C01T C03K -3.9(12) . . . . ?
B02I C00N C00V S008 -98.9(6) . . . . ?
B02I C00N C00V N00F 85.4(8) . . . . ?
B02I C00N B01G Ir04 122.7(5) . . . . ?
B02I C00N B01G B026 -144.5(5) . . . . ?
B02I C00N B01G B02V -101.0(5) . . . . ?
B02I C00N B01G B03G -40.1(5) . . . . ?
B02I C00N C01Y B026 108.8(6) . . . . ?
B02I C00N C01Y B02S -39.3(5) . . . . ?
B02I C00N C01Y B02X 67.5(7) . . . . ?
B02I C00N C01Y B03M 0.4(8) . . . . ?
B02I C00N B026 Ir02 130.3(5) . . . . ?
B02I C00N B026 B01G 35.5(5) . . . . ?
B02I C00N B026 C01Y -104.8(6) . . . . ?
B02I C00N B026 B02V -8.3(7) . . . . ?
B02I C00N B026 B02X -68.5(7) . . . . ?
B02I C00N B02S C01Y 139.6(5) . . . . ?
B02I C00N B02S B03M 102.8(6) . . . . ?
B02I C00N B02S B03V 40.4(5) . . . . ?
B02I B01G B026 Ir02 -137.8(4) . . . . ?
B02I B01G B026 C00N -30.9(4) . . . . ?
B02I B01G B026 C01Y 2.0(6) . . . . ?
B02I B01G B026 B02V 97.8(5) . . . . ?
B02I B01G B026 B02X 60.5(6) . . . . ?
B02I B01G B02V B026 -102.3(6) . . . . ?
B02I B01G B02V B02X -63.5(6) . . . . ?
B02I B01G B02V B03G 37.9(6) . . . . ?
B02I B01G B02V B03X 0.2(8) . . . . ?
B02I B01G B03G B02V -136.3(6) . . . . ?
B02I B01G B03G B03V -36.3(5) . . . . ?
B02I B01G B03G B03X -99.4(7) . . . . ?
B02I B02S B03M C01Y 95.2(6) . . . . ?
B02I B02S B03M B02X 61.6(7) . . . . ?
B02I B02S B03M B03V -39.3(5) . . . . ?
B02I B02S B03M B03X -1.6(7) . . . . ?
B02I B02S B03V B03G 35.7(5) . . . . ?
B02I B02S B03V B03M 136.1(6) . . . . ?
B02I B02S B03V B03X 99.0(6) . . . . ?
B02I B03G B03V B02S -36.3(5) . . . . ?
B02I B03G B03V B03M -100.4(6) . . . . ?
B02I B03G B03V B03X -136.5(6) . . . . ?
B02I B03G B03X B02V -100.1(6) . . . . ?
B02I B03G B03X B02X -63.3(7) . . . . ?
B02I B03G B03X B03M 1.3(7) . . . . ?
B02I B03G B03X B03V 38.3(5) . . . . ?
B02I B03V B03X B02V -0.6(8) . . . . ?
B02I B03V B03X B02X 62.9(8) . . . . ?
B02I B03V B03X B03G -37.9(5) . . . . ?
B02I B03V B03X B03M 101.1(6) . . . . ?
C02J C024 C025 Ir03 -123.0(8) . . . . ?
C02J C024 C025 C020 175.1(7) . . . . ?
C02J C024 C025 C02Y -2.3(12) . . . . ?
C02K C00X C01Z Ir02 -123.0(6) . . . . ?
C02K C00X C01Z C019 172.4(6) . . . . ?
C02K C00X C01Z C02E 1.3(10) . . . . ?
C02L C01A C01B Ir04 124.7(7) . . . . ?
C02L C01A C01B C01T -176.8(7) . . . . ?
C02L C01A C01B C02H 0.4(12) . . . . ?
C02L C01A C01I Ir04 -122.5(7) . . . . ?
C02L C01A C01I C01J 175.5(6) . . . . ?
C02L C01A C01I C02B -0.7(11) . . . . ?
C02M C01D C01O Ir05 -124.1(7) . . . . ?
C02M C01D C01O C00W 176.7(7) . . . . ?
C02M C01D C01O C033 -0.8(13) . . . . ?
B02N B02A B02C C00M 61.7(7) . . . . ?
B02N B02A B02C B02D 100.8(6) . . . . ?
B02N B02A B02C B02O 0.0(7) . . . . ?
B02N B02A B02C B032 -37.3(5) . . . . ?
B02N B02A B02D C00M -61.1(7) . . . . ?
B02N B02A B02D B02C -100.2(6) . . . . ?
B02N B02A B02D B02Q 38.5(6) . . . . ?
B02N B02A B02D B034 0.8(7) . . . . ?
B02N B02A B02Q B02D -137.0(6) . . . . ?
B02N B02A B02Q B034 -99.7(6) . . . . ?
B02N B02A B02Q B03F -37.1(5) . . . . ?
B02N B02A B032 B02C 137.9(6) . . . . ?
B02N B02A B032 B02O 100.2(6) . . . . ?
B02N B02A B032 B03A 36.9(5) . . . . ?
B02N B02Q B034 C00M -60.4(7) . . . . ?
B02N B02Q B034 C01H -1.5(7) . . . . ?
B02N B02Q B034 B02D -99.6(6) . . . . ?
B02N B02Q B034 B03F 37.5(5) . . . . ?
B02N B02Q B03F C01H -97.8(6) . . . . ?
B02N B02Q B03F B034 -137.4(6) . . . . ?
B02N B02Q B03F B03A -36.2(5) . . . . ?
B02N B032 B03A C01H 99.2(6) . . . . ?
B02N B032 B03A B02O 138.7(6) . . . . ?
B02N B032 B03A B03F 37.6(5) . . . . ?
B02N B03A B03F C01H 133.6(6) . . . . ?
B02N B03A B03F B02Q 36.7(5) . . . . ?
B02N B03A B03F B034 99.9(6) . . . . ?
B02O C00M C01H C01N -106.8(6) . . . . ?
B02O C00M C01H B034 147.5(5) . . . . ?
B02O C00M C01H B03A 40.7(5) . . . . ?
B02O C00M C01H B03F 108.1(6) . . . . ?
B02O C00M B02C B02A -103.2(6) . . . . ?
B02O C00M B02C B02D -143.2(6) . . . . ?
B02O C00M B02C B032 -40.2(5) . . . . ?
B02O C00M B02D B02A -3.3(7) . . . . ?
B02O C00M B02D B02C 36.5(5) . . . . ?
B02O C00M B02D B02Q -66.0(7) . . . . ?
B02O C00M B02D B034 -106.3(6) . . . . ?
B02O C00M B034 C01H -31.3(5) . . . . ?
B02O C00M B034 B02D 107.7(6) . . . . ?
B02O C00M B034 B02Q 67.4(7) . . . . ?
B02O C00M B034 B03F 4.6(7) . . . . ?
B02O C01H C01N S009 92.2(5) . . . . ?
B02O C01H C01N N00E -85.1(7) . . . . ?
B02O C01H B034 C00M 31.6(5) . . . . ?
B02O C01H B034 B02D -3.4(7) . . . . ?
B02O C01H B034 B02Q -66.1(6) . . . . ?
B02O C01H B034 B03F -106.4(6) . . . . ?
B02O C01H B03A B02N 102.8(6) . . . . ?
B02O C01H B03A B032 40.0(5) . . . . ?
B02O C01H B03A B03F 143.7(6) . . . . ?
B02O C01H B03F B02N 4.4(7) . . . . ?
B02O C01H B03F B02Q 67.0(7) . . . . ?
B02O C01H B03F B034 106.8(6) . . . . ?
B02O C01H B03F B03A -35.5(5) . . . . ?
B02O B02C B02D C00M -32.7(5) . . . . ?
B02O B02C B02D B02A 101.3(6) . . . . ?
B02O B02C B02D B02Q 64.1(7) . . . . ?
B02O B02C B02D B034 0.5(7) . . . . ?
B02O B02C B032 B02A -138.2(6) . . . . ?
B02O B02C B032 B02N -100.9(6) . . . . ?
B02O B02C B032 B03A -38.4(5) . . . . ?
B02O B032 B03A C01H -39.4(5) . . . . ?
B02O B032 B03A B02N -138.7(6) . . . . ?
B02O B032 B03A B03F -101.1(6) . . . . ?
B02O B03A B03F C01H 32.3(5) . . . . ?
B02O B03A B03F B02N -101.3(6) . . . . ?
B02O B03A B03F B02Q -64.6(7) . . . . ?
B02O B03A B03F B034 -1.3(7) . . . . ?
C02P C012 C018 S007 -112.6(5) . . . . ?
C02P C012 C018 N00D 64.7(8) . . . . ?
C02P C012 B02F Ir05 130.4(5) . . . . ?
C02P C012 B02F B02R 38.3(5) . . . . ?
C02P C012 B02F B02W -105.7(6) . . . . ?
C02P C012 B02F B030 -4.4(6) . . . . ?
C02P C012 B02F B03C -66.2(6) . . . . ?
C02P C012 B02R Ir01 125.1(5) . . . . ?
C02P C012 B02R B02F -140.6(5) . . . . ?
C02P C012 B02R B030 -97.6(6) . . . . ?
C02P C012 B02R B03E -37.0(5) . . . . ?
C02P C012 B02W B02F 106.5(5) . . . . ?
C02P C012 B02W B03C 65.1(7) . . . . ?
C02P C012 B02W B03H 1.4(7) . . . . ?
C02P C012 B02W B03J -38.3(5) . . . . ?
C02P C012 B03J B02W 140.3(5) . . . . ?
C02P C012 B03J B03H 100.1(6) . . . . ?
C02P C012 B03J B03U 37.4(6) . . . . ?
C02P B02R B030 B02F -99.3(5) . . . . ?
C02P B02R B030 B03C -62.3(7) . . . . ?
C02P B02R B030 B03E 38.4(5) . . . . ?
C02P B02R B030 B03T 2.3(7) . . . . ?
C02P B02R B03E B030 -133.6(6) . . . . ?
C02P B02R B03E B03T -97.0(6) . . . . ?
C02P B02R B03E B03U -34.1(6) . . . . ?
C02P B03E B03T B030 -100.4(6) . . . . ?
C02P B03E B03T B03C -62.8(8) . . . . ?
C02P B03E B03T B03H 0.5(8) . . . . ?
C02P B03E B03T B03U 38.0(6) . . . . ?
C02P B03E B03U B03H -97.8(6) . . . . ?
C02P B03E B03U B03J -34.6(6) . . . . ?
C02P B03E B03U B03T -136.0(6) . . . . ?
C02P B03J B03U B03E 33.4(6) . . . . ?
C02P B03J B03U B03H 134.8(7) . . . . ?
C02P B03J B03U B03T 96.5(6) . . . . ?
B02Q B02A B02C C00M -2.1(7) . . . . ?
B02Q B02A B02C B02D 37.0(5) . . . . ?
B02Q B02A B02C B02O -63.8(7) . . . . ?
B02Q B02A B02C B032 -101.1(6) . . . . ?
B02Q B02A B02D C00M -99.6(6) . . . . ?
B02Q B02A B02D B02C -138.7(6) . . . . ?
B02Q B02A B02D B034 -37.7(5) . . . . ?
B02Q B02A B02N B032 139.0(6) . . . . ?
B02Q B02A B02N B03A 101.3(6) . . . . ?
B02Q B02A B02N B03F 37.8(5) . . . . ?
B02Q B02A B032 B02C 100.9(6) . . . . ?
B02Q B02A B032 B02N -37.0(5) . . . . ?
B02Q B02A B032 B02O 63.2(7) . . . . ?
B02Q B02A B032 B03A 0.0(7) . . . . ?
B02Q B02D B034 C00M -133.9(6) . . . . ?
B02Q B02D B034 C01H -99.4(6) . . . . ?
B02Q B02D B034 B03F -38.7(5) . . . . ?
B02Q B02N B032 B02A 37.1(5) . . . . ?
B02Q B02N B032 B02C -0.2(8) . . . . ?
B02Q B02N B032 B02O -64.1(7) . . . . ?
B02Q B02N B032 B03A -101.0(6) . . . . ?
B02Q B02N B03A C01H 3.2(8) . . . . ?
B02Q B02N B03A B02O 64.9(7) . . . . ?
B02Q B02N B03A B032 102.0(6) . . . . ?
B02Q B02N B03A B03F -36.7(6) . . . . ?
B02Q B02N B03F C01H 99.6(6) . . . . ?
B02Q B02N B03F B034 37.8(5) . . . . ?
B02Q B02N B03F B03A 139.3(6) . . . . ?
B02Q B034 B03F C01H -134.3(6) . . . . ?
B02Q B034 B03F B02N -38.1(5) . . . . ?
B02Q B034 B03F B03A -100.8(6) . . . . ?
B02R C012 C018 S007 -43.8(6) . . . . ?
B02R C012 C018 N00D 133.5(6) . . . . ?
B02R C012 B02F Ir05 92.1(4) . . . . ?
B02R C012 B02F B02W -144.0(5) . . . . ?
B02R C012 B02F B030 -42.7(4) . . . . ?
B02R C012 B02F B03C -104.5(5) . . . . ?
B02R C012 C02P B03E 41.3(5) . . . . ?
B02R C012 C02P B03J 147.9(5) . . . . ?
B02R C012 C02P B03U 108.7(6) . . . . ?
B02R C012 B02W B02F 36.0(5) . . . . ?
B02R C012 B02W B03C -5.4(8) . . . . ?
B02R C012 B02W B03H -69.1(7) . . . . ?
B02R C012 B02W B03J -108.8(6) . . . . ?
B02R C012 B03J C02P -32.2(6) . . . . ?
B02R C012 B03J B02W 108.0(6) . . . . ?
B02R C012 B03J B03H 67.9(7) . . . . ?
B02R C012 B03J B03U 5.2(8) . . . . ?
B02R B02F B02W C012 -31.8(4) . . . . ?
B02R B02F B02W B03C 101.1(5) . . . . ?
B02R B02F B02W B03H 63.7(7) . . . . ?
B02R B02F B02W B03J 0.3(6) . . . . ?
B02R B02F B030 B03C -138.9(6) . . . . ?
B02R B02F B030 B03E -38.3(5) . . . . ?
B02R B02F B030 B03T -101.6(7) . . . . ?
B02R B02F B03C B02W -99.4(6) . . . . ?
B02R B02F B03C B030 36.5(5) . . . . ?
B02R B02F B03C B03H -62.9(6) . . . . ?
B02R B02F B03C B03T 0.4(7) . . . . ?
B02R C02P B03E B030 40.8(5) . . . . ?
B02R C02P B03E B03T 103.9(6) . . . . ?
B02R C02P B03E B03U 142.0(6) . . . . ?
B02R C02P B03J C012 30.6(5) . . . . ?
B02R C02P B03J B02W -3.0(7) . . . . ?
B02R C02P B03J B03H -65.7(7) . . . . ?
B02R C02P B03J B03U -105.7(7) . . . . ?
B02R C02P B03U B03E -36.8(6) . . . . ?
B02R C02P B03U B03H 65.4(7) . . . . ?
B02R C02P B03U B03J 105.0(6) . . . . ?
B02R C02P B03U B03T 1.4(8) . . . . ?
B02R B030 B03C B02F -37.4(5) . . . . ?
B02R B030 B03C B02W 2.3(8) . . . . ?
B02R B030 B03C B03H 65.3(7) . . . . ?
B02R B030 B03C B03T 101.5(7) . . . . ?
B02R B030 B03E C02P -41.2(5) . . . . ?
B02R B030 B03E B03T -139.8(6) . . . . ?
B02R B030 B03E B03U -103.1(5) . . . . ?
B02R B030 B03T B03C -101.7(6) . . . . ?
B02R B030 B03T B03E 36.5(5) . . . . ?
B02R B030 B03T B03H -65.1(8) . . . . ?
B02R B030 B03T B03U -1.7(8) . . . . ?
B02R B03E B03T B030 -36.4(5) . . . . ?
B02R B03E B03T B03C 1.2(8) . . . . ?
B02R B03E B03T B03H 64.6(8) . . . . ?
B02R B03E B03T B03U 102.1(6) . . . . ?
B02R B03E B03U C02P 34.9(6) . . . . ?
B02R B03E B03U B03H -62.9(7) . . . . ?
B02R B03E B03U B03J 0.3(9) . . . . ?
B02R B03E B03U B03T -101.1(7) . . . . ?
B02S C00N C00V S008 -174.1(5) . . . . ?
B02S C00N C00V N00F 10.1(9) . . . . ?
B02S C00N B01G Ir04 157.6(4) . . . . ?
B02S C00N B01G B026 -109.7(6) . . . . ?
B02S C00N B01G B02I 34.8(5) . . . . ?
B02S C00N B01G B02V -66.1(6) . . . . ?
B02S C00N B01G B03G -5.2(7) . . . . ?
B02S C00N C01Y B026 148.1(5) . . . . ?
B02S C00N C01Y B02X 106.8(6) . . . . ?
B02S C00N C01Y B03M 39.7(6) . . . . ?
B02S C00N B026 Ir02 -157.3(5) . . . . ?
B02S C00N B026 B01G 107.9(6) . . . . ?
B02S C00N B026 C01Y -32.4(6) . . . . ?
B02S C00N B026 B02V 64.1(7) . . . . ?
B02S C00N B026 B02X 3.9(7) . . . . ?
B02S C00N B02I B01G -145.4(5) . . . . ?
B02S C00N B02I B03G -103.5(6) . . . . ?
B02S C00N B02I B03V -39.8(5) . . . . ?
B02S C01Y B026 Ir02 121.1(6) . . . . ?
B02S C01Y B026 C00N 30.2(5) . . . . ?
B02S C01Y B026 B01G -3.8(6) . . . . ?
B02S C01Y B026 B02V -65.8(6) . . . . ?
B02S C01Y B026 B02X -105.3(6) . . . . ?
B02S C01Y B02X B026 105.6(6) . . . . ?
B02S C01Y B02X B02V 65.1(7) . . . . ?
B02S C01Y B02X B03M -36.8(6) . . . . ?
B02S C01Y B02X B03X 2.3(8) . . . . ?
B02S C01Y B03M B02X 141.4(6) . . . . ?
B02S C01Y B03M B03V 39.2(6) . . . . ?
B02S C01Y B03M B03X 102.2(6) . . . . ?
B02S B02I B03G B01G -103.4(6) . . . . ?
B02S B02I B03G B02V -64.8(7) . . . . ?
B02S B02I B03G B03V 36.0(5) . . . . ?
B02S B02I B03G B03X -2.3(7) . . . . ?
B02S B02I B03V B03G -139.7(6) . . . . ?
B02S B02I B03V B03M -39.4(6) . . . . ?
B02S B02I B03V B03X -101.4(6) . . . . ?
B02S B03M B03V B02I 39.2(5) . . . . ?
B02S B03M B03V B03G 101.5(6) . . . . ?
B02S B03M B03V B03X 138.0(6) . . . . ?
B02S B03M B03X B02V 63.9(7) . . . . ?
B02S B03M B03X B02X 100.9(6) . . . . ?
B02S B03M B03X B03G 0.2(7) . . . . ?
B02S B03M B03X B03V -36.9(5) . . . . ?
B02S B03V B03X B02V -64.0(8) . . . . ?
B02S B03V B03X B02X -0.5(8) . . . . ?
B02S B03V B03X B03G -101.3(6) . . . . ?
B02S B03V B03X B03M 37.7(6) . . . . ?
C02T C00W C01O Ir05 123.6(8) . . . . ?
C02T C00W C01O C01D -174.4(7) . . . . ?
C02T C00W C01O C033 3.1(12) . . . . ?
C02U C00R C00W Ir05 123.2(8) . . . . ?
C02U C00R C00W C01O -171.9(7) . . . . ?
C02U C00R C00W C02T 2.4(13) . . . . ?
C02U C00R C015 Ir05 -123.5(8) . . . . ?
C02U C00R C015 C01D 171.4(7) . . . . ?
C02U C00R C015 C027 -5.9(12) . . . . ?
B02V B01G B026 Ir02 124.4(5) . . . . ?
B02V B01G B026 C00N -128.7(5) . . . . ?
B02V B01G B026 C01Y -95.9(5) . . . . ?
B02V B01G B026 B02X -37.4(5) . . . . ?
B02V B01G B02I C00N 94.5(6) . . . . ?
B02V B01G B02I B02S 63.0(6) . . . . ?
B02V B01G B02I B03G -38.2(5) . . . . ?
B02V B01G B02I B03V -0.6(7) . . . . ?
B02V B01G B03G B02I 136.3(6) . . . . ?
B02V B01G B03G B03V 100.0(6) . . . . ?
B02V B01G B03G B03X 36.9(6) . . . . ?
B02V B026 B02X C01Y -133.5(6) . . . . ?
B02V B026 B02X B03M -99.5(6) . . . . ?
B02V B026 B02X B03X -36.2(6) . . . . ?
B02V B02X B03M C01Y -98.1(6) . . . . ?
B02V B02X B03M B02S -63.5(7) . . . . ?
B02V B02X B03M B03V -1.2(7) . . . . ?
B02V B02X B03M B03X 36.8(5) . . . . ?
B02V B02X B03X B03G -36.8(6) . . . . ?
B02V B02X B03X B03M -138.9(6) . . . . ?
B02V B02X B03X B03V -101.0(6) . . . . ?
B02V B03G B03V B02I 99.7(5) . . . . ?
B02V B03G B03V B02S 63.3(6) . . . . ?
B02V B03G B03V B03M -0.7(7) . . . . ?
B02V B03G B03V B03X -36.9(5) . . . . ?
B02V B03G B03X B02X 36.8(6) . . . . ?
B02V B03G B03X B03M 101.4(6) . . . . ?
B02V B03G B03X B03V 138.4(6) . . . . ?
B02W C012 C018 S007 100.5(6) . . . . ?
B02W C012 C018 N00D -82.2(8) . . . . ?
B02W C012 B02F Ir05 -123.9(5) . . . . ?
B02W C012 B02F B02R 144.0(5) . . . . ?
B02W C012 B02F B030 101.3(5) . . . . ?
B02W C012 B02F B03C 39.5(5) . . . . ?
B02W C012 C02P B02R -109.4(5) . . . . ?
B02W C012 C02P B03E -68.1(7) . . . . ?
B02W C012 C02P B03J 38.5(5) . . . . ?
B02W C012 C02P B03U -0.7(7) . . . . ?
B02W C012 B02R Ir01 -130.7(5) . . . . ?
B02W C012 B02R B02F -36.4(5) . . . . ?
B02W C012 B02R C02P 104.2(6) . . . . ?
B02W C012 B02R B030 6.6(7) . . . . ?
B02W C012 B02R B03E 67.2(7) . . . . ?
B02W C012 B03J C02P -140.3(5) . . . . ?
B02W C012 B03J B03H -40.2(5) . . . . ?
B02W C012 B03J B03U -102.8(6) . . . . ?
B02W B02F B02R Ir01 138.5(4) . . . . ?
B02W B02F B02R C012 30.9(4) . . . . ?
B02W B02F B02R C02P -2.0(6) . . . . ?
B02W B02F B02R B030 -98.5(5) . . . . ?
B02W B02F B02R B03E -61.2(6) . . . . ?
B02W B02F B030 B02R 100.8(6) . . . . ?
B02W B02F B030 B03C -38.1(5) . . . . ?
B02W B02F B030 B03E 62.5(6) . . . . ?
B02W B02F B030 B03T -0.8(7) . . . . ?
B02W B02F B03C B030 135.8(6) . . . . ?
B02W B02F B03C B03H 36.5(5) . . . . ?
B02W B02F B03C B03T 99.7(6) . . . . ?
B02W B03C B03H B03J 36.8(5) . . . . ?
B02W B03C B03H B03T 136.3(6) . . . . ?
B02W B03C B03H B03U 99.9(6) . . . . ?
B02W B03C B03T B030 100.6(6) . . . . ?
B02W B03C B03T B03E 63.2(7) . . . . ?
B02W B03C B03T B03H -38.5(5) . . . . ?
B02W B03C B03T B03U -1.9(7) . . . . ?
B02W B03H B03J C012 38.6(5) . . . . ?
B02W B03H B03J C02P 97.4(6) . . . . ?
B02W B03H B03J B03U 136.6(6) . . . . ?
B02W B03H B03T B030 1.3(8) . . . . ?
B02W B03H B03T B03C 38.1(6) . . . . ?
B02W B03H B03T B03E -62.4(8) . . . . ?
B02W B03H B03T B03U -100.7(6) . . . . ?
B02W B03H B03U C02P 1.2(8) . . . . ?
B02W B03H B03U B03E 61.8(7) . . . . ?
B02W B03H B03U B03J -38.9(5) . . . . ?
B02W B03H B03U B03T 99.1(6) . . . . ?
B02W B03J B03U C02P -95.9(6) . . . . ?
B02W B03J B03U B03E -62.5(7) . . . . ?
B02W B03J B03U B03H 38.9(5) . . . . ?
B02W B03J B03U B03T 0.6(7) . . . . ?
B02X C01Y B026 Ir02 -133.6(6) . . . . ?
B02X C01Y B026 C00N 135.4(6) . . . . ?
B02X C01Y B026 B01G 101.5(5) . . . . ?
B02X C01Y B026 B02V 39.4(5) . . . . ?
B02X C01Y B02S C00N -99.4(6) . . . . ?
B02X C01Y B02S B02I -65.3(7) . . . . ?
B02X C01Y B02S B03M 37.3(6) . . . . ?
B02X C01Y B02S B03V -2.7(8) . . . . ?
B02X C01Y B03M B02S -141.4(6) . . . . ?
B02X C01Y B03M B03V -102.2(7) . . . . ?
B02X C01Y B03M B03X -39.2(6) . . . . ?
B02X B026 B02V B01G 137.4(6) . . . . ?
B02X B026 B02V B03G 101.2(6) . . . . ?
B02X B026 B02V B03X 36.4(5) . . . . ?
B02X B02V B03G B01G 101.4(6) . . . . ?
B02X B02V B03G B02I 62.7(6) . . . . ?
B02X B02V B03G B03V -0.1(6) . . . . ?
B02X B02V B03G B03X -37.0(5) . . . . ?
B02X B02V B03X B03G 138.8(6) . . . . ?
B02X B02V B03X B03M 37.3(6) . . . . ?
B02X B02V B03X B03V 101.3(7) . . . . ?
B02X B03M B03V B02I -61.0(7) . . . . ?
B02X B03M B03V B02S -100.3(6) . . . . ?
B02X B03M B03V B03G 1.2(7) . . . . ?
B02X B03M B03V B03X 37.7(5) . . . . ?
B02X B03M B03X B02V -36.9(5) . . . . ?
B02X B03M B03X B03G -100.6(6) . . . . ?
B02X B03M B03X B03V -137.8(5) . . . . ?
C02Z C028 B046 B049 -39.2(7) . . . . ?
C02Z C028 B046 B04A 100.5(7) . . . . ?
C02Z C028 B046 B04B 0.3(10) . . . . ?
C02Z C028 B046 B04K 60.4(9) . . . . ?
C02Z C028 B049 B046 137.4(8) . . . . ?
C02Z C028 B049 B04B 98.1(8) . . . . ?
C02Z C028 B049 B04F 35.0(6) . . . . ?
C02Z C028 B04A B046 -105.0(7) . . . . ?
C02Z C028 B04A B04E 38.1(6) . . . . ?
C02Z C028 B04A B04K -63.4(9) . . . . ?
C02Z C028 B04A B04L -1.2(9) . . . . ?
C02Z C028 B04E B04A -137.6(7) . . . . ?
C02Z C028 B04E B04I -35.8(6) . . . . ?
C02Z C028 B04E B04L -97.6(8) . . . . ?
C02Z B049 B04B B046 97.4(7) . . . . ?
C02Z B049 B04B B04F -41.2(6) . . . . ?
C02Z B049 B04B B04K 58.1(11) . . . . ?
C02Z B049 B04B B04N -5.8(10) . . . . ?
C02Z B049 B04F B04B 131.1(7) . . . . ?
C02Z B049 B04F B04I 33.1(7) . . . . ?
C02Z B049 B04F B04N 96.1(8) . . . . ?
C02Z B04E B04I B04F -31.7(7) . . . . ?
C02Z B04E B04I B04L -134.5(9) . . . . ?
C02Z B04E B04I B04N -96.6(9) . . . . ?
C02Z B04E B04L B04A -98.6(8) . . . . ?
C02Z B04E B04L B04I 39.4(8) . . . . ?
C02Z B04E B04L B04K -62.2(10) . . . . ?
C02Z B04E B04L B04N 1.4(12) . . . . ?
C02Z B04F B04I B04E 31.7(7) . . . . ?
C02Z B04F B04I B04L 94.7(8) . . . . ?
C02Z B04F B04I B04N 133.7(8) . . . . ?
C02Z B04F B04N B04B 97.8(8) . . . . ?
C02Z B04F B04N B04I -40.3(7) . . . . ?
C02Z B04F B04N B04K 59.7(10) . . . . ?
C02Z B04F B04N B04L -2.6(12) . . . . ?
C02Z B04I B04L B04A -1.2(10) . . . . ?
C02Z B04I B04L B04E -38.3(7) . . . . ?
C02Z B04I B04L B04K 61.4(9) . . . . ?
C02Z B04I B04L B04N 99.5(9) . . . . ?
C02Z B04I B04N B04B 1.5(10) . . . . ?
C02Z B04I B04N B04F 39.1(7) . . . . ?
C02Z B04I B04N B04K -60.4(10) . . . . ?
C02Z B04I B04N B04L -97.8(9) . . . . ?
B030 B02F B02R Ir01 -123.0(5) . . . . ?
B030 B02F B02R C012 129.4(5) . . . . ?
B030 B02F B02R C02P 96.5(5) . . . . ?
B030 B02F B02R B03E 37.3(5) . . . . ?
B030 B02F B02W C012 -93.8(5) . . . . ?
B030 B02F B02W B03C 39.0(5) . . . . ?
B030 B02F B02W B03H 1.6(7) . . . . ?
B030 B02F B02W B03J -61.7(6) . . . . ?
B030 B02F B03C B02W -135.8(6) . . . . ?
B030 B02F B03C B03H -99.4(6) . . . . ?
B030 B02F B03C B03T -36.1(6) . . . . ?
B030 B02R B03E C02P 133.6(6) . . . . ?
B030 B02R B03E B03T 36.6(6) . . . . ?
B030 B02R B03E B03U 99.6(7) . . . . ?
B030 B03C B03H B02W -100.3(6) . . . . ?
B030 B03C B03H B03J -63.5(6) . . . . ?
B030 B03C B03H B03T 36.0(5) . . . . ?
B030 B03C B03H B03U -0.4(6) . . . . ?
B030 B03C B03T B03E -37.4(5) . . . . ?
B030 B03C B03T B03H -139.2(6) . . . . ?
B030 B03C B03T B03U -102.5(6) . . . . ?
B030 B03E B03T B03C 37.5(5) . . . . ?
B030 B03E B03T B03H 100.9(6) . . . . ?
B030 B03E B03T B03U 138.4(6) . . . . ?
B030 B03E B03U C02P 98.6(6) . . . . ?
B030 B03E B03U B03H 0.9(7) . . . . ?
B030 B03E B03U B03J 64.1(7) . . . . ?
B030 B03E B03U B03T -37.4(5) . . . . ?
B030 B03T B03U C02P 0.2(8) . . . . ?
B030 B03T B03U B03E 37.5(5) . . . . ?
B030 B03T B03U B03H -100.6(6) . . . . ?
B030 B03T B03U B03J -63.1(7) . . . . ?
C031 C01K C024 Ir03 -127.0(7) . . . . ?
C031 C01K C024 C025 170.5(6) . . . . ?
C031 C01K C024 C02J -2.3(12) . . . . ?
B032 B02A B02C C00M 99.1(6) . . . . ?
B032 B02A B02C B02D 138.1(6) . . . . ?
B032 B02A B02C B02O 37.3(5) . . . . ?
B032 B02A B02D C00M 1.9(7) . . . . ?
B032 B02A B02D B02C -37.3(5) . . . . ?
B032 B02A B02D B02Q 101.5(6) . . . . ?
B032 B02A B02D B034 63.8(7) . . . . ?
B032 B02A B02N B02Q -139.0(6) . . . . ?
B032 B02A B02N B03A -37.8(5) . . . . ?
B032 B02A B02N B03F -101.3(6) . . . . ?
B032 B02A B02Q B02D -100.3(6) . . . . ?
B032 B02A B02Q B02N 36.6(5) . . . . ?
B032 B02A B02Q B034 -63.1(7) . . . . ?
B032 B02A B02Q B03F -0.4(7) . . . . ?
B032 B02C B02D C00M -96.0(6) . . . . ?
B032 B02C B02D B02A 38.0(5) . . . . ?
B032 B02C B02D B02Q 0.8(7) . . . . ?
B032 B02C B02D B034 -62.8(7) . . . . ?
B032 B02C B02O C00M 133.8(6) . . . . ?
B032 B02C B02O C01H 99.0(6) . . . . ?
B032 B02C B02O B03A 38.3(5) . . . . ?
B032 B02N B02Q B02A -37.2(5) . . . . ?
B032 B02N B02Q B02D 0.7(7) . . . . ?
B032 B02N B02Q B034 63.1(7) . . . . ?
B032 B02N B02Q B03F 100.7(6) . . . . ?
B032 B02N B03A C01H -98.8(6) . . . . ?
B032 B02N B03A B02O -37.1(5) . . . . ?
B032 B02N B03A B03F -138.7(6) . . . . ?
B032 B02N B03F C01H -2.4(7) . . . . ?
B032 B02N B03F B02Q -102.1(6) . . . . ?
B032 B02N B03F B034 -64.2(7) . . . . ?
B032 B02N B03F B03A 37.2(6) . . . . ?
B032 B02O B03A C01H 134.2(6) . . . . ?
B032 B02O B03A B02N 37.3(5) . . . . ?
B032 B02O B03A B03F 101.9(6) . . . . ?
B032 B03A B03F C01H 96.2(6) . . . . ?
B032 B03A B03F B02N -37.5(5) . . . . ?
B032 B03A B03F B02Q -0.8(7) . . . . ?
B032 B03A B03F B034 62.5(7) . . . . ?
B034 C00M C01H C01N 105.7(6) . . . . ?
B034 C00M C01H B02O -147.5(5) . . . . ?
B034 C00M C01H B03A -106.9(6) . . . . ?
B034 C00M C01H B03F -39.4(5) . . . . ?
B034 C00M B02C B02A 3.5(7) . . . . ?
B034 C00M B02C B02D -36.5(5) . . . . ?
B034 C00M B02C B02O 106.7(6) . . . . ?
B034 C00M B02C B032 66.5(7) . . . . ?
B034 C00M B02D B02A 103.0(6) . . . . ?
B034 C00M B02D B02C 142.8(6) . . . . ?
B034 C00M B02D B02Q 40.3(5) . . . . ?
B034 C00M B02O C01H 31.5(5) . . . . ?
B034 C00M B02O B02C -107.1(6) . . . . ?
B034 C00M B02O B032 -67.3(6) . . . . ?
B034 C00M B02O B03A -5.3(7) . . . . ?
B034 C01H C01N S009 -128.8(5) . . . . ?
B034 C01H C01N N00E 53.9(7) . . . . ?
B034 C01H B02O C00M -31.4(5) . . . . ?
B034 C01H B02O B02C 3.7(7) . . . . ?
B034 C01H B02O B032 65.4(6) . . . . ?
B034 C01H B02O B03A 105.4(6) . . . . ?
B034 C01H B03A B02N -4.4(7) . . . . ?
B034 C01H B03A B02O -107.2(6) . . . . ?
B034 C01H B03A B032 -67.2(7) . . . . ?
B034 C01H B03A B03F 36.5(5) . . . . ?
B034 C01H B03F B02N -102.3(6) . . . . ?
B034 C01H B03F B02Q -39.8(5) . . . . ?
B034 C01H B03F B03A -142.3(6) . . . . ?
B034 B02D B02Q B02A 137.9(6) . . . . ?
B034 B02D B02Q B02N 100.1(6) . . . . ?
B034 B02D B02Q B03F 37.8(5) . . . . ?
B034 B02Q B03F C01H 39.6(5) . . . . ?
B034 B02Q B03F B02N 137.4(6) . . . . ?
B034 B02Q B03F B03A 101.1(6) . . . . ?
B035 C00T C01E C01F -106.7(6) . . . . ?
B035 C00T C01E B03N 40.2(5) . . . . ?
B035 C00T C01E B040 147.5(6) . . . . ?
B035 C00T C01E B044 107.7(6) . . . . ?
B035 C00T B036 B038 -143.5(6) . . . . ?
B035 C00T B036 B03O -40.2(5) . . . . ?
B035 C00T B036 B03S -103.3(6) . . . . ?
B035 C00T B038 B036 35.8(6) . . . . ?
B035 C00T B038 B03S -4.8(8) . . . . ?
B035 C00T B038 B03Z -67.5(7) . . . . ?
B035 C00T B038 B040 -107.7(6) . . . . ?
B035 C00T B040 C01E -31.7(5) . . . . ?
B035 C00T B040 B038 106.7(6) . . . . ?
B035 C00T B040 B03Z 65.8(7) . . . . ?
B035 C00T B040 B044 4.4(8) . . . . ?
B035 C01E C01F S00B 122.1(5) . . . . ?
B035 C01E C01F N00G -59.9(7) . . . . ?
B035 C01E B03N B03B 102.7(6) . . . . ?
B035 C01E B03N B03O 39.2(5) . . . . ?
B035 C01E B03N B044 142.2(6) . . . . ?
B035 C01E B040 C00T 30.9(5) . . . . ?
B035 C01E B040 B038 -4.3(7) . . . . ?
B035 C01E B040 B03Z -66.5(7) . . . . ?
B035 C01E B040 B044 -106.4(6) . . . . ?
B035 C01E B044 B03B 2.5(7) . . . . ?
B035 C01E B044 B03N -36.8(6) . . . . ?
B035 C01E B044 B03Z 65.2(7) . . . . ?
B035 C01E B044 B040 105.3(6) . . . . ?
B035 B036 B038 C00T -32.5(5) . . . . ?
B035 B036 B038 B03S 101.1(7) . . . . ?
B035 B036 B038 B03Z 62.8(7) . . . . ?
B035 B036 B038 B040 0.1(8) . . . . ?
B035 B036 B03O B03B -100.6(7) . . . . ?
B035 B036 B03O B03N -38.4(6) . . . . ?
B035 B036 B03O B03S -138.2(7) . . . . ?
B035 B036 B03S B038 -101.0(6) . . . . ?
B035 B036 B03S B03B -0.2(8) . . . . ?
B035 B036 B03S B03O 37.3(6) . . . . ?
B035 B036 B03S B03Z -62.7(7) . . . . ?
B035 B03N B03O B036 38.4(6) . . . . ?
B035 B03N B03O B03B 138.1(6) . . . . ?
B035 B03N B03O B03S 101.2(6) . . . . ?
B035 B03N B044 C01E 33.7(5) . . . . ?
B035 B03N B044 B03B -101.0(6) . . . . ?
B035 B03N B044 B03Z -63.4(7) . . . . ?
B035 B03N B044 B040 -0.4(8) . . . . ?
B035 B03O B03S B036 -37.7(6) . . . . ?
B035 B03O B03S B038 -0.3(9) . . . . ?
B035 B03O B03S B03B 100.3(7) . . . . ?
B035 B03O B03S B03Z 63.5(8) . . . . ?
B036 C00T C01E C01F -145.6(6) . . . . ?
B036 C00T C01E B035 -38.9(5) . . . . ?
B036 C00T C01E B03N 1.3(7) . . . . ?
B036 C00T C01E B040 108.6(6) . . . . ?
B036 C00T C01E B044 68.8(7) . . . . ?
B036 C00T B035 C01E 139.1(6) . . . . ?
B036 C00T B035 B03N 102.5(6) . . . . ?
B036 C00T B035 B03O 40.3(6) . . . . ?
B036 C00T B038 B03S -40.5(6) . . . . ?
B036 C00T B038 B03Z -103.2(7) . . . . ?
B036 C00T B038 B040 -143.5(6) . . . . ?
B036 C00T B040 C01E -102.4(6) . . . . ?
B036 C00T B040 B038 36.0(6) . . . . ?
B036 C00T B040 B03Z -4.9(7) . . . . ?
B036 C00T B040 B044 -66.3(7) . . . . ?
B036 B035 B03N C01E 96.9(6) . . . . ?
B036 B035 B03N B03B 0.2(8) . . . . ?
B036 B035 B03N B03O -37.8(6) . . . . ?
B036 B035 B03N B044 63.5(7) . . . . ?
B036 B035 B03O B03B 100.8(6) . . . . ?
B036 B035 B03O B03N 137.6(6) . . . . ?
B036 B035 B03O B03S 37.2(6) . . . . ?
B036 B038 B03S B03B -100.4(7) . . . . ?
B036 B038 B03S B03O -37.1(6) . . . . ?
B036 B038 B03S B03Z -137.5(7) . . . . ?
B036 B038 B03Z B03B 0.3(8) . . . . ?
B036 B038 B03Z B03S 38.1(6) . . . . ?
B036 B038 B03Z B040 -101.6(6) . . . . ?
B036 B038 B03Z B044 -62.7(8) . . . . ?
B036 B038 B040 C00T -32.6(5) . . . . ?
B036 B038 B040 C01E 2.4(7) . . . . ?
B036 B038 B040 B03Z 100.3(7) . . . . ?
B036 B038 B040 B044 62.3(7) . . . . ?
B036 B03O B03S B038 37.3(6) . . . . ?
B036 B03O B03S B03B 138.0(7) . . . . ?
B036 B03O B03S B03Z 101.2(7) . . . . ?
B036 B03S B03Z B038 -38.1(6) . . . . ?
B036 B03S B03Z B03B 100.0(7) . . . . ?
B036 B03S B03Z B040 -1.6(8) . . . . ?
B036 B03S B03Z B044 62.9(8) . . . . ?
C037 C03Q C03Y Ir06 -63.7(6) . . . . ?
C037 C03Q C03Y C039 -2.1(9) . . . . ?
C037 C03Q C03Y C04H 176.8(9) . . . . ?
B038 C00T C01E C01F 145.9(6) . . . . ?
B038 C00T C01E B035 -107.4(6) . . . . ?
B038 C00T C01E B03N -67.2(7) . . . . ?
B038 C00T C01E B040 40.1(6) . . . . ?
B038 C00T C01E B044 0.3(7) . . . . ?
B038 C00T B035 C01E 103.3(6) . . . . ?
B038 C00T B035 B036 -35.7(6) . . . . ?
B038 C00T B035 B03N 66.8(7) . . . . ?
B038 C00T B035 B03O 4.6(8) . . . . ?
B038 C00T B036 B035 143.5(6) . . . . ?
B038 C00T B036 B03O 103.3(6) . . . . ?
B038 C00T B036 B03S 40.2(5) . . . . ?
B038 C00T B040 C01E -138.4(6) . . . . ?
B038 C00T B040 B03Z -40.8(5) . . . . ?
B038 C00T B040 B044 -102.3(6) . . . . ?
B038 B036 B03O B035 100.8(7) . . . . ?
B038 B036 B03O B03B 0.2(8) . . . . ?
B038 B036 B03O B03N 62.4(8) . . . . ?
B038 B036 B03O B03S -37.4(6) . . . . ?
B038 B036 B03S B03B 100.8(7) . . . . ?
B038 B036 B03S B03O 138.2(7) . . . . ?
B038 B036 B03S B03Z 38.3(6) . . . . ?
B038 B03S B03Z B03B 138.1(6) . . . . ?
B038 B03S B03Z B040 36.4(6) . . . . ?
B038 B03S B03Z B044 101.0(6) . . . . ?
B038 B03Z B040 C00T 39.4(5) . . . . ?
B038 B03Z B040 C01E 98.2(6) . . . . ?
B038 B03Z B040 B044 137.0(7) . . . . ?
B038 B03Z B044 C01E 1.5(9) . . . . ?
B038 B03Z B044 B03B 100.0(7) . . . . ?
B038 B03Z B044 B03N 62.8(8) . . . . ?
B038 B03Z B044 B040 -38.8(6) . . . . ?
B038 B040 B044 C01E -95.5(6) . . . . ?
B038 B040 B044 B03B 1.3(8) . . . . ?
B038 B040 B044 B03N -61.9(7) . . . . ?
B038 B040 B044 B03Z 38.3(6) . . . . ?
B03A C01H C01N S009 19.1(8) . . . . ?
B03A C01H C01N N00E -158.2(6) . . . . ?
B03A C01H B02O C00M -136.8(5) . . . . ?
B03A C01H B02O B02C -101.6(6) . . . . ?
B03A C01H B02O B032 -40.0(5) . . . . ?
B03A C01H B034 C00M 101.5(6) . . . . ?
B03A C01H B034 B02D 66.5(6) . . . . ?
B03A C01H B034 B02Q 3.8(7) . . . . ?
B03A C01H B034 B03F -36.5(5) . . . . ?
B03A C01H B03F B02N 39.9(5) . . . . ?
B03A C01H B03F B02Q 102.5(6) . . . . ?
B03A C01H B03F B034 142.3(6) . . . . ?
B03A B02N B02Q B02A -101.4(6) . . . . ?
B03A B02N B02Q B02D -63.5(7) . . . . ?
B03A B02N B02Q B034 -1.0(8) . . . . ?
B03A B02N B02Q B03F 36.5(5) . . . . ?
B03A B02N B032 B02A 138.1(6) . . . . ?
B03A B02N B032 B02C 100.8(6) . . . . ?
B03A B02N B032 B02O 36.9(5) . . . . ?
B03A B02N B03F C01H -39.6(5) . . . . ?
B03A B02N B03F B02Q -139.3(6) . . . . ?
B03A B02N B03F B034 -101.4(6) . . . . ?
B03A B02O B032 B02A -99.6(6) . . . . ?
B03A B02O B032 B02C -136.9(6) . . . . ?
B03A B02O B032 B02N -36.6(5) . . . . ?
B03B B03N B03O B035 -138.1(6) . . . . ?
B03B B03N B03O B036 -99.8(7) . . . . ?
B03B B03N B03O B03S -36.9(6) . . . . ?
B03B B03N B044 C01E 134.7(6) . . . . ?
B03B B03N B044 B03Z 37.6(6) . . . . ?
B03B B03N B044 B040 100.6(7) . . . . ?
B03B B03O B03S B036 -138.0(7) . . . . ?
B03B B03O B03S B038 -100.6(7) . . . . ?
B03B B03O B03S B03Z -36.8(6) . . . . ?
B03B B03S B03Z B038 -138.1(6) . . . . ?
B03B B03S B03Z B040 -101.6(7) . . . . ?
B03B B03S B03Z B044 -37.1(6) . . . . ?
B03B B03Z B040 C00T -60.8(8) . . . . ?
B03B B03Z B040 C01E -2.0(8) . . . . ?
B03B B03Z B040 B038 -100.2(7) . . . . ?
B03B B03Z B040 B044 36.9(6) . . . . ?
B03B B03Z B044 C01E -98.5(7) . . . . ?
B03B B03Z B044 B03N -37.2(6) . . . . ?
B03B B03Z B044 B040 -138.8(7) . . . . ?
B03C B02F B02R Ir01 -160.0(4) . . . . ?
B03C B02F B02R C012 92.4(5) . . . . ?
B03C B02F B02R C02P 59.5(6) . . . . ?
B03C B02F B02R B030 -37.0(5) . . . . ?
B03C B02F B02R B03E 0.4(7) . . . . ?
B03C B02F B02W C012 -132.8(6) . . . . ?
B03C B02F B02W B03H -37.4(6) . . . . ?
B03C B02F B02W B03J -100.7(6) . . . . ?
B03C B02F B030 B02R 138.9(6) . . . . ?
B03C B02F B030 B03E 100.5(6) . . . . ?
B03C B02F B030 B03T 37.3(6) . . . . ?
B03C B02W B03H B03J -139.2(6) . . . . ?
B03C B02W B03H B03T -38.9(6) . . . . ?
B03C B02W B03H B03U -100.7(6) . . . . ?
B03C B02W B03J C012 -96.6(5) . . . . ?
B03C B02W B03J C02P -63.2(6) . . . . ?
B03C B02W B03J B03H 37.3(5) . . . . ?
B03C B02W B03J B03U -1.8(7) . . . . ?
B03C B030 B03E C02P 60.7(6) . . . . ?
B03C B030 B03E B02R 102.0(5) . . . . ?
B03C B030 B03E B03T -37.8(5) . . . . ?
B03C B030 B03E B03U -1.1(6) . . . . ?
B03C B030 B03T B03E 138.2(6) . . . . ?
B03C B030 B03T B03H 36.6(6) . . . . ?
B03C B030 B03T B03U 100.0(6) . . . . ?
B03C B03H B03J C012 2.5(7) . . . . ?
B03C B03H B03J C02P 61.4(7) . . . . ?
B03C B03H B03J B02W -36.0(5) . . . . ?
B03C B03H B03J B03U 100.5(6) . . . . ?
B03C B03H B03T B030 -36.8(6) . . . . ?
B03C B03H B03T B03E -100.5(6) . . . . ?
B03C B03H B03T B03U -138.8(5) . . . . ?
B03C B03H B03U C02P -60.9(7) . . . . ?
B03C B03H B03U B03E -0.3(7) . . . . ?
B03C B03H B03U B03J -100.9(6) . . . . ?
B03C B03H B03U B03T 37.1(5) . . . . ?
B03C B03T B03U C02P 64.2(7) . . . . ?
B03C B03T B03U B03E 101.4(6) . . . . ?
B03C B03T B03U B03H -36.7(5) . . . . ?
B03C B03T B03U B03J 0.8(7) . . . . ?
C03D C01J C01T Ir04 -122.7(7) . . . . ?
C03D C01J C01T C01B 171.9(7) . . . . ?
C03D C01J C01T C03K -0.3(12) . . . . ?
B03E C02P B02R Ir01 133.1(7) . . . . ?
B03E C02P B02R C012 -135.1(6) . . . . ?
B03E C02P B02R B02F -101.3(5) . . . . ?
B03E C02P B02R B030 -39.7(5) . . . . ?
B03E C02P B03J C012 99.3(6) . . . . ?
B03E C02P B03J B02W 65.7(6) . . . . ?
B03E C02P B03J B03H 2.9(8) . . . . ?
B03E C02P B03J B03U -37.1(6) . . . . ?
B03E C02P B03U B03H 102.2(7) . . . . ?
B03E C02P B03U B03J 141.8(7) . . . . ?
B03E C02P B03U B03T 38.2(6) . . . . ?
B03E B02R B030 B02F -137.6(6) . . . . ?
B03E B02R B030 B03C -100.7(6) . . . . ?
B03E B02R B030 B03T -36.0(5) . . . . ?
B03E B030 B03C B02F -101.7(5) . . . . ?
B03E B030 B03C B02W -62.0(7) . . . . ?
B03E B030 B03C B03H 0.9(6) . . . . ?
B03E B030 B03C B03T 37.2(5) . . . . ?
B03E B030 B03T B03C -138.2(6) . . . . ?
B03E B030 B03T B03H -101.6(7) . . . . ?
B03E B030 B03T B03U -38.2(6) . . . . ?
B03E B03T B03U C02P -37.3(5) . . . . ?
B03E B03T B03U B03H -138.1(6) . . . . ?
B03E B03T B03U B03J -100.6(6) . . . . ?
B03F C01H C01N S009 -56.8(7) . . . . ?
B03F C01H C01N N00E 125.9(6) . . . . ?
B03F C01H B02O C00M -101.3(6) . . . . ?
B03F C01H B02O B02C -66.2(6) . . . . ?
B03F C01H B02O B032 -4.5(7) . . . . ?
B03F C01H B02O B03A 35.4(5) . . . . ?
B03F C01H B034 C00M 138.0(5) . . . . ?
B03F C01H B034 B02D 102.9(6) . . . . ?
B03F C01H B034 B02Q 40.2(5) . . . . ?
B03F C01H B03A B02N -40.9(5) . . . . ?
B03F C01H B03A B02O -143.7(6) . . . . ?
B03F C01H B03A B032 -103.7(6) . . . . ?
B03F B02N B02Q B02A -137.9(6) . . . . ?
B03F B02N B02Q B02D -100.0(6) . . . . ?
B03F B02N B02Q B034 -37.6(5) . . . . ?
B03F B02N B032 B02A 101.1(6) . . . . ?
B03F B02N B032 B02C 63.8(7) . . . . ?
B03F B02N B032 B02O -0.1(8) . . . . ?
B03F B02N B032 B03A -37.0(5) . . . . ?
B03F B02N B03A C01H 39.9(5) . . . . ?
B03F B02N B03A B02O 101.6(6) . . . . ?
B03F B02N B03A B032 138.7(6) . . . . ?
B03F B02Q B034 C00M -98.0(6) . . . . ?
B03F B02Q B034 C01H -39.0(5) . . . . ?
B03F B02Q B034 B02D -137.1(6) . . . . ?
B03G B01G B026 Ir02 159.9(4) . . . . ?
B03G B01G B026 C00N -93.3(6) . . . . ?
B03G B01G B026 C01Y -60.4(6) . . . . ?
B03G B01G B026 B02V 35.5(5) . . . . ?
B03G B01G B026 B02X -1.9(7) . . . . ?
B03G B01G B02I C00N 132.6(6) . . . . ?
B03G B01G B02I B02S 101.1(6) . . . . ?
B03G B01G B02I B03V 37.6(6) . . . . ?
B03G B01G B02V B026 -140.3(6) . . . . ?
B03G B01G B02V B02X -101.4(6) . . . . ?
B03G B01G B02V B03X -37.7(6) . . . . ?
B03G B02I B02S C00N 96.8(5) . . . . ?
B03G B02I B02S C01Y 63.0(6) . . . . ?
B03G B02I B02S B03M 2.4(7) . . . . ?
B03G B02I B02S B03V -36.9(5) . . . . ?
B03G B02I B03V B02S 139.7(6) . . . . ?
B03G B02I B03V B03M 100.3(6) . . . . ?
B03G B02I B03V B03X 38.3(6) . . . . ?
B03G B02V B02X C01Y -61.3(6) . . . . ?
B03G B02V B02X B026 -102.6(5) . . . . ?
B03G B02V B02X B03M 0.8(7) . . . . ?
B03G B02V B02X B03X 37.2(5) . . . . ?
B03G B02V B03X B02X -138.8(6) . . . . ?
B03G B02V B03X B03M -101.5(6) . . . . ?
B03G B02V B03X B03V -37.5(6) . . . . ?
B03G B03V B03X B02V 37.3(6) . . . . ?
B03G B03V B03X B02X 100.8(6) . . . . ?
B03G B03V B03X B03M 139.0(6) . . . . ?
B03H B02W B03C B02F 139.5(6) . . . . ?
B03H B02W B03C B030 100.4(6) . . . . ?
B03H B02W B03C B03T 38.5(5) . . . . ?
B03H B02W B03J C012 -133.9(5) . . . . ?
B03H B02W B03J C02P -100.5(6) . . . . ?
B03H B02W B03J B03U -39.1(5) . . . . ?
B03H B03C B03T B030 139.2(6) . . . . ?
B03H B03C B03T B03E 101.8(7) . . . . ?
B03H B03C B03T B03U 36.7(5) . . . . ?
B03H B03J B03U C02P -134.8(7) . . . . ?
B03H B03J B03U B03E -101.4(7) . . . . ?
B03H B03J B03U B03T -38.4(6) . . . . ?
B03H B03T B03U C02P 100.9(6) . . . . ?
B03H B03T B03U B03E 138.1(6) . . . . ?
B03H B03T B03U B03J 37.5(5) . . . . ?
C03I C037 C03Q Ir06 -59.1(5) . . . . ?
C03I C037 C03Q C03Y 2.8(9) . . . . ?
C03I C037 C03Q C04O 177.9(9) . . . . ?
C03I C039 C03Y Ir06 62.4(5) . . . . ?
C03I C039 C03Y C03Q 0.5(9) . . . . ?
C03I C039 C03Y C04H -178.3(9) . . . . ?
B03J C012 C018 S007 175.9(5) . . . . ?
B03J C012 C018 N00D -6.8(9) . . . . ?
B03J C012 B02F Ir05 -159.3(4) . . . . ?
B03J C012 B02F B02R 108.6(6) . . . . ?
B03J C012 B02F B02W -35.4(5) . . . . ?
B03J C012 B02F B030 65.9(6) . . . . ?
B03J C012 B02F B03C 4.1(7) . . . . ?
B03J C012 C02P B02R -147.9(5) . . . . ?
B03J C012 C02P B03E -106.6(6) . . . . ?
B03J C012 C02P B03U -39.2(5) . . . . ?
B03J C012 B02R Ir01 157.2(5) . . . . ?
B03J C012 B02R B02F -108.5(6) . . . . ?
B03J C012 B02R C02P 32.1(6) . . . . ?
B03J C012 B02R B030 -65.5(7) . . . . ?
B03J C012 B02R B03E -4.9(7) . . . . ?
B03J C012 B02W B02F 144.7(5) . . . . ?
B03J C012 B02W B03C 103.4(6) . . . . ?
B03J C012 B02W B03H 39.7(5) . . . . ?
B03J C02P B02R Ir01 -122.4(6) . . . . ?
B03J C02P B02R C012 -30.5(5) . . . . ?
B03J C02P B02R B02F 3.2(6) . . . . ?
B03J C02P B02R B030 64.9(6) . . . . ?
B03J C02P B02R B03E 104.5(6) . . . . ?
B03J C02P B03E B02R -106.1(6) . . . . ?
B03J C02P B03E B030 -65.3(7) . . . . ?
B03J C02P B03E B03T -2.2(8) . . . . ?
B03J C02P B03E B03U 35.9(6) . . . . ?
B03J C02P B03U B03E -141.8(7) . . . . ?
B03J C02P B03U B03H -39.6(6) . . . . ?
B03J C02P B03U B03T -103.6(7) . . . . ?
B03J B02W B03C B02F 103.2(6) . . . . ?
B03J B02W B03C B030 64.2(7) . . . . ?
B03J B02W B03C B03H -36.3(5) . . . . ?
B03J B02W B03C B03T 2.2(7) . . . . ?
B03J B02W B03H B03C 139.2(6) . . . . ?
B03J B02W B03H B03T 100.3(7) . . . . ?
B03J B02W B03H B03U 38.5(6) . . . . ?
B03J B03H B03T B030 64.8(8) . . . . ?
B03J B03H B03T B03C 101.6(6) . . . . ?
B03J B03H B03T B03E 1.2(8) . . . . ?
B03J B03H B03T B03U -37.1(6) . . . . ?
B03J B03H B03U C02P 40.0(5) . . . . ?
B03J B03H B03U B03E 100.6(6) . . . . ?
B03J B03H B03U B03T 138.0(6) . . . . ?
B03L C029 B03P C01L 138.6(7) . . . . ?
B03L C029 B03P B041 102.4(7) . . . . ?
B03L C029 B03P B043 38.5(7) . . . . ?
B03L C029 B047 C01L -104.0(7) . . . . ?
B03L C029 B047 B045 -67.1(8) . . . . ?
B03L C029 B047 B04C 35.5(7) . . . . ?
B03L C029 B047 B04J -5.7(10) . . . . ?
B03L C029 B04C B047 -143.5(8) . . . . ?
B03L C029 B04C B04D -41.9(7) . . . . ?
B03L C029 B04C B04J -102.4(9) . . . . ?
B03L B03P B041 C01L 94.6(7) . . . . ?
B03L B03P B041 B043 -39.6(8) . . . . ?
B03L B03P B041 B045 61.2(9) . . . . ?
B03L B03P B041 B04G -2.4(11) . . . . ?
B03L B03P B043 B041 135.6(9) . . . . ?
B03L B03P B043 B04D 38.3(8) . . . . ?
B03L B03P B043 B04G 99.3(9) . . . . ?
B03L B043 B04D B04C 34.6(8) . . . . ?
B03L B043 B04D B04G 138.3(9) . . . . ?
B03L B043 B04D B04J 100.3(10) . . . . ?
B03L B043 B04G B041 100.4(8) . . . . ?
B03L B043 B04G B045 63.3(10) . . . . ?
B03L B043 B04G B04D -36.4(7) . . . . ?
B03L B043 B04G B04J -0.7(9) . . . . ?
B03L B04C B04D B043 -34.7(8) . . . . ?
B03L B04C B04D B04G -98.9(10) . . . . ?
B03L B04C B04D B04J -138.7(8) . . . . ?
B03L B04C B04J B045 -62.4(11) . . . . ?
B03L B04C B04J B047 -101.6(8) . . . . ?
B03L B04C B04J B04D 37.3(7) . . . . ?
B03L B04C B04J B04G -0.4(9) . . . . ?
B03L B04D B04G B041 -2.7(14) . . . . ?
B03L B04D B04G B043 37.0(8) . . . . ?
B03L B04D B04G B045 -65.6(12) . . . . ?
B03L B04D B04G B04J -102.4(9) . . . . ?
B03L B04D B04J B045 64.4(11) . . . . ?
B03L B04D B04J B047 -0.1(12) . . . . ?
B03L B04D B04J B04C -36.7(7) . . . . ?
B03L B04D B04J B04G 100.5(9) . . . . ?
B03M C01Y B026 Ir02 -170.4(5) . . . . ?
B03M C01Y B026 C00N 98.6(6) . . . . ?
B03M C01Y B026 B01G 64.7(6) . . . . ?
B03M C01Y B026 B02V 2.6(7) . . . . ?
B03M C01Y B026 B02X -36.8(6) . . . . ?
B03M C01Y B02S C00N -136.7(6) . . . . ?
B03M C01Y B02S B02I -102.6(6) . . . . ?
B03M C01Y B02S B03V -40.0(6) . . . . ?
B03M C01Y B02X B026 142.4(6) . . . . ?
B03M C01Y B02X B02V 101.8(6) . . . . ?
B03M C01Y B02X B03X 39.1(6) . . . . ?
B03M B02S B03V B02I -136.1(6) . . . . ?
B03M B02S B03V B03G -100.3(6) . . . . ?
B03M B02S B03V B03X -37.1(6) . . . . ?
B03M B02X B03X B02V 138.9(6) . . . . ?
B03M B02X B03X B03G 102.1(6) . . . . ?
B03M B02X B03X B03V 38.0(6) . . . . ?
B03M B03V B03X B02V -101.7(6) . . . . ?
B03M B03V B03X B02X -38.2(6) . . . . ?
B03M B03V B03X B03G -139.0(6) . . . . ?
B03N C01E C01F S00B 48.8(8) . . . . ?
B03N C01E C01F N00G -133.1(7) . . . . ?
B03N C01E B035 C00T -137.0(6) . . . . ?
B03N C01E B035 B036 -101.8(6) . . . . ?
B03N C01E B035 B03O -39.7(5) . . . . ?
B03N C01E B040 C00T 100.4(6) . . . . ?
B03N C01E B040 B038 65.2(7) . . . . ?
B03N C01E B040 B03Z 3.0(8) . . . . ?
B03N C01E B040 B044 -36.8(6) . . . . ?
B03N C01E B044 B03B 39.3(6) . . . . ?
B03N C01E B044 B03Z 102.0(7) . . . . ?
B03N C01E B044 B040 142.1(6) . . . . ?
B03N B035 B036 C00T -95.6(6) . . . . ?
B03N B035 B036 B038 -63.4(7) . . . . ?
B03N B035 B036 B03O 37.9(6) . . . . ?
B03N B035 B036 B03S 0.0(8) . . . . ?
B03N B035 B03O B036 -137.6(6) . . . . ?
B03N B035 B03O B03B -36.8(5) . . . . ?
B03N B035 B03O B03S -100.4(7) . . . . ?
B03N B03B B03O B035 37.6(5) . . . . ?
B03N B03B B03O B036 101.5(6) . . . . ?
B03N B03B B03O B03S 138.8(6) . . . . ?
B03N B03B B03S B036 0.3(9) . . . . ?
B03N B03B B03S B038 63.8(8) . . . . ?
B03N B03B B03S B03O -36.9(6) . . . . ?
B03N B03B B03S B03Z 101.4(7) . . . . ?
B03N B03B B03Z B038 -63.7(8) . . . . ?
B03N B03B B03Z B03S -100.6(7) . . . . ?
B03N B03B B03Z B040 0.5(9) . . . . ?
B03N B03B B03Z B044 37.9(6) . . . . ?
B03N B03B B044 C01E -38.9(5) . . . . ?
B03N B03B B044 B03Z -138.1(6) . . . . ?
B03N B03B B044 B040 -101.5(6) . . . . ?
B03N B03O B03S B036 -101.7(6) . . . . ?
B03N B03O B03S B038 -64.4(8) . . . . ?
B03N B03O B03S B03B 36.3(6) . . . . ?
B03N B03O B03S B03Z -0.5(8) . . . . ?
B03O B035 B036 C00T -133.5(6) . . . . ?
B03O B035 B036 B038 -101.3(7) . . . . ?
B03O B035 B036 B03S -37.9(6) . . . . ?
B03O B035 B03N C01E 134.7(6) . . . . ?
B03O B035 B03N B03B 38.0(6) . . . . ?
B03O B035 B03N B044 101.3(7) . . . . ?
B03O B036 B038 C00T -95.6(6) . . . . ?
B03O B036 B038 B03S 38.0(6) . . . . ?
B03O B036 B038 B03Z -0.3(8) . . . . ?
B03O B036 B038 B040 -63.0(7) . . . . ?
B03O B036 B03S B038 -138.2(7) . . . . ?
B03O B036 B03S B03B -37.5(6) . . . . ?
B03O B036 B03S B03Z -100.0(7) . . . . ?
B03O B03B B03N C01E -99.0(6) . . . . ?
B03O B03B B03N B035 -37.1(6) . . . . ?
B03O B03B B03N B044 -137.9(6) . . . . ?
B03O B03B B03S B036 37.2(6) . . . . ?
B03O B03B B03S B038 100.7(7) . . . . ?
B03O B03B B03S B03Z 138.3(6) . . . . ?
B03O B03B B03Z B038 -0.2(8) . . . . ?
B03O B03B B03Z B03S -37.1(6) . . . . ?
B03O B03B B03Z B040 64.0(8) . . . . ?
B03O B03B B03Z B044 101.4(6) . . . . ?
B03O B03B B044 C01E -1.2(8) . . . . ?
B03O B03B B044 B03N 37.7(6) . . . . ?
B03O B03B B044 B03Z -100.4(6) . . . . ?
B03O B03B B044 B040 -63.8(7) . . . . ?
B03O B03N B044 C01E 96.4(6) . . . . ?
B03O B03N B044 B03B -38.3(5) . . . . ?
B03O B03N B044 B03Z -0.7(7) . . . . ?
B03O B03N B044 B040 62.3(7) . . . . ?
B03O B03S B03Z B038 -100.9(6) . . . . ?
B03O B03S B03Z B03B 37.2(6) . . . . ?
B03O B03S B03Z B040 -64.5(8) . . . . ?
B03O B03S B03Z B044 0.1(8) . . . . ?
B03P C01L C021 S00A 127.4(6) . . . . ?
B03P C01L C021 N00I -54.1(8) . . . . ?
B03P C01L C029 B03L -40.4(7) . . . . ?
B03P C01L C029 B047 -147.3(7) . . . . ?
B03P C01L C029 B04C -108.7(8) . . . . ?
B03P C01L B041 B043 39.4(8) . . . . ?
B03P C01L B041 B045 142.3(7) . . . . ?
B03P C01L B041 B04G 101.6(8) . . . . ?
B03P C01L B045 B041 -35.8(7) . . . . ?
B03P C01L B045 B047 107.1(7) . . . . ?
B03P C01L B045 B04G 5.2(10) . . . . ?
B03P C01L B045 B04J 68.6(11) . . . . ?
B03P C01L B047 C029 31.3(6) . . . . ?
B03P C01L B047 B045 -104.7(7) . . . . ?
B03P C01L B047 B04C -3.4(9) . . . . ?
B03P C01L B047 B04J -66.0(9) . . . . ?
B03P C029 B03L B043 -38.3(8) . . . . ?
B03P C029 B03L B04C -143.5(8) . . . . ?
B03P C029 B03L B04D -102.1(8) . . . . ?
B03P C029 B047 C01L -32.1(6) . . . . ?
B03P C029 B047 B045 4.8(8) . . . . ?
B03P C029 B047 B04C 107.4(8) . . . . ?
B03P C029 B047 B04J 66.1(9) . . . . ?
B03P C029 B04C B03L 36.5(7) . . . . ?
B03P C029 B04C B047 -107.1(8) . . . . ?
B03P C029 B04C B04D -5.4(10) . . . . ?
B03P C029 B04C B04J -65.9(10) . . . . ?
B03P B03L B043 B041 -39.0(8) . . . . ?
B03P B03L B043 B04D -136.3(9) . . . . ?
B03P B03L B043 B04G -100.3(8) . . . . ?
B03P B03L B04C C029 -32.7(6) . . . . ?
B03P B03L B04C B047 -0.1(10) . . . . ?
B03P B03L B04C B04D 99.5(8) . . . . ?
B03P B03L B04C B04J 63.3(9) . . . . ?
B03P B03L B04D B043 38.5(7) . . . . ?
B03P B03L B04D B04C -102.6(8) . . . . ?
B03P B03L B04D B04G 1.1(12) . . . . ?
B03P B03L B04D B04J -64.7(11) . . . . ?
B03P B041 B043 B03L 39.7(8) . . . . ?
B03P B041 B043 B04D 101.3(8) . . . . ?
B03P B041 B043 B04G 138.2(9) . . . . ?
B03P B041 B045 C01L 33.7(6) . . . . ?
B03P B041 B045 B047 0.8(9) . . . . ?
B03P B041 B045 B04G -99.7(8) . . . . ?
B03P B041 B045 B04J -62.3(9) . . . . ?
B03P B041 B04G B043 -36.6(8) . . . . ?
B03P B041 B04G B045 101.8(8) . . . . ?
B03P B041 B04G B04D 3.2(14) . . . . ?
B03P B041 B04G B04J 65.1(12) . . . . ?
B03P B043 B04D B03L -39.1(7) . . . . ?
B03P B043 B04D B04C -4.5(11) . . . . ?
B03P B043 B04D B04G 99.1(9) . . . . ?
B03P B043 B04D B04J 61.2(11) . . . . ?
B03P B043 B04G B041 36.7(7) . . . . ?
B03P B043 B04G B045 -0.4(11) . . . . ?
B03P B043 B04G B04D -100.1(8) . . . . ?
B03P B043 B04G B04J -64.3(9) . . . . ?
C03Q C037 C03I Ir06 59.4(6) . . . . ?
C03Q C037 C03I C039 -2.6(9) . . . . ?
C03Q C037 C03I C042 -176.9(8) . . . . ?
C03R C020 C025 Ir03 118.9(7) . . . . ?
C03R C020 C025 C024 -179.2(7) . . . . ?
C03R C020 C025 C02Y -2.0(12) . . . . ?
B03S B036 B038 C00T -133.5(6) . . . . ?
B03S B036 B038 B03Z -38.3(6) . . . . ?
B03S B036 B038 B040 -100.9(7) . . . . ?
B03S B036 B03O B035 138.2(7) . . . . ?
B03S B036 B03O B03B 37.6(6) . . . . ?
B03S B036 B03O B03N 99.8(7) . . . . ?
B03S B038 B03Z B03B -37.7(6) . . . . ?
B03S B038 B03Z B040 -139.7(6) . . . . ?
B03S B038 B03Z B044 -100.8(8) . . . . ?
B03S B038 B040 C00T -96.5(6) . . . . ?
B03S B038 B040 C01E -61.5(7) . . . . ?
B03S B038 B040 B03Z 36.4(6) . . . . ?
B03S B038 B040 B044 -1.6(7) . . . . ?
B03S B03B B03N C01E -62.3(8) . . . . ?
B03S B03B B03N B035 -0.4(9) . . . . ?
B03S B03B B03N B03O 36.8(6) . . . . ?
B03S B03B B03N B044 -101.1(7) . . . . ?
B03S B03B B03O B035 -101.2(6) . . . . ?
B03S B03B B03O B036 -37.2(6) . . . . ?
B03S B03B B03O B03N -138.8(6) . . . . ?
B03S B03B B03Z B038 36.9(6) . . . . ?
B03S B03B B03Z B040 101.1(7) . . . . ?
B03S B03B B03Z B044 138.5(6) . . . . ?
B03S B03B B044 C01E 62.1(7) . . . . ?
B03S B03B B044 B03N 101.0(7) . . . . ?
B03S B03B B044 B03Z -37.2(6) . . . . ?
B03S B03B B044 B040 -0.5(8) . . . . ?
B03S B03Z B040 C00T 3.7(8) . . . . ?
B03S B03Z B040 C01E 62.5(7) . . . . ?
B03S B03Z B040 B038 -35.7(6) . . . . ?
B03S B03Z B040 B044 101.4(7) . . . . ?
B03S B03Z B044 C01E -61.0(8) . . . . ?
B03S B03Z B044 B03B 37.6(6) . . . . ?
B03S B03Z B044 B03N 0.4(8) . . . . ?
B03S B03Z B044 B040 -101.2(7) . . . . ?
B03T B030 B03C B02F -139.0(6) . . . . ?
B03T B030 B03C B02W -99.3(6) . . . . ?
B03T B030 B03C B03H -36.3(5) . . . . ?
B03T B030 B03E C02P 98.5(6) . . . . ?
B03T B030 B03E B02R 139.8(6) . . . . ?
B03T B030 B03E B03U 36.7(5) . . . . ?
B03T B03C B03H B02W -136.3(6) . . . . ?
B03T B03C B03H B03J -99.5(6) . . . . ?
B03T B03C B03H B03U -36.4(5) . . . . ?
B03T B03E B03U C02P 136.0(6) . . . . ?
B03T B03E B03U B03H 38.2(5) . . . . ?
B03T B03E B03U B03J 101.4(7) . . . . ?
B03T B03H B03J C012 -61.3(7) . . . . ?
B03T B03H B03J C02P -2.4(8) . . . . ?
B03T B03H B03J B02W -99.8(6) . . . . ?
B03T B03H B03J B03U 36.8(6) . . . . ?
B03T B03H B03U C02P -98.0(6) . . . . ?
B03T B03H B03U B03E -37.4(5) . . . . ?
B03T B03H B03U B03J -138.0(6) . . . . ?
B03U C02P B02R Ir01 170.4(5) . . . . ?
B03U C02P B02R C012 -97.7(6) . . . . ?
B03U C02P B02R B02F -64.0(6) . . . . ?
B03U C02P B02R B030 -2.4(7) . . . . ?
B03U C02P B02R B03E 37.3(6) . . . . ?
B03U C02P B03E B02R -142.0(6) . . . . ?
B03U C02P B03E B030 -101.2(6) . . . . ?
B03U C02P B03E B03T -38.1(6) . . . . ?
B03U C02P B03J C012 136.4(6) . . . . ?
B03U C02P B03J B02W 102.7(6) . . . . ?
B03U C02P B03J B03H 40.0(6) . . . . ?
B03U B03E B03T B030 -138.4(6) . . . . ?
B03U B03E B03T B03C -100.9(6) . . . . ?
B03U B03E B03T B03H -37.5(6) . . . . ?
B03U B03H B03J C012 -98.0(6) . . . . ?
B03U B03H B03J C02P -39.2(5) . . . . ?
B03U B03H B03J B02W -136.6(6) . . . . ?
B03U B03H B03T B030 102.0(6) . . . . ?
B03U B03H B03T B03C 138.8(5) . . . . ?
B03U B03H B03T B03E 38.3(6) . . . . ?
B03V B02I B02S C00N 133.7(5) . . . . ?
B03V B02I B02S C01Y 99.9(6) . . . . ?
B03V B02I B02S B03M 39.3(5) . . . . ?
B03V B02I B03G B01G -139.4(6) . . . . ?
B03V B02I B03G B02V -100.8(6) . . . . ?
B03V B02I B03G B03X -38.3(5) . . . . ?
B03V B02S B03M C01Y 134.6(6) . . . . ?
B03V B02S B03M B02X 100.9(7) . . . . ?
B03V B02S B03M B03X 37.7(6) . . . . ?
B03V B03G B03X B02V -138.4(6) . . . . ?
B03V B03G B03X B02X -101.6(7) . . . . ?
B03V B03G B03X B03M -37.0(5) . . . . ?
B03V B03M B03X B02V 100.9(6) . . . . ?
B03V B03M B03X B02X 137.8(5) . . . . ?
B03V B03M B03X B03G 37.1(5) . . . . ?
C03W C01C C01K Ir03 -123.5(7) . . . . ?
C03W C01C C01K C024 177.8(7) . . . . ?
C03W C01C C01K C031 3.7(11) . . . . ?
C03W C01C C020 Ir03 122.2(7) . . . . ?
C03W C01C C020 C025 -176.4(7) . . . . ?
C03W C01C C020 C03R 3.1(11) . . . . ?
B03X B02V B02X C01Y -98.6(6) . . . . ?
B03X B02V B02X B026 -139.8(6) . . . . ?
B03X B02V B02X B03M -36.5(5) . . . . ?
B03X B02V B03G B01G 138.4(6) . . . . ?
B03X B02V B03G B02I 99.7(7) . . . . ?
B03X B02V B03G B03V 36.9(5) . . . . ?
B03X B02X B03M C01Y -134.9(6) . . . . ?
B03X B02X B03M B02S -100.3(7) . . . . ?
B03X B02X B03M B03V -38.1(5) . . . . ?
B03X B03G B03V B02I 136.5(6) . . . . ?
B03X B03G B03V B02S 100.2(6) . . . . ?
B03X B03G B03V B03M 36.2(5) . . . . ?
B03X B03M B03V B02I -98.7(6) . . . . ?
B03X B03M B03V B02S -138.0(6) . . . . ?
B03X B03M B03V B03G -36.5(5) . . . . ?
C03Y C039 C03I Ir06 -62.7(6) . . . . ?
C03Y C039 C03I C037 1.2(9) . . . . ?
C03Y C039 C03I C042 175.6(8) . . . . ?
B03Z B038 B03S B036 137.5(7) . . . . ?
B03Z B038 B03S B03B 37.1(6) . . . . ?
B03Z B038 B03S B03O 100.4(7) . . . . ?
B03Z B038 B040 C00T -132.9(6) . . . . ?
B03Z B038 B040 C01E -97.9(6) . . . . ?
B03Z B038 B040 B044 -38.0(6) . . . . ?
B03Z B03B B03N C01E 1.3(8) . . . . ?
B03Z B03B B03N B035 63.2(8) . . . . ?
B03Z B03B B03N B03O 100.3(7) . . . . ?
B03Z B03B B03N B044 -37.6(6) . . . . ?
B03Z B03B B03O B035 -63.9(7) . . . . ?
B03Z B03B B03O B036 0.0(8) . . . . ?
B03Z B03B B03O B03N -101.5(7) . . . . ?
B03Z B03B B03O B03S 37.3(6) . . . . ?
B03Z B03B B03S B036 -101.1(7) . . . . ?
B03Z B03B B03S B038 -37.6(6) . . . . ?
B03Z B03B B03S B03O -138.3(6) . . . . ?
B03Z B03B B044 C01E 99.2(6) . . . . ?
B03Z B03B B044 B03N 138.1(6) . . . . ?
B03Z B03B B044 B040 36.7(6) . . . . ?
B03Z B040 B044 C01E -133.8(7) . . . . ?
B03Z B040 B044 B03B -37.1(6) . . . . ?
B03Z B040 B044 B03N -100.2(7) . . . . ?
B040 C00T C01E C01F 105.8(6) . . . . ?
B040 C00T C01E B035 -147.5(6) . . . . ?
B040 C00T C01E B03N -107.3(6) . . . . ?
B040 C00T C01E B044 -39.8(6) . . . . ?
B040 C00T B035 C01E 31.9(5) . . . . ?
B040 C00T B035 B036 -107.2(7) . . . . ?
B040 C00T B035 B03N -4.7(8) . . . . ?
B040 C00T B035 B03O -66.9(7) . . . . ?
B040 C00T B036 B035 107.2(6) . . . . ?
B040 C00T B036 B038 -36.3(6) . . . . ?
B040 C00T B036 B03O 67.0(7) . . . . ?
B040 C00T B036 B03S 3.9(7) . . . . ?
B040 C00T B038 B036 143.5(6) . . . . ?
B040 C00T B038 B03S 103.0(7) . . . . ?
B040 C00T B038 B03Z 40.3(6) . . . . ?
B040 C01E C01F S00B -101.0(5) . . . . ?
B040 C01E C01F N00G 77.0(7) . . . . ?
B040 C01E B035 C00T -30.8(5) . . . . ?
B040 C01E B035 B036 4.4(7) . . . . ?
B040 C01E B035 B03N 106.2(6) . . . . ?
B040 C01E B035 B03O 66.6(6) . . . . ?
B040 C01E B03N B035 -105.4(6) . . . . ?
B040 C01E B03N B03B -2.7(8) . . . . ?
B040 C01E B03N B03O -66.3(7) . . . . ?
B040 C01E B03N B044 36.7(6) . . . . ?
B040 C01E B044 B03B -102.8(7) . . . . ?
B040 C01E B044 B03N -142.1(6) . . . . ?
B040 C01E B044 B03Z -40.1(6) . . . . ?
B040 B038 B03S B036 101.7(6) . . . . ?
B040 B038 B03S B03B 1.3(8) . . . . ?
B040 B038 B03S B03O 64.6(8) . . . . ?
B040 B038 B03S B03Z -35.8(6) . . . . ?
B040 B038 B03Z B03B 102.0(7) . . . . ?
B040 B038 B03Z B03S 139.7(6) . . . . ?
B040 B038 B03Z B044 38.9(6) . . . . ?
B040 B03Z B044 C01E 40.3(6) . . . . ?
B040 B03Z B044 B03B 138.8(7) . . . . ?
B040 B03Z B044 B03N 101.6(6) . . . . ?
B041 C01L C021 S00A 56.0(9) . . . . ?
B041 C01L C021 N00I -125.5(8) . . . . ?
B041 C01L C029 B03L -1.4(9) . . . . ?
B041 C01L C029 B03P 39.0(7) . . . . ?
B041 C01L C029 B047 -108.3(8) . . . . ?
B041 C01L C029 B04C -69.7(9) . . . . ?
B041 C01L B03P C029 -137.9(7) . . . . ?
B041 C01L B03P B03L -103.2(7) . . . . ?
B041 C01L B03P B043 -41.1(7) . . . . ?
B041 C01L B045 B047 142.9(7) . . . . ?
B041 C01L B045 B04G 41.0(8) . . . . ?
B041 C01L B045 B04J 104.4(10) . . . . ?
B041 C01L B047 C029 100.1(7) . . . . ?
B041 C01L B047 B045 -35.8(7) . . . . ?
B041 C01L B047 B04C 65.5(9) . . . . ?
B041 C01L B047 B04J 2.9(10) . . . . ?
B041 B03P B043 B03L -135.6(9) . . . . ?
B041 B03P B043 B04D -97.3(10) . . . . ?
B041 B03P B043 B04G -36.3(8) . . . . ?
B041 B043 B04D B03L -101.1(8) . . . . ?
B041 B043 B04D B04C -66.5(10) . . . . ?
B041 B043 B04D B04G 37.1(8) . . . . ?
B041 B043 B04D B04J -0.8(11) . . . . ?
B041 B043 B04G B045 -37.1(8) . . . . ?
B041 B043 B04G B04D -136.8(9) . . . . ?
B041 B043 B04G B04J -101.0(9) . . . . ?
B041 B045 B047 C01L 33.5(6) . . . . ?
B041 B045 B047 C029 -3.2(8) . . . . ?
B041 B045 B047 B04C -63.2(8) . . . . ?
B041 B045 B047 B04J -101.9(9) . . . . ?
B041 B045 B04G B043 37.9(8) . . . . ?
B041 B045 B04G B04D 103.2(10) . . . . ?
B041 B045 B04G B04J 139.1(8) . . . . ?
B041 B045 B04J B047 101.0(8) . . . . ?
B041 B045 B04J B04C 62.5(12) . . . . ?
B041 B045 B04J B04D -0.6(11) . . . . ?
B041 B045 B04J B04G -37.1(8) . . . . ?
B041 B04G B04J B045 36.4(8) . . . . ?
B041 B04G B04J B047 -1.6(12) . . . . ?
B041 B04G B04J B04C -64.4(10) . . . . ?
B041 B04G B04J B04D -102.3(10) . . . . ?
B043 B03L B03P C01L 101.3(8) . . . . ?
B043 B03L B03P C029 135.9(9) . . . . ?
B043 B03L B03P B041 40.3(9) . . . . ?
B043 B03L B04C C029 -96.0(7) . . . . ?
B043 B03L B04C B047 -63.4(9) . . . . ?
B043 B03L B04C B04D 36.2(7) . . . . ?
B043 B03L B04C B04J 0.0(9) . . . . ?
B043 B03L B04D B04C -141.0(8) . . . . ?
B043 B03L B04D B04G -37.3(9) . . . . ?
B043 B03L B04D B04J -103.2(10) . . . . ?
B043 B03P B041 C01L 134.2(8) . . . . ?
B043 B03P B041 B045 100.8(8) . . . . ?
B043 B03P B041 B04G 37.2(9) . . . . ?
B043 B041 B045 C01L 96.1(7) . . . . ?
B043 B041 B045 B047 63.3(8) . . . . ?
B043 B041 B045 B04G -37.3(7) . . . . ?
B043 B041 B045 B04J 0.1(10) . . . . ?
B043 B041 B04G B045 138.5(8) . . . . ?
B043 B041 B04G B04D 39.8(9) . . . . ?
B043 B041 B04G B04J 101.8(9) . . . . ?
B043 B04D B04G B041 -39.7(9) . . . . ?
B043 B04D B04G B045 -102.6(9) . . . . ?
B043 B04D B04G B04J -139.4(8) . . . . ?
B043 B04D B04J B045 0.9(12) . . . . ?
B043 B04D B04J B047 -63.5(12) . . . . ?
B043 B04D B04J B04C -100.2(9) . . . . ?
B043 B04D B04J B04G 37.1(8) . . . . ?
B043 B04G B04J B045 101.5(8) . . . . ?
B043 B04G B04J B047 63.5(10) . . . . ?
B043 B04G B04J B04C 0.7(10) . . . . ?
B043 B04G B04J B04D -37.2(7) . . . . ?
B044 C01E C01F S00B -28.5(8) . . . . ?
B044 C01E C01F N00G 149.6(6) . . . . ?
B044 C01E B035 C00T -100.2(6) . . . . ?
B044 C01E B035 B036 -65.0(7) . . . . ?
B044 C01E B035 B03N 36.9(6) . . . . ?
B044 C01E B035 B03O -2.8(7) . . . . ?
B044 C01E B03N B035 -142.2(6) . . . . ?
B044 C01E B03N B03B -39.5(6) . . . . ?
B044 C01E B03N B03O -103.0(7) . . . . ?
B044 C01E B040 C00T 137.3(6) . . . . ?
B044 C01E B040 B038 102.1(6) . . . . ?
B044 C01E B040 B03Z 39.8(6) . . . . ?
B044 B03B B03N C01E 38.9(5) . . . . ?
B044 B03B B03N B035 100.8(6) . . . . ?
B044 B03B B03N B03O 137.9(6) . . . . ?
B044 B03B B03O B035 -0.4(8) . . . . ?
B044 B03B B03O B036 63.5(7) . . . . ?
B044 B03B B03O B03N -38.0(5) . . . . ?
B044 B03B B03O B03S 100.7(7) . . . . ?
B044 B03B B03S B036 -63.9(8) . . . . ?
B044 B03B B03S B038 -0.5(8) . . . . ?
B044 B03B B03S B03O -101.1(7) . . . . ?
B044 B03B B03S B03Z 37.2(6) . . . . ?
B044 B03B B03Z B038 -101.6(7) . . . . ?
B044 B03B B03Z B03S -138.5(6) . . . . ?
B044 B03B B03Z B040 -37.4(6) . . . . ?
B044 B03N B03O B035 -100.5(6) . . . . ?
B044 B03N B03O B036 -62.1(7) . . . . ?
B044 B03N B03O B03B 37.7(5) . . . . ?
B044 B03N B03O B03S 0.8(7) . . . . ?
B044 B03Z B040 C00T -97.6(6) . . . . ?
B044 B03Z B040 C01E -38.8(6) . . . . ?
B044 B03Z B040 B038 -137.0(7) . . . . ?
B045 C01L C021 S00A -18.4(10) . . . . ?
B045 C01L C021 N00I 160.1(8) . . . . ?
B045 C01L C029 B03L 64.8(10) . . . . ?
B045 C01L C029 B03P 105.1(8) . . . . ?
B045 C01L C029 B047 -42.1(8) . . . . ?
B045 C01L C029 B04C -3.5(10) . . . . ?
B045 C01L B03P C029 -102.3(7) . . . . ?
B045 C01L B03P B03L -67.6(8) . . . . ?
B045 C01L B03P B041 35.6(7) . . . . ?
B045 C01L B03P B043 -5.4(9) . . . . ?
B045 C01L B041 B03P -142.3(7) . . . . ?
B045 C01L B041 B043 -102.9(9) . . . . ?
B045 C01L B041 B04G -40.7(8) . . . . ?
B045 C01L B047 C029 135.9(7) . . . . ?
B045 C01L B047 B04C 101.3(8) . . . . ?
B045 C01L B047 B04J 38.6(7) . . . . ?
B045 B041 B043 B03L -61.2(10) . . . . ?
B045 B041 B043 B03P -100.9(8) . . . . ?
B045 B041 B043 B04D 0.4(10) . . . . ?
B045 B041 B043 B04G 37.3(8) . . . . ?
B045 B041 B04G B043 -138.5(8) . . . . ?
B045 B041 B04G B04D -98.7(11) . . . . ?
B045 B041 B04G B04J -36.7(9) . . . . ?
B045 B047 B04C C029 94.2(7) . . . . ?
B045 B047 B04C B03L 61.9(9) . . . . ?
B045 B047 B04C B04D -2.5(10) . . . . ?
B045 B047 B04C B04J -38.4(9) . . . . ?
B045 B047 B04J B04C 136.6(10) . . . . ?
B045 B047 B04J B04D 99.8(11) . . . . ?
B045 B047 B04J B04G 36.9(9) . . . . ?
B045 B04G B04J B047 -37.9(8) . . . . ?
B045 B04G B04J B04C -100.8(8) . . . . ?
B045 B04G B04J B04D -138.7(8) . . . . ?
B046 C028 C02Z B049 41.2(8) . . . . ?
B046 C028 C02Z B04E -105.2(8) . . . . ?
B046 C028 C02Z B04F 2.5(10) . . . . ?
B046 C028 C02Z B04I -66.1(9) . . . . ?
B046 C028 B049 C02Z -137.4(8) . . . . ?
B046 C028 B049 B04B -39.2(8) . . . . ?
B046 C028 B049 B04F -102.4(9) . . . . ?
B046 C028 B04A B04E 143.0(7) . . . . ?
B046 C028 B04A B04K 41.6(8) . . . . ?
B046 C028 B04A B04L 103.8(8) . . . . ?
B046 C028 B04E C02Z 102.3(7) . . . . ?
B046 C028 B04E B04A -35.3(7) . . . . ?
B046 C028 B04E B04I 66.5(9) . . . . ?
B046 C028 B04E B04L 4.7(9) . . . . ?
B046 B049 B04B B04F -138.6(8) . . . . ?
B046 B049 B04B B04K -39.3(9) . . . . ?
B046 B049 B04B B04N -103.2(9) . . . . ?
B046 B049 B04F C02Z -94.5(7) . . . . ?
B046 B049 B04F B04B 36.6(7) . . . . ?
B046 B049 B04F B04I -61.4(10) . . . . ?
B046 B049 B04F B04N 1.6(10) . . . . ?
B046 B04A B04E C028 33.5(6) . . . . ?
B046 B04A B04E C02Z -2.4(9) . . . . ?
B046 B04A B04E B04I -64.6(9) . . . . ?
B046 B04A B04E B04L -101.7(8) . . . . ?
B046 B04A B04K B04B 38.6(9) . . . . ?
B046 B04A B04K B04L 140.7(8) . . . . ?
B046 B04A B04K B04N 103.4(9) . . . . ?
B046 B04A B04L B04E 102.4(8) . . . . ?
B046 B04A B04L B04I 64.4(10) . . . . ?
B046 B04A B04L B04K -36.2(7) . . . . ?
B046 B04A B04L B04N 0.8(10) . . . . ?
B046 B04B B04F C02Z 4.1(11) . . . . ?
B046 B04B B04F B049 -37.8(8) . . . . ?
B046 B04B B04F B04I 66.4(10) . . . . ?
B046 B04B B04F B04N 103.0(9) . . . . ?
B046 B04B B04K B04A -37.9(8) . . . . ?
B046 B04B B04K B04L -102.9(8) . . . . ?
B046 B04B B04K B04N -140.5(8) . . . . ?
B046 B04B B04N B04F -100.2(8) . . . . ?
B046 B04B B04N B04I -63.0(11) . . . . ?
B046 B04B B04N B04K 36.1(8) . . . . ?
B046 B04B B04N B04L -0.6(11) . . . . ?
B046 B04K B04L B04A 35.6(7) . . . . ?
B046 B04K B04L B04E -0.8(11) . . . . ?
B046 B04K B04L B04I -65.2(10) . . . . ?
B046 B04K B04L B04N -103.2(9) . . . . ?
B046 B04K B04N B04B -36.7(7) . . . . ?
B046 B04K B04N B04F 2.2(11) . . . . ?
B046 B04K B04N B04I 64.4(11) . . . . ?
B046 B04K B04N B04L 101.7(8) . . . . ?
B047 C01L C021 S00A -93.6(7) . . . . ?
B047 C01L C021 N00I 84.8(8) . . . . ?
B047 C01L C029 B03L 106.9(8) . . . . ?
B047 C01L C029 B03P 147.3(7) . . . . ?
B047 C01L C029 B04C 38.6(8) . . . . ?
B047 C01L B03P C029 -31.4(6) . . . . ?
B047 C01L B03P B03L 3.3(9) . . . . ?
B047 C01L B03P B041 106.5(7) . . . . ?
B047 C01L B03P B043 65.4(8) . . . . ?
B047 C01L B041 B03P -105.5(7) . . . . ?
B047 C01L B041 B043 -66.1(10) . . . . ?
B047 C01L B041 B045 36.8(7) . . . . ?
B047 C01L B041 B04G -3.8(10) . . . . ?
B047 C01L B045 B041 -142.9(7) . . . . ?
B047 C01L B045 B04G -101.9(8) . . . . ?
B047 C01L B045 B04J -38.5(9) . . . . ?
B047 C029 B03L B03P 107.8(8) . . . . ?
B047 C029 B03L B043 69.5(10) . . . . ?
B047 C029 B03L B04C -35.7(7) . . . . ?
B047 C029 B03L B04D 5.7(9) . . . . ?
B047 C029 B03P C01L 31.9(6) . . . . ?
B047 C029 B03P B03L -106.7(8) . . . . ?
B047 C029 B03P B041 -4.3(9) . . . . ?
B047 C029 B03P B043 -68.2(9) . . . . ?
B047 C029 B04C B03L 143.5(8) . . . . ?
B047 C029 B04C B04D 101.6(9) . . . . ?
B047 C029 B04C B04J 41.1(9) . . . . ?
B047 B045 B04G B041 -102.0(8) . . . . ?
B047 B045 B04G B043 -64.0(11) . . . . ?
B047 B045 B04G B04D 1.2(12) . . . . ?
B047 B045 B04G B04J 37.1(8) . . . . ?
B047 B045 B04J B04C -38.5(9) . . . . ?
B047 B045 B04J B04D -101.6(10) . . . . ?
B047 B045 B04J B04G -138.1(9) . . . . ?
B047 B04C B04D B03L 102.2(8) . . . . ?
B047 B04C B04D B043 67.4(10) . . . . ?
B047 B04C B04D B04G 3.3(12) . . . . ?
B047 B04C B04D B04J -36.5(8) . . . . ?
B047 B04C B04J B045 39.2(9) . . . . ?
B047 B04C B04J B04D 138.9(9) . . . . ?
B047 B04C B04J B04G 101.1(8) . . . . ?
C048 C037 C03I Ir06 -127.6(8) . . . . ?
C048 C037 C03I C039 170.4(7) . . . . ?
C048 C037 C03I C042 -3.9(13) . . . . ?
C048 C037 C03Q Ir06 128.0(8) . . . . ?
C048 C037 C03Q C03Y -170.1(8) . . . . ?
C048 C037 C03Q C04O 5.0(14) . . . . ?
B049 C028 C02Z B04E -146.4(7) . . . . ?
B049 C028 C02Z B04F -38.7(7) . . . . ?
B049 C028 C02Z B04I -107.3(8) . . . . ?
B049 C028 B046 B04A 139.7(8) . . . . ?
B049 C028 B046 B04B 39.5(8) . . . . ?
B049 C028 B046 B04K 99.6(8) . . . . ?
B049 C028 B04A B046 -39.9(8) . . . . ?
B049 C028 B04A B04E 103.1(8) . . . . ?
B049 C028 B04A B04K 1.7(11) . . . . ?
B049 C028 B04A B04L 63.9(10) . . . . ?
B049 C028 B04E C02Z 31.3(7) . . . . ?
B049 C028 B04E B04A -106.3(7) . . . . ?
B049 C028 B04E B04I -4.5(9) . . . . ?
B049 C028 B04E B04L -66.3(9) . . . . ?
B049 C02Z B04E C028 -33.1(7) . . . . ?
B049 C02Z B04E B04A 3.3(9) . . . . ?
B049 C02Z B04E B04I 106.2(9) . . . . ?
B049 C02Z B04E B04L 66.9(10) . . . . ?
B049 C02Z B04F B04B -42.7(8) . . . . ?
B049 C02Z B04F B04I -143.6(8) . . . . ?
B049 C02Z B04F B04N -103.8(9) . . . . ?
B049 C02Z B04I B04E -107.8(8) . . . . ?
B049 C02Z B04I B04F 35.5(8) . . . . ?
B049 C02Z B04I B04L -68.5(9) . . . . ?
B049 C02Z B04I B04N -5.7(10) . . . . ?
B049 B046 B04A C028 34.7(6) . . . . ?
B049 B046 B04A B04E 0.9(9) . . . . ?
B049 B046 B04A B04K -98.4(8) . . . . ?
B049 B046 B04A B04L -62.9(9) . . . . ?
B049 B046 B04B B04F 36.2(8) . . . . ?
B049 B046 B04B B04K 136.5(9) . . . . ?
B049 B046 B04B B04N 100.5(9) . . . . ?
B049 B046 B04K B04A 99.7(7) . . . . ?
B049 B046 B04K B04B -37.8(7) . . . . ?
B049 B046 B04K B04L 63.4(9) . . . . ?
B049 B046 B04K B04N -1.3(10) . . . . ?
B049 B04B B04F C02Z 41.9(7) . . . . ?
B049 B04B B04F B04I 104.1(7) . . . . ?
B049 B04B B04F B04N 140.7(8) . . . . ?
B049 B04B B04K B046 39.9(8) . . . . ?
B049 B04B B04K B04A 2.0(13) . . . . ?
B049 B04B B04K B04L -63.1(11) . . . . ?
B049 B04B B04K B04N -100.6(10) . . . . ?
B049 B04B B04N B04F -34.4(7) . . . . ?
B049 B04B B04N B04I 2.7(11) . . . . ?
B049 B04B B04N B04K 101.8(8) . . . . ?
B049 B04B B04N B04L 65.1(10) . . . . ?
B049 B04F B04I C02Z -32.8(7) . . . . ?
B049 B04F B04I B04E -1.1(11) . . . . ?
B049 B04F B04I B04L 61.9(10) . . . . ?
B049 B04F B04I B04N 100.9(9) . . . . ?
B049 B04F B04N B04B 35.8(7) . . . . ?
B049 B04F B04N B04I -102.3(8) . . . . ?
B049 B04F B04N B04K -2.3(11) . . . . ?
B049 B04F B04N B04L -64.6(12) . . . . ?
B04A C028 C02Z B049 107.7(7) . . . . ?
B04A C028 C02Z B04E -38.7(7) . . . . ?
B04A C028 C02Z B04F 69.0(8) . . . . ?
B04A C028 C02Z B04I 0.4(9) . . . . ?
B04A C028 B046 B049 -139.7(8) . . . . ?
B04A C028 B046 B04B -100.2(9) . . . . ?
B04A C028 B046 B04K -40.1(7) . . . . ?
B04A C028 B049 C02Z -98.6(8) . . . . ?
B04A C028 B049 B046 38.7(8) . . . . ?
B04A C028 B049 B04B -0.5(11) . . . . ?
B04A C028 B049 B04F -63.6(10) . . . . ?
B04A C028 B04E C02Z 137.6(7) . . . . ?
B04A C028 B04E B04I 101.8(8) . . . . ?
B04A C028 B04E B04L 40.0(7) . . . . ?
B04A B046 B049 C028 -34.9(6) . . . . ?
B04A B046 B049 C02Z 0.9(9) . . . . ?
B04A B046 B049 B04B 99.0(9) . . . . ?
B04A B046 B049 B04F 61.5(9) . . . . ?
B04A B046 B04B B049 -99.4(8) . . . . ?
B04A B046 B04B B04F -63.3(10) . . . . ?
B04A B046 B04B B04K 37.0(7) . . . . ?
B04A B046 B04B B04N 1.1(11) . . . . ?
B04A B046 B04K B04B -137.5(9) . . . . ?
B04A B046 B04K B04L -36.3(8) . . . . ?
B04A B046 B04K B04N -101.0(9) . . . . ?
B04A B04E B04I C02Z 96.4(8) . . . . ?
B04A B04E B04I B04F 64.7(10) . . . . ?
B04A B04E B04I B04L -38.1(8) . . . . ?
B04A B04E B04I B04N -0.1(11) . . . . ?
B04A B04E B04L B04I 138.1(9) . . . . ?
B04A B04E B04L B04K 36.4(8) . . . . ?
B04A B04E B04L B04N 100.1(11) . . . . ?
B04A B04K B04L B04E -36.4(7) . . . . ?
B04A B04K B04L B04I -100.8(8) . . . . ?
B04A B04K B04L B04N -138.9(8) . . . . ?
B04A B04K B04N B04B -100.7(9) . . . . ?
B04A B04K B04N B04F -61.8(11) . . . . ?
B04A B04K B04N B04I 0.4(12) . . . . ?
B04A B04K B04N B04L 37.7(8) . . . . ?
B04A B04L B04N B04B -0.1(11) . . . . ?
B04A B04L B04N B04F 63.3(11) . . . . ?
B04A B04L B04N B04I 101.0(9) . . . . ?
B04A B04L B04N B04K -36.4(8) . . . . ?
B04B B046 B049 C028 -134.0(9) . . . . ?
B04B B046 B049 C02Z -98.1(8) . . . . ?
B04B B046 B049 B04F -37.6(8) . . . . ?
B04B B046 B04A C028 96.6(8) . . . . ?
B04B B046 B04A B04E 62.8(9) . . . . ?
B04B B046 B04A B04K -36.6(8) . . . . ?
B04B B046 B04A B04L -1.1(10) . . . . ?
B04B B046 B04K B04A 137.5(9) . . . . ?
B04B B046 B04K B04L 101.3(9) . . . . ?
B04B B046 B04K B04N 36.5(8) . . . . ?
B04B B049 B04F C02Z -131.1(7) . . . . ?
B04B B049 B04F B04I -98.0(9) . . . . ?
B04B B049 B04F B04N -35.0(7) . . . . ?
B04B B04F B04I C02Z -97.1(8) . . . . ?
B04B B04F B04I B04E -65.3(9) . . . . ?
B04B B04F B04I B04L -2.4(9) . . . . ?
B04B B04F B04I B04N 36.6(8) . . . . ?
B04B B04F B04N B04I -138.1(8) . . . . ?
B04B B04F B04N B04K -38.1(7) . . . . ?
B04B B04F B04N B04L -100.4(10) . . . . ?
B04B B04K B04L B04A 101.0(8) . . . . ?
B04B B04K B04L B04E 64.6(10) . . . . ?
B04B B04K B04L B04I 0.2(10) . . . . ?
B04B B04K B04L B04N -37.9(8) . . . . ?
B04B B04K B04N B04F 38.9(7) . . . . ?
B04B B04K B04N B04I 101.1(9) . . . . ?
B04B B04K B04N B04L 138.4(8) . . . . ?
B04C C029 B03L B03P 143.5(7) . . . . ?
B04C C029 B03L B043 105.2(9) . . . . ?
B04C C029 B03L B04D 41.4(7) . . . . ?
B04C C029 B03P C01L 102.7(7) . . . . ?
B04C C029 B03P B03L -35.9(8) . . . . ?
B04C C029 B03P B041 66.5(8) . . . . ?
B04C C029 B03P B043 2.6(10) . . . . ?
B04C C029 B047 C01L -139.5(7) . . . . ?
B04C C029 B047 B045 -102.6(8) . . . . ?
B04C C029 B047 B04J -41.3(8) . . . . ?
B04C B03L B03P C01L -1.8(9) . . . . ?
B04C B03L B03P C029 32.8(7) . . . . ?
B04C B03L B03P B041 -62.8(9) . . . . ?
B04C B03L B03P B043 -103.1(9) . . . . ?
B04C B03L B043 B03P 100.7(8) . . . . ?
B04C B03L B043 B041 61.6(10) . . . . ?
B04C B03L B043 B04D -35.6(7) . . . . ?
B04C B03L B043 B04G 0.4(9) . . . . ?
B04C B03L B04D B043 141.0(8) . . . . ?
B04C B03L B04D B04G 103.7(10) . . . . ?
B04C B03L B04D B04J 37.8(9) . . . . ?
B04C B047 B04J B045 -136.6(10) . . . . ?
B04C B047 B04J B04D -36.8(8) . . . . ?
B04C B047 B04J B04G -99.7(10) . . . . ?
B04C B04D B04G B041 60.1(14) . . . . ?
B04C B04D B04G B043 99.7(9) . . . . ?
B04C B04D B04G B045 -2.8(13) . . . . ?
B04C B04D B04G B04J -39.6(8) . . . . ?
B04C B04D B04J B045 101.1(8) . . . . ?
B04C B04D B04J B047 36.6(8) . . . . ?
B04C B04D B04J B04G 137.2(8) . . . . ?
B04D B03L B03P C01L 61.7(9) . . . . ?
B04D B03L B03P C029 96.3(9) . . . . ?
B04D B03L B03P B041 0.8(11) . . . . ?
B04D B03L B03P B043 -39.5(9) . . . . ?
B04D B03L B043 B03P 136.3(9) . . . . ?
B04D B03L B043 B041 97.3(10) . . . . ?
B04D B03L B043 B04G 36.0(7) . . . . ?
B04D B03L B04C C029 -132.2(7) . . . . ?
B04D B03L B04C B047 -99.6(8) . . . . ?
B04D B03L B04C B04J -36.2(7) . . . . ?
B04D B043 B04G B041 136.8(9) . . . . ?
B04D B043 B04G B045 99.7(10) . . . . ?
B04D B043 B04G B04J 35.8(7) . . . . ?
B04D B04C B04J B045 -99.7(11) . . . . ?
B04D B04C B04J B047 -138.9(9) . . . . ?
B04D B04C B04J B04G -37.7(7) . . . . ?
B04D B04G B04J B045 138.7(8) . . . . ?
B04D B04G B04J B047 100.8(9) . . . . ?
B04D B04G B04J B04C 37.9(7) . . . . ?
B04E C028 C02Z B049 146.4(7) . . . . ?
B04E C028 C02Z B04F 107.7(8) . . . . ?
B04E C028 C02Z B04I 39.1(7) . . . . ?
B04E C028 B046 B049 -104.7(8) . . . . ?
B04E C028 B046 B04A 35.1(7) . . . . ?
B04E C028 B046 B04B -65.1(9) . . . . ?
B04E C028 B046 B04K -5.0(9) . . . . ?
B04E C028 B049 C02Z -31.2(7) . . . . ?
B04E C028 B049 B046 106.1(8) . . . . ?
B04E C028 B049 B04B 66.9(9) . . . . ?
B04E C028 B049 B04F 3.8(10) . . . . ?
B04E C028 B04A B046 -143.0(7) . . . . ?
B04E C028 B04A B04K -101.4(9) . . . . ?
B04E C028 B04A B04L -39.2(7) . . . . ?
B04E C02Z B049 C028 33.1(7) . . . . ?
B04E C02Z B049 B046 -2.7(10) . . . . ?
B04E C02Z B049 B04B -63.5(9) . . . . ?
B04E C02Z B049 B04F -106.3(8) . . . . ?
B04E C02Z B04F B049 107.6(8) . . . . ?
B04E C02Z B04F B04B 64.9(10) . . . . ?
B04E C02Z B04F B04I -36.0(8) . . . . ?
B04E C02Z B04F B04N 3.8(11) . . . . ?
B04E C02Z B04I B04F 143.3(8) . . . . ?
B04E C02Z B04I B04L 39.4(8) . . . . ?
B04E C02Z B04I B04N 102.1(9) . . . . ?
B04E B04A B04K B046 -103.9(8) . . . . ?
B04E B04A B04K B04B -65.3(11) . . . . ?
B04E B04A B04K B04L 36.8(8) . . . . ?
B04E B04A B04K B04N -0.5(12) . . . . ?
B04E B04A B04L B04I -38.0(8) . . . . ?
B04E B04A B04L B04K -138.5(8) . . . . ?
B04E B04A B04L B04N -101.6(9) . . . . ?
B04E B04I B04L B04A 37.1(8) . . . . ?
B04E B04I B04L B04K 99.7(9) . . . . ?
B04E B04I B04L B04N 137.8(10) . . . . ?
B04E B04I B04N B04B 61.7(10) . . . . ?
B04E B04I B04N B04F 99.3(8) . . . . ?
B04E B04I B04N B04K -0.2(11) . . . . ?
B04E B04I B04N B04L -37.6(8) . . . . ?
B04E B04L B04N B04B -62.7(12) . . . . ?
B04E B04L B04N B04F 0.7(13) . . . . ?
B04E B04L B04N B04I 38.5(9) . . . . ?
B04E B04L B04N B04K -99.0(10) . . . . ?
B04F C02Z B049 C028 139.4(7) . . . . ?
B04F C02Z B049 B046 103.6(8) . . . . ?
B04F C02Z B049 B04B 42.8(7) . . . . ?
B04F C02Z B04E C028 -103.4(8) . . . . ?
B04F C02Z B04E B04A -67.0(9) . . . . ?
B04F C02Z B04E B04I 35.9(8) . . . . ?
B04F C02Z B04E B04L -3.4(11) . . . . ?
B04F C02Z B04I B04E -143.3(8) . . . . ?
B04F C02Z B04I B04L -104.0(9) . . . . ?
B04F C02Z B04I B04N -41.2(7) . . . . ?
B04F B049 B04B B046 138.6(8) . . . . ?
B04F B049 B04B B04K 99.3(10) . . . . ?
B04F B049 B04B B04N 35.4(8) . . . . ?
B04F B04B B04K B046 101.3(8) . . . . ?
B04F B04B B04K B04A 63.4(11) . . . . ?
B04F B04B B04K B04L -1.6(10) . . . . ?
B04F B04B B04K B04N -39.2(7) . . . . ?
B04F B04B B04N B04I 37.1(7) . . . . ?
B04F B04B B04N B04K 136.2(7) . . . . ?
B04F B04B B04N B04L 99.5(8) . . . . ?
B04F B04I B04L B04A -61.2(10) . . . . ?
B04F B04I B04L B04E -98.3(8) . . . . ?
B04F B04I B04L B04K 1.4(10) . . . . ?
B04F B04I B04L B04N 39.5(8) . . . . ?
B04F B04I B04N B04B -37.6(8) . . . . ?
B04F B04I B04N B04K -99.5(10) . . . . ?
B04F B04I B04N B04L -136.9(9) . . . . ?
B04G B041 B043 B03L -98.6(10) . . . . ?
B04G B041 B043 B03P -138.2(9) . . . . ?
B04G B041 B043 B04D -36.9(8) . . . . ?
B04G B041 B045 C01L 133.4(7) . . . . ?
B04G B041 B045 B047 100.5(8) . . . . ?
B04G B041 B045 B04J 37.4(8) . . . . ?
B04G B043 B04D B03L -138.3(9) . . . . ?
B04G B043 B04D B04C -103.7(10) . . . . ?
B04G B043 B04D B04J -38.0(9) . . . . ?
B04G B045 B047 C01L 97.5(9) . . . . ?
B04G B045 B047 C029 60.8(9) . . . . ?
B04G B045 B047 B04C 0.8(11) . . . . ?
B04G B045 B047 B04J -37.9(9) . . . . ?
B04G B045 B04J B047 138.1(9) . . . . ?
B04G B045 B04J B04C 99.6(10) . . . . ?
B04G B045 B04J B04D 36.5(8) . . . . ?
B04G B04D B04J B045 -36.2(8) . . . . ?
B04G B04D B04J B047 -100.6(9) . . . . ?
B04G B04D B04J B04C -137.2(8) . . . . ?
B04I C02Z B049 C028 103.9(7) . . . . ?
B04I C02Z B049 B046 68.0(9) . . . . ?
B04I C02Z B049 B04B 7.2(10) . . . . ?
B04I C02Z B049 B04F -35.5(7) . . . . ?
B04I C02Z B04E C028 -139.3(7) . . . . ?
B04I C02Z B04E B04A -102.9(8) . . . . ?
B04I C02Z B04E B04L -39.3(8) . . . . ?
B04I C02Z B04F B049 143.6(8) . . . . ?
B04I C02Z B04F B04B 100.9(9) . . . . ?
B04I C02Z B04F B04N 39.8(8) . . . . ?
B04I B04E B04L B04A -138.1(9) . . . . ?
B04I B04E B04L B04K -101.6(9) . . . . ?
B04I B04E B04L B04N -38.0(9) . . . . ?
B04I B04F B04N B04B 138.1(8) . . . . ?
B04I B04F B04N B04K 100.0(8) . . . . ?
B04I B04F B04N B04L 37.7(9) . . . . ?
B04I B04L B04N B04B -101.1(9) . . . . ?
B04I B04L B04N B04F -37.7(8) . . . . ?
B04I B04L B04N B04K -137.5(9) . . . . ?
B04J B045 B047 C01L 135.5(9) . . . . ?
B04J B045 B047 C029 98.7(8) . . . . ?
B04J B045 B047 B04C 38.7(8) . . . . ?
B04J B045 B04G B041 -139.1(8) . . . . ?
B04J B045 B04G B043 -101.2(9) . . . . ?
B04J B045 B04G B04D -36.0(9) . . . . ?
B04J B047 B04C C029 132.5(9) . . . . ?
B04J B047 B04C B03L 100.3(10) . . . . ?
B04J B047 B04C B04D 35.9(9) . . . . ?
B04J B04C B04D B03L 138.7(8) . . . . ?
B04J B04C B04D B043 104.0(9) . . . . ?
B04J B04C B04D B04G 39.9(9) . . . . ?
B04J B04D B04G B041 99.7(11) . . . . ?
B04J B04D B04G B043 139.4(8) . . . . ?
B04J B04D B04G B045 36.8(9) . . . . ?
B04K B046 B049 C028 -96.6(8) . . . . ?
B04K B046 B049 C02Z -60.7(8) . . . . ?
B04K B046 B049 B04B 37.3(7) . . . . ?
B04K B046 B049 B04F -0.2(9) . . . . ?
B04K B046 B04A C028 133.2(8) . . . . ?
B04K B046 B04A B04E 99.4(8) . . . . ?
B04K B046 B04A B04L 35.5(8) . . . . ?
B04K B046 B04B B049 -136.5(9) . . . . ?
B04K B046 B04B B04F -100.3(10) . . . . ?
B04K B046 B04B B04N -36.0(8) . . . . ?
B04K B04A B04E C028 98.5(8) . . . . ?
B04K B04A B04E C02Z 62.5(9) . . . . ?
B04K B04A B04E B04I 0.4(10) . . . . ?
B04K B04A B04E B04L -36.8(8) . . . . ?
B04K B04A B04L B04E 138.5(8) . . . . ?
B04K B04A B04L B04I 100.5(9) . . . . ?
B04K B04A B04L B04N 36.9(8) . . . . ?
B04K B04B B04F C02Z -59.8(10) . . . . ?
B04K B04B B04F B049 -101.7(8) . . . . ?
B04K B04B B04F B04I 2.4(10) . . . . ?
B04K B04B B04F B04N 39.1(7) . . . . ?
B04K B04B B04N B04F -136.2(7) . . . . ?
B04K B04B B04N B04I -99.1(8) . . . . ?
B04K B04B B04N B04L -36.7(8) . . . . ?
B04K B04L B04N B04B 36.4(8) . . . . ?
B04K B04L B04N B04F 99.8(10) . . . . ?
B04K B04L B04N B04I 137.5(9) . . . . ?
B04L B04A B04E C028 135.3(8) . . . . ?
B04L B04A B04E C02Z 99.3(8) . . . . ?
B04L B04A B04E B04I 37.1(8) . . . . ?
B04L B04A B04K B046 -140.7(8) . . . . ?
B04L B04A B04K B04B -102.1(10) . . . . ?
B04L B04A B04K B04N -37.3(9) . . . . ?
B04L B04E B04I C02Z 134.5(9) . . . . ?
B04L B04E B04I B04F 102.9(10) . . . . ?
B04L B04E B04I B04N 38.0(9) . . . . ?
B04L B04I B04N B04B 99.3(10) . . . . ?
B04L B04I B04N B04F 136.9(9) . . . . ?
B04L B04I B04N B04K 37.4(8) . . . . ?
B04L B04K B04N B04B -138.4(8) . . . . ?
B04L B04K B04N B04F -99.5(8) . . . . ?
B04L B04K B04N B04I -37.3(8) . . . . ?
C04M C039 C03I Ir06 120.7(8) . . . . ?
C04M C039 C03I C037 -175.3(8) . . . . ?
C04M C039 C03I C042 -0.9(13) . . . . ?
C04M C039 C03Y Ir06 -121.1(9) . . . . ?
C04M C039 C03Y C03Q 177.1(8) . . . . ?
C04M C039 C03Y C04H -1.7(15) . . . . ?
B04N B04B B04F C02Z -98.9(8) . . . . ?
B04N B04B B04F B049 -140.7(8) . . . . ?
B04N B04B B04F B04I -36.6(7) . . . . ?
B04N B04B B04K B046 140.5(8) . . . . ?
B04N B04B B04K B04A 102.6(10) . . . . ?
B04N B04B B04K B04L 37.5(8) . . . . ?
B04N B04F B04I C02Z -133.7(8) . . . . ?
B04N B04F B04I B04E -102.0(9) . . . . ?
B04N B04F B04I B04L -39.0(8) . . . . ?
B04N B04I B04L B04A -100.7(10) . . . . ?
B04N B04I B04L B04E -137.8(10) . . . . ?
B04N B04I B04L B04K -38.1(8) . . . . ?
B04N B04K B04L B04A 138.9(8) . . . . ?
B04N B04K B04L B04E 102.5(9) . . . . ?
B04N B04K B04L B04I 38.0(7) . . . . ?
C04O C03Q C03Y Ir06 121.1(10) . . . . ?
C04O C03Q C03Y C039 -177.3(9) . . . . ?
C04O C03Q C03Y C04H 1.6(15) . . . . ?

loop_
_smtbx_masks_void_nr
_smtbx_masks_void_average_x
_smtbx_masks_void_average_y
_smtbx_masks_void_average_z
_smtbx_masks_void_volume
_smtbx_masks_void_count_electrons
_smtbx_masks_void_content
1 -0.175 0.000 0.000 1708.6 592.7 '8 C4H8Cl2O'
